data_1570863
loop_
_publ_author_name
'Eren, Noga'
'Fadaei-Tirani, Farzaneh'
'Scopelliti, Rosario'
'Severin, Kay'

_publ_section_title
;
 Molecular imine cages with &#x3c0;-basic Au<sub>3</sub>(pyrazolate)
 faces.
;
_journal_issue 10
_journal_name_full 'Chemical science'
_journal_page_first 3539
_journal_page_last 3544
_journal_paper_doi 10.1039/d3sc06280e
_journal_volume 15
_journal_year 2024
_chemical_formula_moiety 'C216 H276 Au12 N40, 12.75[C2H2Cl4]'
_chemical_formula_sum 'C241.5 H301.5 Au12 Cl51 N40'
_chemical_formula_weight 7910.55
_space_group_crystal_system triclinic
_space_group_IT_number 2
_space_group_name_Hall '-P 1'
_space_group_name_H-M_alt 'P -1'
_atom_sites_solution_hydrogens geom
_atom_sites_solution_primary dual
_atom_sites_solution_secondary difmap
_audit_creation_date 2024-01-14
_audit_creation_method
;
Olex2 1.5
(compiled 2023.08.24 svn.re1ec1418 for OlexSys, GUI svn.r6817)
;
_audit_update_record
;
2024-01-18 deposited with the CCDC.	2024-01-25 downloaded from the CCDC.
;
_cell_angle_alpha 112.4515(10)
_cell_angle_beta 94.9615(8)
_cell_angle_gamma 119.2080(10)
_cell_formula_units_Z 2
_cell_length_a 27.6564(2)
_cell_length_b 27.7466(3)
_cell_length_c 28.2657(3)
_cell_measurement_reflns_used 75502
_cell_measurement_temperature 229.99(10)
_cell_measurement_theta_max 74.1890
_cell_measurement_theta_min 1.8970
_cell_volume 16466.2(4)
_computing_cell_refinement 'CrysAlisPro 1.171.42.90a (Rigaku OD, 2023)'
_computing_data_collection 'CrysAlisPro 1.171.42.90a (Rigaku OD, 2023)'
_computing_data_reduction 'CrysAlisPro 1.171.42.90a (Rigaku OD, 2023)'
_computing_molecular_graphics 'Olex2 1.5 (Dolomanov et al., 2009)'
_computing_publication_material 'Olex2 1.5 (Dolomanov et al., 2009)'
_computing_structure_refinement 'ShelXL 2019/3 (Sheldrick, 2015)'
_computing_structure_solution 'ShelXT 2018/2 (Sheldrick, 2015)'
_diffrn_ambient_environment N~2~
_diffrn_ambient_temperature 229.99(10)
_diffrn_detector 'Hybrid Pixel Array Detector'
_diffrn_detector_area_resol_mean 10.0000
_diffrn_detector_type 'HyPix-Arc 150'
_diffrn_measured_fraction_theta_full 0.995
_diffrn_measured_fraction_theta_max 0.995
_diffrn_measurement_details
;
List of Runs (angles in degrees, time in seconds):

  # Type    Start    End  Width  t~exp~   \w     \q     \k     \f   Frames
#--------------------------------------------------------------------------
  1  \w     67.00 101.00   0.50    0.20    --   69.60  15.00 120.00   68
  2  \w     54.00 102.00   0.50    0.20    --   66.15  15.00  60.00   96
  3  \w     80.00 106.00   0.50    0.20    --   69.60  15.00 -90.00   52
  4  \w     62.00  90.00   0.50    0.20    --   66.15  15.00-180.00   56
  5  \w     48.00 113.00   0.50    0.20    --   78.02  15.00-180.00  130
  6  \w     38.00 103.00   0.50    0.20    --   69.60  15.00-150.00  130
  7  \w     44.00  71.00   0.50    0.20    --   69.60  15.00 -90.00   54
  8  \w     67.00 106.00   0.50    0.20    --   78.02  15.00 -60.00   78
  9  \w     47.00  94.00   0.50    0.20    --   78.02  15.00   0.00   94
 10  \w     69.00 123.00   0.50    0.20    --   78.02  15.00  30.00  108
 11  \w     64.00 109.00   0.50    0.20    --   78.02  15.00  90.00   90
 12  \w     29.00  65.00   0.50    0.20    --   66.15 -95.00  90.00   72
 13  \w     43.00  77.00   0.50    0.20    --   78.02-125.00  60.00   68
 14  \w     74.00 104.00   0.50    0.20    --   78.02-125.00   0.00   60
 15  \w     44.00  69.00   0.50    0.20    --   78.02-125.00   0.00   50
 16  \w     29.00  63.00   0.50    0.20    --   69.60-125.00-120.00   68
 17  \w     56.00 105.00   0.50    0.20    --   78.02-125.00-180.00   98
 18  \w     38.00 105.00   0.50    0.20    --   78.02-125.00 -90.00  134
 19  \w     80.00 105.00   0.50    0.20    --   78.02-125.00 -60.00   50
 20  \w     80.00 105.00   0.50    0.20    --   78.02-125.00  30.00   50
 21  \w     80.00 105.00   0.50    0.20    --   78.02-125.00  90.00   50
 22  \w     80.00 105.00   0.50    0.20    --   78.02-125.00 120.00   50
 23  \w     47.00 105.00   0.50    0.20    --   78.02-125.00 150.00  116
 24  \w     41.00  66.00   0.50    0.20    --   78.02 -96.00  48.00   50
 25  \w     31.00  61.00   0.50    0.20    --   66.15 -96.00  48.00   60
 26  \w     32.00  57.00   0.50    0.20    --   69.60 -96.00  48.00   50
 27  \w     29.00  64.00   0.50    0.20    --   66.15 -95.00 -30.00   70
 28  \w     37.00  68.00   0.50    0.20    --   78.02-125.00 -60.00   62
 29  \w     30.00  71.00   0.50    0.20    --   66.15 -95.00   0.00   82
 30  \w     34.00  63.00   0.50    0.20    --   69.60 -95.00 -60.00   58
 31  \w     33.00  73.00   0.50    0.20    --   69.60 -95.00 150.00   80
 32  \w     80.00 105.00   0.50    0.20    --   78.02-125.00-150.00   50
 33  \w     36.00  62.00   0.50    0.20    --   78.02-125.00-150.00   52
 34  \w     43.00  69.00   0.50    0.20    --   66.15 -95.00-150.00   52
 35  \w   -103.00 -74.00   0.50    0.20    --  -66.74   0.00 -30.00   58
 36  \w   -104.00 -72.00   0.50    0.20    --  -66.74   0.00-150.00   64
 37  \w   -103.00 -72.00   0.50    0.20    --  -66.74   0.00 -60.00   62
 38  \w   -107.00 -72.00   0.50    0.20    --  -69.40   0.00   0.00   70
 39  \w   -104.00 -72.00   0.50    0.20    --  -66.74   0.00  60.00   64
 40  \w   -103.00 -72.00   0.50    0.20    --  -69.40   0.00  90.00   62
 41  \w    -78.00 -53.00   0.50    0.20    --  -69.40  96.00 157.00   50
 42  \w   -113.00 -87.00   0.50    0.20    --  -74.85 144.00 169.90   52
 43  \w    -80.00 -40.00   0.50    0.20    --  -74.85 144.00 169.90   80
 44  \w   -111.00 -85.00   0.50    0.20    --  -74.85 139.00  84.11   52
 45  \w   -112.00 -34.00   0.50    0.20    --  -74.00 146.00  15.96  156
 46  \w   -116.00 -45.00   0.50    0.20    --  -74.85 146.00 -15.63  142
 47  \w   -112.00 -76.00   0.50    0.20    --  -74.85 140.00 -63.80   72
 48  \w    -70.00 -33.00   0.50    0.20    --  -74.85 140.00 -63.80   74
 49  \w    -92.00 -32.00   0.50    0.20    --  -69.40 125.00-120.00  120
 50  \w    -92.00 -66.00   0.50    0.20    --  -74.85 111.00-114.87   52
 51  \w    -94.00 -64.00   0.50    0.20    --  -74.00 114.00 141.63   60
 52  \w    -65.00 -39.00   0.50    0.20    --  -66.74  96.00 157.00   52
;
_diffrn_measurement_device 'four-circle diffractometer'
_diffrn_measurement_device_type 'XtaLAB Synergy R, DW system, HyPix-Arc 150'
_diffrn_measurement_method '\w scans'
_diffrn_orient_matrix_type 'CrysAlisPro convention (1999,Acta A55,543-557)'
_diffrn_orient_matrix_UB_11 -0.0220896000
_diffrn_orient_matrix_UB_12 -0.0678892000
_diffrn_orient_matrix_UB_13 -0.0126793000
_diffrn_orient_matrix_UB_21 -0.0040151000
_diffrn_orient_matrix_UB_22 0.0157691000
_diffrn_orient_matrix_UB_23 0.0574102000
_diffrn_orient_matrix_UB_31 -0.0639902000
_diffrn_orient_matrix_UB_32 -0.0212488000
_diffrn_orient_matrix_UB_33 -0.0216876000
_diffrn_radiation_monochromator mirror
_diffrn_radiation_probe x-ray
_diffrn_radiation_type 'Cu K\a'
_diffrn_radiation_wavelength 1.54184
_diffrn_reflns_av_R_equivalents 0.0875
_diffrn_reflns_av_unetI/netI 0.0716
_diffrn_reflns_Laue_measured_fraction_full 0.995
_diffrn_reflns_Laue_measured_fraction_max 0.995
_diffrn_reflns_limit_h_max 25
_diffrn_reflns_limit_h_min -32
_diffrn_reflns_limit_k_max 33
_diffrn_reflns_limit_k_min -33
_diffrn_reflns_limit_l_max 33
_diffrn_reflns_limit_l_min -33
_diffrn_reflns_number 265630
_diffrn_reflns_point_group_measured_fraction_full 0.995
_diffrn_reflns_point_group_measured_fraction_max 0.995
_diffrn_reflns_theta_full 66.599
_diffrn_reflns_theta_max 66.599
_diffrn_reflns_theta_min 1.884
_diffrn_source 'Rotating-anode X-ray tube'
_diffrn_source_type 'Rigaku (Cu) X-ray Source'
_exptl_absorpt_coefficient_mu 13.966
_exptl_absorpt_correction_T_max 0.862
_exptl_absorpt_correction_T_min 0.065
_exptl_absorpt_correction_type gaussian
_exptl_absorpt_process_details
;
CrysAlisPro 1.171.42.90a (Rigaku Oxford Diffraction, 2023)
Numerical absorption correction based on Gaussian integration over
a multifaceted crystal model.
Empirical absorption correction using spherical harmonics
as implemented in SCALE3 ABSPACK scaling algorithm
;
_exptl_crystal_colour colourless
_exptl_crystal_colour_primary colourless
_exptl_crystal_density_diffrn 1.595
_exptl_crystal_description prism
_exptl_crystal_F_000 7640
_exptl_crystal_size_max 0.47
_exptl_crystal_size_mid 0.25
_exptl_crystal_size_min 0.12
_refine_diff_density_max 2.751
_refine_diff_density_min -2.101
_refine_diff_density_rms 0.160
_refine_ls_extinction_method none
_refine_ls_goodness_of_fit_ref 1.054
_refine_ls_hydrogen_treatment constr
_refine_ls_matrix_type full
_refine_ls_number_parameters 2456
_refine_ls_number_reflns 57857
_refine_ls_number_restraints 3918
_refine_ls_restrained_S_all 1.037
_refine_ls_R_factor_all 0.0863
_refine_ls_R_factor_gt 0.0684
_refine_ls_shift/su_max 0.001
_refine_ls_shift/su_mean 0.000
_refine_ls_structure_factor_coef Fsqd
_refine_ls_weighting_details 'w=1/[\s^2^(Fo^2^)+(0.1190P)^2^] where P=(Fo^2^+2Fc^2^)/3'
_refine_ls_weighting_scheme calc
_refine_ls_wR_factor_gt 0.1956
_refine_ls_wR_factor_ref 0.2050
_reflns_Friedel_coverage 0.000
_reflns_number_gt 40389
_reflns_number_total 57857
_reflns_threshold_expression 'I > 2\s(I)'
_cod_data_source_file d3sc06280e2.cif
_cod_data_source_block ne0253_3
_cod_depositor_comments
;
The following automatic conversions were performed:

data item '_exptl_absorpt_correction_type' value 'Gaussian' was
changed to 'gaussian' in accordance with the
/home/data/users/saulius/crontab/automatic-downloads/rss-feeds/RSC/lib/dictionaries/cif_core.dic
dictionary named 'cif_core.dic' version 2.4.2 last updated on
2011-04-26.

Automatic conversion script
Id: cif_fix_values 8170 2020-07-09 18:12:32Z antanas 

 Adding full bibliography for 1570859--1570865.cif.
;
_cod_original_cell_volume 16466.2(3)
_cod_original_formula_sum 'C241.50 H301.5 Au12 Cl51 N40'
_cod_database_code 1570863
_shelx_shelxl_version_number 2019/3
_audit_contact_author 'Farzaneh Fadaei Tirani'
_chemical_oxdiff_formula 'C241.50 H301.5 Au12 Cl51 N40'
_shelx_space_group_comment
;
The symmetry employed for this shelxl refinement is uniquely defined
by the following loop, which should always be used as a source of
symmetry information in preference to the above space-group names.
They are only intended as comments.
;
_shelx_estimated_absorpt_t_max 0.285
_shelx_estimated_absorpt_t_min 0.059
_olex2_refinement_description
;
1. Fixed Uiso
 At 1.2 times of:
  All C(H) groups, All C(H,H) groups
 At 1.5 times of:
  All C(H,H,H) groups
2. Restrained distances
 C151-C150 = C152-C150
 1.54 with sigma of 0.02
 C9-C7 = C8-C7
 1.54 with sigma of 0.02
 C170-C168 = C169-C168
 1.54 with sigma of 0.02
 C38-C46
 1.5 with sigma of 0.02
 C166-C165 = C167-C165 = C169-C168 = C170-C168
 1.54 with sigma of 0.02
 C8-C7 = C9-C7
 1.54 with sigma of 0.02
 C7-C3
 1.5 with sigma of 0.02
 C4-C1
 1.5 with sigma of 0.02
 C151-C152
 2.54 with sigma of 0.04
 C8-C9
 2.54 with sigma of 0.04
 C169-C170
 2.54 with sigma of 0.04
3. Uiso/Uaniso restraints and constraints
C1 \\sim C2 \\sim C3 \\sim C4 \\sim C5 \\sim C6 \\sim C7 \\sim C8 \\sim C9
\\sim C10 \\sim C11 \\sim C12 \\sim C13 \\sim C14 \\sim C15 \\sim C16 \\sim C17
\\sim C18 \\sim C19 \\sim C20 \\sim C21 \\sim C22 \\sim C23 \\sim C24 \\sim C25
\\sim C26 \\sim C27 \\sim C28 \\sim C29 \\sim C30 \\sim C31 \\sim C32 \\sim C33
\\sim C34 \\sim C35 \\sim C36 \\sim C37 \\sim C38 \\sim C39 \\sim C40 \\sim C41
\\sim C42 \\sim C43 \\sim C44 \\sim C45 \\sim C46 \\sim C47 \\sim C48 \\sim C49
\\sim C50 \\sim C51 \\sim C52 \\sim C53 \\sim C54 \\sim C55 \\sim C56 \\sim C57
\\sim C58 \\sim C59 \\sim C60 \\sim C61 \\sim C62 \\sim C63 \\sim C64 \\sim C65
\\sim C66 \\sim C67 \\sim C68 \\sim C69 \\sim C70 \\sim C71 \\sim C72 \\sim C73
\\sim C74 \\sim C75 \\sim C76 \\sim C77 \\sim C78 \\sim C79 \\sim C80 \\sim C81
\\sim C82 \\sim C83 \\sim C84 \\sim C85 \\sim C86 \\sim C87 \\sim C88 \\sim C89
\\sim C90 \\sim C91 \\sim C92 \\sim C93 \\sim C94 \\sim C95 \\sim C96 \\sim C97
\\sim C98 \\sim C99 \\sim C100 \\sim C101 \\sim C102 \\sim C103 \\sim C104
\\sim C105 \\sim C106 \\sim C107 \\sim C108 \\sim C109 \\sim C110 \\sim C111
\\sim C112 \\sim C113 \\sim C114 \\sim C115 \\sim C116 \\sim C117 \\sim C118
\\sim C119 \\sim C120 \\sim C121 \\sim C122 \\sim C123 \\sim C124 \\sim C125
\\sim C126 \\sim C127 \\sim C128 \\sim C129 \\sim C130 \\sim C131 \\sim C132
\\sim C133 \\sim C134 \\sim C135 \\sim C136 \\sim C137 \\sim C138 \\sim C139
\\sim C140 \\sim C141 \\sim C142 \\sim C143 \\sim C144 \\sim C145 \\sim C146
\\sim C147 \\sim C148 \\sim C149 \\sim C150 \\sim C151 \\sim C152 \\sim C153
\\sim C154 \\sim C155 \\sim C156 \\sim C157 \\sim C158 \\sim C159 \\sim C160
\\sim C161 \\sim C162 \\sim C163 \\sim C164 \\sim C165 \\sim C166 \\sim C167
\\sim C168 \\sim C169 \\sim C170 \\sim C171 \\sim C172 \\sim C173 \\sim C174
\\sim C175 \\sim C176 \\sim C177 \\sim C178 \\sim C179 \\sim C180 \\sim C181
\\sim C182 \\sim C183 \\sim C184 \\sim C185 \\sim C186 \\sim C187 \\sim C188
\\sim C189 \\sim C190 \\sim C191 \\sim C192 \\sim C193 \\sim C194 \\sim C195
\\sim C196 \\sim C197 \\sim C198 \\sim C199 \\sim C200 \\sim C201 \\sim C202
\\sim C203 \\sim C204 \\sim C205 \\sim C206 \\sim C207 \\sim C208 \\sim C209
\\sim C210 \\sim C211 \\sim C212 \\sim C213 \\sim C214 \\sim C215 \\sim C216
\\sim N1 \\sim N2 \\sim N3 \\sim N4 \\sim N5 \\sim N6 \\sim N7 \\sim N8 \\sim
N9 \\sim N10 \\sim N11 \\sim N12 \\sim N13 \\sim N14 \\sim N15 \\sim N16 \\sim
N17 \\sim N18 \\sim N19 \\sim N20 \\sim N21 \\sim N22 \\sim N23 \\sim N24 \\sim
N25 \\sim N26 \\sim N27 \\sim N28 \\sim N29 \\sim N30 \\sim N31 \\sim N32 \\sim
N33 \\sim N34 \\sim N35 \\sim N36 \\sim N37 \\sim N38 \\sim N39 \\sim N40:
within 2A with sigma of 0.01 and sigma for terminal atoms of 0.02 within 2A
4. Rigid body (RIGU) restrains
 All non-hydrogen atoms
 with sigma for 1-2 distances of 0.004 and sigma for 1-3 distances of 0.004
5.a Ternary CH refined with riding coordinates:
 C4(H4), C7(H7), C22(H22), C25(H25), C40(H40), C43(H43), C58(H58), C61(H61),
 C76(H76), C79(H79), C94(H94), C97(H97), C111(H111), C114(H114), C129(H129),
 C132(H132), C147(H147), C150(H150), C165(H165), C168(H168), C183(H183),
 C195(H195), C201(H201), C204(H204)
5.b Secondary CH2 refined with riding coordinates:
 C17(H17A,H17B), C18(H18A,H18B), C35(H35A,H35B), C36(H36A,H36B), C53(H53A,
 H53B), C54(H54A,H54B), C71(H71A,H71B), C72(H72A,H72B), C89(H89A,H89B),
 C90(H90A,H90B), C106(H10A,H10B), C107(H10C,H10D), C124(H12A,H12B), C125(H12C,
 H12D), C142(H14A,H14B), C143(H14C,H14D), C160(H16A,H16B), C161(H16C,H16D),
 C178(H17F,H17G), C179(H17H,H17I), C193(H19A,H19B), C194(H19C,H19D), C214(H21A,
 H21B), C215(H21C,H21D)
5.c Me refined with riding coordinates:
 C26(H26A,H26B,H26C), C77(H77A,H77B,H77C), C80(H80A,H80B,H80C), C152(H15D,H15E,
 H15F), C196(H19E,H19F,H19G)
5.d Aromatic/amide H refined with riding coordinates:
 C11(H11), C12(H12), C14(H14), C15(H15), C16(H16), C29(H29), C30(H30),
 C32(H32), C33(H33), C34(H34), C47(H47), C48(H48), C50(H50), C51(H51), C52(H52),
  C65(H65), C66(H66), C68(H68), C69(H69), C70(H70), C83(H83), C84(H84),
 C86(H86), C87(H87), C88(H88), C101(H101), C102(H102), C104(H104), C105(H105),
 C118(H118), C119(H119), C121(H121), C122(H122), C123(H123), C136(H136),
 C137(H137), C139(H139), C140(H140), C141(H141), C154(H154), C155(H155),
 C157(H157), C158(H158), C159(H159), C172(H172), C173(H173), C175(H175),
 C176(H176), C177(H177), C187(H187), C188(H188), C190(H190), C191(H191),
 C192(H192), C208(H208), C209(H209), C211(H211), C212(H212), C213(H213),
 C216(H216)
5.e Idealised Me refined as rotating group:
 C5(H5A,H5B,H5C), C6(H6A,H6B,H6C), C8(H8A,H8B,H8C), C9(H9A,H9B,H9C), C23(H23A,
 H23B,H23C), C24(H24A,H24B,H24C), C27(H27A,H27B,H27C), C41(H41A,H41B,H41C),
 C42(H42A,H42B,H42C), C44(H44A,H44B,H44C), C45(H45A,H45B,H45C), C59(H59A,H59B,
 H59C), C60(H60A,H60B,H60C), C62(H62A,H62B,H62C), C63(H63A,H63B,H63C), C78(H78A,
 H78B,H78C), C81(H81A,H81B,H81C), C95(H95A,H95B,H95C), C96(H96A,H96B,H96C),
 C98(H98A,H98B,H98C), C99(H99A,H99B,H99C), C112(H11A,H11B,H11C), C113(H11D,H11E,
 H11F), C115(H11G,H11H,H11I), C116(H11J,H11K,H11L), C130(H13A,H13B,H13C),
 C131(H13D,H13E,H13F), C133(H13G,H13H,H13I), C134(H13J,H13K,H13L), C148(H14E,
 H14F,H14G), C149(H14H,H14I,H14J), C151(H15A,H15B,H15C), C166(H16E,H16F,H16G),
 C167(H16H,H16I,H16J), C169(H16K,H16L,H16M), C170(H17C,H17D,H17E), C184(H18C,
 H18D,H18E), C185(H18F,H18G,H18H), C197(H19H,H19I,H19J), C202(H20A,H20B,H20C),
 C203(H20D,H20E,H20F), C205(H20G,H20H,H20I), C206(H20J,H20K,H20L)
;
_smtbx_masks_special_details
;
A solvent mask was calculated and 2010 electrons were 
found in a volume of 7652\%A^3^ in 2 voids per unit cell. 
This is consistent with the presence of 
10[C2Cl4], 2.75[C2Cl4] per Asymmetric Unit 
which account for 2040 electrons 
per unit cell.
;
_smtbx_masks_void_probe_radius 1.2
_smtbx_masks_void_truncation_radius 1.2
_olex2_submission_special_instructions 'No special instructions were received'
_oxdiff_exptl_absorpt_empirical_details
;
Empirical correction (ABSPACK) includes:
- Absorption correction using spherical harmonics
- Frame scaling
- Detector area scaling
- B-factor correction
;
_oxdiff_exptl_absorpt_empirical_full_max 5.130
_oxdiff_exptl_absorpt_empirical_full_min 0.411

loop_
_space_group_symop_operation_xyz
'x, y, z'
'-x, -y, -z'

loop_
_atom_site_label
_atom_site_type_symbol
_atom_site_fract_x
_atom_site_fract_y
_atom_site_fract_z
_atom_site_U_iso_or_equiv
_atom_site_adp_type
_atom_site_occupancy
_atom_site_site_symmetry_order
_atom_site_calc_flag
_atom_site_refinement_flags_posn
_atom_site_refinement_flags_adp
_atom_site_refinement_flags_occupancy
_atom_site_disorder_assembly
_atom_site_disorder_group
Au1 Au 0.41046(2) 0.92206(2) 0.45859(2) 0.07630(14) Uani 1 1 d . . . . .
Au2 Au 0.53228(2) 0.92244(2) 0.48273(2) 0.07347(13) Uani 1 1 d . . . . .
Au3 Au 0.46635(2) 0.89095(2) 0.36002(2) 0.07950(14) Uani 1 1 d . . . . .
Au4 Au 0.03634(2) 0.45827(2) 0.46274(2) 0.07095(13) Uani 1 1 d . . . . .
Au5 Au 0.06082(2) 0.59562(3) 0.48054(2) 0.07285(13) Uani 1 1 d . . . . .
Au6 Au -0.03182(2) 0.46375(2) 0.36242(2) 0.06714(12) Uani 1 1 d . . . . .
Au7 Au 0.39184(2) 0.45284(3) 0.47129(2) 0.07970(14) Uani 1 1 d . . . . .
Au8 Au 0.50899(2) 0.54722(3) 0.44922(2) 0.07762(14) Uani 1 1 d . . . . .
Au9 Au 0.40945(2) 0.39688(3) 0.35098(2) 0.07785(14) Uani 1 1 d . . . . .
Au10 Au 0.09686(2) 0.37653(2) 0.05612(2) 0.06065(12) Uani 1 1 d . . . . .
Au11 Au 0.21829(2) 0.38365(2) 0.04842(2) 0.05391(10) Uani 1 1 d . . . . .
Au12 Au 0.20147(2) 0.49249(2) 0.04016(2) 0.05088(10) Uani 1 1 d . . . . .
N1 N 0.4466(4) 0.9365(4) 0.5306(4) 0.079(2) Uani 1 1 d . U . . .
N2 N 0.4928(4) 0.9317(4) 0.5393(4) 0.076(2) Uani 1 1 d . U . . .
N3 N 0.5655(4) 0.9023(4) 0.4227(4) 0.074(2) Uani 1 1 d . U . . .
N4 N 0.5364(4) 0.8860(5) 0.3728(4) 0.081(2) Uani 1 1 d . U . . .
N5 N 0.3949(4) 0.8904(4) 0.3462(4) 0.086(2) Uani 1 1 d . U . . .
N6 N 0.3683(4) 0.8982(5) 0.3845(4) 0.087(2) Uani 1 1 d . U . . .
N7 N 0.0959(3) 0.5379(5) 0.5314(4) 0.073(2) Uani 1 1 d . U . . .
N8 N 0.1076(4) 0.5959(5) 0.5374(4) 0.082(2) Uani 1 1 d . U . . .
N9 N 0.0217(4) 0.6011(5) 0.4211(4) 0.081(2) Uani 1 1 d . U . . .
N10 N -0.0139(4) 0.5473(5) 0.3726(4) 0.0699(19) Uani 1 1 d . U . . .
N11 N -0.0439(4) 0.3842(5) 0.3503(4) 0.0715(19) Uani 1 1 d . U . . .
N12 N -0.0144(4) 0.3806(5) 0.3905(4) 0.0747(19) Uani 1 1 d . U . . .
N13 N 0.4468(4) 0.5422(5) 0.5280(4) 0.081(2) Uani 1 1 d . U . . .
N14 N 0.4974(4) 0.5833(5) 0.5197(4) 0.078(2) Uani 1 1 d . U . . .
N15 N 0.5155(4) 0.5150(5) 0.3759(5) 0.084(2) Uani 1 1 d . U . . .
N16 N 0.4789(4) 0.4548(5) 0.3379(4) 0.080(2) Uani 1 1 d . U . . .
N17 N 0.3375(4) 0.3434(5) 0.3618(5) 0.091(2) Uani 1 1 d . U . . .
N18 N 0.3309(4) 0.3651(5) 0.4119(5) 0.088(2) Uani 1 1 d . U . . .
N19 N 0.1030(3) 0.3069(4) 0.0541(4) 0.0605(17) Uani 1 1 d . U . . .
N20 N 0.1542(3) 0.3104(4) 0.0543(4) 0.0621(17) Uani 1 1 d . U . . .
N21 N 0.2849(3) 0.4585(4) 0.0485(3) 0.0552(16) Uani 1 1 d . U . . .
N22 N 0.2763(3) 0.4981(3) 0.0373(3) 0.0499(15) Uani 1 1 d . U . . .
N23 N 0.1304(3) 0.4918(4) 0.0512(3) 0.0553(16) Uani 1 1 d . U . . .
N24 N 0.0898(3) 0.4471(4) 0.0617(3) 0.0559(16) Uani 1 1 d . U . . .
N25 N 0.4315(6) 0.9345(7) 0.8356(5) 0.134(4) Uani 1 1 d . U . . .
N26 N 0.3882(5) 0.7532(6) 0.8262(5) 0.119(4) Uani 1 1 d . U . . .
N27 N 0.5612(7) 0.8769(7) 0.8271(6) 0.140(4) Uani 1 1 d . U . . .
N28 N 0.4879(7) 0.8943(7) 0.9000(5) 0.134(4) Uani 1 1 d . U . . .
N29 N 0.7601(4) 0.7682(5) 0.2569(4) 0.095(3) Uani 1 1 d . U . . .
N30 N 0.6586(4) 0.5609(4) 0.1218(4) 0.074(2) Uani 1 1 d . U . . .
N31 N 0.6499(4) 0.7091(5) 0.0926(5) 0.090(3) Uani 1 1 d . U . . .
N32 N 0.7455(3) 0.6941(4) 0.1338(4) 0.073(2) Uani 1 1 d . U . . .
N33 N 0.0935(4) 0.8053(5) 0.1261(5) 0.092(3) Uani 1 1 d . U . . .
N34 N 0.0084(5) 0.8010(5) 0.2521(5) 0.094(3) Uani 1 1 d . U . . .
N35 N -0.0807(4) 0.6396(5) 0.0920(4) 0.079(2) Uani 1 1 d . U . . .
N36 N -0.0275(4) 0.7776(5) 0.1328(4) 0.079(2) Uani 1 1 d . U . . .
N37 N -0.1479(5) 0.0036(6) 0.1325(6) 0.113(3) Uani 1 1 d . U . . .
N38 N -0.0187(5) 0.0224(6) 0.2639(7) 0.131(4) Uani 1 1 d . U . . .
N39 N 0.0002(5) -0.0143(5) 0.1016(6) 0.107(3) Uani 1 1 d . U . . .
N40 N -0.1030(5) -0.0750(5) 0.1424(7) 0.116(3) Uani 1 1 d . U . . .
C1 C 0.4224(5) 0.9337(6) 0.5699(5) 0.087(3) Uani 1 1 d D U . . .
C2 C 0.4553(5) 0.9267(5) 0.6051(5) 0.081(2) Uani 1 1 d . U . . .
C3 C 0.5006(5) 0.9262(5) 0.5844(5) 0.081(2) Uani 1 1 d D U . . .
C4 C 0.3703(5) 0.9372(6) 0.5694(5) 0.094(3) Uani 1 1 d D U . . .
H4 H 0.373257 0.964065 0.553181 0.113 Uiso 1 1 calc R U . . .
C5 C 0.3732(7) 0.9710(8) 0.6295(6) 0.125(5) Uani 1 1 d . U . . .
H5A H 0.363678 0.942706 0.644494 0.188 Uiso 1 1 calc R U . . .
H5B H 0.345169 0.982496 0.630010 0.188 Uiso 1 1 calc R U . . .
H5C H 0.412585 1.008898 0.651054 0.188 Uiso 1 1 calc R U . . .
C6 C 0.3128(6) 0.8777(7) 0.5393(7) 0.117(5) Uani 1 1 d . U . . .
H6A H 0.309577 0.856956 0.501550 0.176 Uiso 1 1 calc R U . . .
H6B H 0.282398 0.885608 0.541352 0.176 Uiso 1 1 calc R U . . .
H6C H 0.308177 0.850606 0.554857 0.176 Uiso 1 1 calc R U . . .
C7 C 0.5436(6) 0.9166(5) 0.6032(6) 0.103(3) Uani 1 1 d D U . . .
H7 H 0.531420 0.913484 0.634426 0.123 Uiso 1 1 calc R U . . .
C8 C 0.6037(7) 0.9725(7) 0.6366(9) 0.164(7) Uani 1 1 d D U . . .
H8A H 0.629579 0.973355 0.615320 0.247 Uiso 1 1 calc R U . . .
H8B H 0.617275 0.970752 0.668286 0.247 Uiso 1 1 calc R U . . .
H8C H 0.604024 1.010411 0.648074 0.247 Uiso 1 1 calc R U . . .
C9 C 0.5334(7) 0.8519(6) 0.5769(7) 0.133(5) Uani 1 1 d D U . . .
H9A H 0.492051 0.819808 0.555709 0.199 Uiso 1 1 calc R U . . .
H9B H 0.545030 0.843845 0.604876 0.199 Uiso 1 1 calc R U . . .
H9C H 0.556703 0.850772 0.553212 0.199 Uiso 1 1 calc R U . . .
C10 C 0.4449(6) 0.9161(6) 0.6535(5) 0.089(3) Uani 1 1 d . U . . .
C11 C 0.4787(6) 0.9652(7) 0.7058(5) 0.104(4) Uani 1 1 d . U . . .
H11 H 0.510159 1.005030 0.712580 0.124 Uiso 1 1 calc R U . . .
C12 C 0.4655(7) 0.9545(7) 0.7456(6) 0.111(4) Uani 1 1 d . U . . .
H12 H 0.488245 0.988382 0.781197 0.134 Uiso 1 1 calc R U . . .
C13 C 0.4212(6) 0.8981(7) 0.7396(6) 0.096(3) Uani 1 1 d . U . . .
C14 C 0.3906(6) 0.8519(6) 0.6903(5) 0.097(3) Uani 1 1 d . U . . .
H14 H 0.360959 0.811802 0.684379 0.116 Uiso 1 1 calc R U . . .
C15 C 0.4006(6) 0.8603(6) 0.6455(5) 0.090(3) Uani 1 1 d . U . . .
H15 H 0.376378 0.826850 0.609995 0.108 Uiso 1 1 calc R U . . .
C16 C 0.4099(7) 0.8903(8) 0.7876(6) 0.115(4) Uani 1 1 d . U . . .
H16 H 0.384609 0.848856 0.781540 0.138 Uiso 1 1 calc R U . . .
C17 C 0.4170(8) 0.9182(9) 0.8778(6) 0.136(4) Uani 1 1 d . U . . .
H17A H 0.389347 0.872327 0.861714 0.164 Uiso 1 1 calc R U . . .
H17B H 0.398485 0.938473 0.896553 0.164 Uiso 1 1 calc R U . . .
C18 C 0.4724(8) 0.9404(9) 0.9172(6) 0.136(4) Uani 1 1 d . U . . .
H18A H 0.504650 0.980359 0.921205 0.163 Uiso 1 1 calc R U . . .
H18B H 0.467645 0.948503 0.952869 0.163 Uiso 1 1 calc R U . . .
C19 C 0.6065(5) 0.8879(6) 0.4202(5) 0.080(2) Uani 1 1 d . U . . .
C20 C 0.5985(5) 0.8572(6) 0.3634(5) 0.084(3) Uani 1 1 d . U . . .
C21 C 0.5560(6) 0.8587(6) 0.3365(5) 0.091(3) Uani 1 1 d . U . . .
C22 C 0.6442(6) 0.9024(7) 0.4694(6) 0.097(3) Uani 1 1 d . U . . .
H22 H 0.635990 0.925277 0.500610 0.116 Uiso 1 1 calc R U . . .
C23 C 0.7084(7) 0.9428(9) 0.4787(7) 0.153(7) Uani 1 1 d . U . . .
H23A H 0.730967 0.951105 0.512391 0.229 Uiso 1 1 calc R U . . .
H23B H 0.718436 0.982550 0.480892 0.229 Uiso 1 1 calc R U . . .
H23C H 0.717589 0.921082 0.448715 0.229 Uiso 1 1 calc R U . . .
C24 C 0.6314(9) 0.8413(8) 0.4692(8) 0.158(7) Uani 1 1 d . U . . .
H24A H 0.595460 0.804883 0.439565 0.236 Uiso 1 1 calc R U . . .
H24B H 0.626845 0.843497 0.503496 0.236 Uiso 1 1 calc R U . . .
H24C H 0.663876 0.837418 0.464579 0.236 Uiso 1 1 calc R U . . .
C25 C 0.5289(6) 0.8323(8) 0.2770(6) 0.107(4) Uani 1 1 d . U . . .
H25 H 0.509144 0.853218 0.274198 0.128 Uiso 1 1 calc R U . . .
C26 C 0.5741(8) 0.8495(9) 0.2487(7) 0.148(6) Uani 1 1 d . U . . .
H26A H 0.603783 0.894705 0.268637 0.222 Uiso 1 1 calc R U . . .
H26B H 0.592702 0.827229 0.247378 0.222 Uiso 1 1 calc R U . . .
H26C H 0.554734 0.837405 0.211941 0.222 Uiso 1 1 calc R U . . .
C27 C 0.4827(7) 0.7651(8) 0.2497(7) 0.128(5) Uani 1 1 d . U . . .
H27A H 0.475327 0.747521 0.210819 0.192 Uiso 1 1 calc R U . . .
H27B H 0.447035 0.758950 0.256854 0.192 Uiso 1 1 calc R U . . .
H27C H 0.494968 0.744060 0.263106 0.192 Uiso 1 1 calc R U . . .
C28 C 0.6273(5) 0.8271(6) 0.3397(5) 0.085(3) Uani 1 1 d . U . . .
C29 C 0.6830(6) 0.8622(7) 0.3312(6) 0.095(3) Uani 1 1 d . U . . .
H29 H 0.700434 0.905350 0.342900 0.114 Uiso 1 1 calc R U . . .
C30 C 0.7099(6) 0.8364(6) 0.3081(5) 0.091(3) Uani 1 1 d . U . . .
H30 H 0.746017 0.860998 0.304252 0.109 Uiso 1 1 calc R U . . .
C31 C 0.6829(6) 0.7694(6) 0.2887(5) 0.092(3) Uani 1 1 d . U . . .
C32 C 0.6312(5) 0.7367(6) 0.2958(5) 0.089(3) Uani 1 1 d . U . . .
H32 H 0.612158 0.693033 0.282474 0.106 Uiso 1 1 calc R U . . .
C33 C 0.6059(5) 0.7663(6) 0.3222(5) 0.089(3) Uani 1 1 d . U . . .
H33 H 0.571380 0.742033 0.328211 0.106 Uiso 1 1 calc R U . . .
C34 C 0.7119(6) 0.7401(7) 0.2642(5) 0.091(3) Uani 1 1 d . U . . .
H34 H 0.693316 0.696846 0.252798 0.109 Uiso 1 1 calc R U . . .
C35 C 0.7866(5) 0.7359(7) 0.2312(5) 0.099(3) Uani 1 1 d . U . . .
H35A H 0.823686 0.753242 0.257918 0.119 Uiso 1 1 calc R U . . .
H35B H 0.760309 0.690988 0.220507 0.119 Uiso 1 1 calc R U . . .
C36 C 0.7979(5) 0.7410(6) 0.1849(5) 0.094(3) Uani 1 1 d . U . . .
H36A H 0.829612 0.735246 0.179571 0.113 Uiso 1 1 calc R U . . .
H36B H 0.811638 0.783734 0.191814 0.113 Uiso 1 1 calc R U . . .
C37 C 0.3540(6) 0.8664(6) 0.2970(6) 0.090(3) Uani 1 1 d . U . . .
C38 C 0.3048(5) 0.8600(5) 0.3057(5) 0.078(2) Uani 1 1 d D U . . .
C39 C 0.3159(5) 0.8808(6) 0.3614(6) 0.090(3) Uani 1 1 d . U . . .
C40 C 0.3716(6) 0.8540(7) 0.2451(6) 0.109(4) Uani 1 1 d . U . . .
H40 H 0.414969 0.876329 0.256493 0.131 Uiso 1 1 calc R U . . .
C41 C 0.3441(7) 0.7834(8) 0.2115(7) 0.149(6) Uani 1 1 d . U . . .
H41A H 0.345713 0.766611 0.235601 0.224 Uiso 1 1 calc R U . . .
H41B H 0.365673 0.776515 0.187346 0.224 Uiso 1 1 calc R U . . .
H41C H 0.303422 0.762180 0.190206 0.224 Uiso 1 1 calc R U . . .
C42 C 0.3536(7) 0.8739(9) 0.2084(7) 0.136(5) Uani 1 1 d . U . . .
H42A H 0.366239 0.917512 0.229515 0.204 Uiso 1 1 calc R U . . .
H42B H 0.311175 0.846953 0.191313 0.204 Uiso 1 1 calc R U . . .
H42C H 0.371895 0.870282 0.180559 0.204 Uiso 1 1 calc R U . . .
C43 C 0.2779(6) 0.8831(8) 0.3957(7) 0.115(4) Uani 1 1 d . U . . .
H43 H 0.303775 0.909777 0.434203 0.138 Uiso 1 1 calc R U . . .
C44 C 0.2323(7) 0.8169(8) 0.3874(8) 0.154(6) Uani 1 1 d . U . . .
H44A H 0.252438 0.798900 0.395101 0.231 Uiso 1 1 calc R U . . .
H44B H 0.205589 0.789711 0.350059 0.231 Uiso 1 1 calc R U . . .
H44C H 0.210121 0.820378 0.411799 0.231 Uiso 1 1 calc R U . . .
C45 C 0.2450(8) 0.9115(9) 0.3864(8) 0.149(6) Uani 1 1 d . U . . .
H45A H 0.218964 0.886260 0.348874 0.223 Uiso 1 1 calc R U . . .
H45B H 0.273112 0.954446 0.393952 0.223 Uiso 1 1 calc R U . . .
H45C H 0.222017 0.911971 0.410405 0.223 Uiso 1 1 calc R U . . .
C46 C 0.2498(5) 0.8367(6) 0.2629(5) 0.076(2) Uani 1 1 d D U . . .
C47 C 0.2409(5) 0.8760(6) 0.2522(6) 0.090(3) Uani 1 1 d . U . . .
H47 H 0.269754 0.919721 0.273155 0.108 Uiso 1 1 calc R U . . .
C48 C 0.1938(5) 0.8565(6) 0.2139(6) 0.088(3) Uani 1 1 d . U . . .
H48 H 0.190407 0.886526 0.208998 0.106 Uiso 1 1 calc R U . . .
C49 C 0.1485(5) 0.7906(5) 0.1803(5) 0.077(2) Uani 1 1 d . U . . .
C50 C 0.1567(5) 0.7499(6) 0.1885(6) 0.086(3) Uani 1 1 d . U . . .
H50 H 0.129598 0.706004 0.166113 0.103 Uiso 1 1 calc R U . . .
C51 C 0.2081(5) 0.7752(6) 0.2326(5) 0.083(3) Uani 1 1 d . U . . .
H51 H 0.212089 0.746722 0.240020 0.099 Uiso 1 1 calc R U . . .
C52 C 0.0978(5) 0.7668(6) 0.1358(5) 0.077(2) Uani 1 1 d . U . . .
H52 H 0.068710 0.723182 0.114738 0.093 Uiso 1 1 calc R U . . .
C53 C 0.0390(5) 0.7789(7) 0.0819(6) 0.091(3) Uani 1 1 d . U . . .
H53A H 0.013206 0.732810 0.066150 0.109 Uiso 1 1 calc R U . . .
H53B H 0.049746 0.788444 0.052935 0.109 Uiso 1 1 calc R U . . .
C54 C 0.0072(5) 0.8090(6) 0.1070(5) 0.084(2) Uani 1 1 d . U . . .
H54A H 0.036165 0.853758 0.133597 0.101 Uiso 1 1 calc R U . . .
H54B H -0.018094 0.806664 0.078407 0.101 Uiso 1 1 calc R U . . .
C55 C 0.1378(5) 0.5494(6) 0.5692(5) 0.076(2) Uani 1 1 d . U . . .
C56 C 0.1783(5) 0.6150(6) 0.5998(5) 0.081(2) Uani 1 1 d . U . . .
C57 C 0.1602(5) 0.6417(6) 0.5800(5) 0.079(2) Uani 1 1 d . U . . .
C58 C 0.1348(5) 0.4942(7) 0.5721(6) 0.090(3) Uani 1 1 d . U . . .
H58 H 0.092869 0.458405 0.556503 0.108 Uiso 1 1 calc R U . . .
C59 C 0.1662(6) 0.4736(7) 0.5379(7) 0.118(4) Uani 1 1 d . U . . .
H59A H 0.154451 0.469927 0.502668 0.177 Uiso 1 1 calc R U . . .
H59B H 0.156282 0.432928 0.533029 0.177 Uiso 1 1 calc R U . . .
H59C H 0.208371 0.504556 0.555704 0.177 Uiso 1 1 calc R U . . .
C60 C 0.1579(6) 0.5062(7) 0.6265(6) 0.100(4) Uani 1 1 d . U . . .
H60A H 0.200326 0.527712 0.637046 0.150 Uiso 1 1 calc R U . . .
H60B H 0.140485 0.466360 0.626710 0.150 Uiso 1 1 calc R U . . .
H60C H 0.148361 0.532523 0.651925 0.150 Uiso 1 1 calc R U . . .
C61 C 0.1835(7) 0.7066(8) 0.5953(7) 0.111(4) Uani 1 1 d . U . . .
H61 H 0.152301 0.701175 0.569549 0.134 Uiso 1 1 calc R U . . .
C62 C 0.2350(8) 0.7356(9) 0.5766(8) 0.160(7) Uani 1 1 d . U . . .
H62A H 0.245816 0.777202 0.583671 0.241 Uiso 1 1 calc R U . . .
H62B H 0.223990 0.708830 0.537925 0.241 Uiso 1 1 calc R U . . .
H62C H 0.268255 0.739212 0.596245 0.241 Uiso 1 1 calc R U . . .
C63 C 0.1847(8) 0.7456(8) 0.6441(7) 0.138(6) Uani 1 1 d . U . . .
H63A H 0.156832 0.720189 0.657070 0.207 Uiso 1 1 calc R U . . .
H63B H 0.174056 0.772312 0.639068 0.207 Uiso 1 1 calc R U . . .
H63C H 0.223946 0.771858 0.670553 0.207 Uiso 1 1 calc R U . . .
C64 C 0.2347(5) 0.6478(6) 0.6462(5) 0.080(2) Uani 1 1 d . U . . .
C65 C 0.2840(5) 0.6546(6) 0.6376(5) 0.085(3) Uani 1 1 d . U . . .
H65 H 0.284609 0.639133 0.601816 0.102 Uiso 1 1 calc R U . . .
C66 C 0.3344(5) 0.6844(7) 0.6810(5) 0.092(3) Uani 1 1 d . U . . .
H66 H 0.367454 0.686336 0.673236 0.110 Uiso 1 1 calc R U . . .
C67 C 0.3385(5) 0.7114(7) 0.7350(5) 0.089(3) Uani 1 1 d . U . . .
C68 C 0.2878(5) 0.7067(7) 0.7420(5) 0.096(3) Uani 1 1 d . U . . .
H68 H 0.288184 0.724529 0.777855 0.115 Uiso 1 1 calc R U . . .
C69 C 0.2373(5) 0.6783(7) 0.7012(5) 0.091(3) Uani 1 1 d . U . . .
H69 H 0.205030 0.678728 0.708853 0.109 Uiso 1 1 calc R U . . .
C70 C 0.3900(6) 0.7397(7) 0.7795(6) 0.109(4) Uani 1 1 d . U . . .
H70 H 0.425350 0.748055 0.773175 0.131 Uiso 1 1 calc R U . . .
C71 C 0.4430(7) 0.7797(8) 0.8685(7) 0.135(5) Uani 1 1 d . U . . .
H71A H 0.436373 0.750708 0.882832 0.162 Uiso 1 1 calc R U . . .
H71B H 0.474257 0.784855 0.852680 0.162 Uiso 1 1 calc R U . . .
C72 C 0.4608(8) 0.8409(9) 0.9124(6) 0.144(5) Uani 1 1 d . U . . .
H72A H 0.489027 0.851938 0.944508 0.173 Uiso 1 1 calc R U . . .
H72B H 0.426084 0.836521 0.921695 0.173 Uiso 1 1 calc R U . . .
C73 C 0.0346(6) 0.6512(6) 0.4145(5) 0.086(3) Uani 1 1 d . U . . .
C74 C 0.0103(5) 0.6309(6) 0.3595(5) 0.077(2) Uani 1 1 d . U . . .
C75 C -0.0222(5) 0.5628(6) 0.3336(5) 0.071(2) Uani 1 1 d . U . . .
C76 C 0.0734(8) 0.7191(8) 0.4669(7) 0.123(4) Uani 1 1 d . U . . .
H76 H 0.072963 0.711845 0.498535 0.148 Uiso 1 1 calc R U . . .
C77 C 0.0419(9) 0.7486(9) 0.4686(8) 0.166(7) Uani 1 1 d . U . . .
H77A H 0.002048 0.720681 0.466622 0.250 Uiso 1 1 calc R U . . .
H77B H 0.061830 0.788282 0.502311 0.250 Uiso 1 1 calc R U . . .
H77C H 0.040795 0.756420 0.438037 0.250 Uiso 1 1 calc R U . . .
C78 C 0.1384(8) 0.7537(10) 0.4694(8) 0.181(8) Uani 1 1 d . U . . .
H78A H 0.163064 0.761995 0.501933 0.272 Uiso 1 1 calc R U . . .
H78B H 0.150756 0.793370 0.470230 0.272 Uiso 1 1 calc R U . . .
H78C H 0.142108 0.727332 0.437554 0.272 Uiso 1 1 calc R U . . .
C79 C -0.0564(6) 0.5167(6) 0.2781(5) 0.086(3) Uani 1 1 d . U . . .
H79 H -0.078468 0.475819 0.277997 0.103 Uiso 1 1 calc R U . . .
C80 C -0.1016(7) 0.5190(8) 0.2492(7) 0.128(5) Uani 1 1 d . U . . .
H80A H -0.120971 0.484652 0.212008 0.192 Uiso 1 1 calc R U . . .
H80B H -0.130501 0.514897 0.267404 0.192 Uiso 1 1 calc R U . . .
H80C H -0.083174 0.559094 0.249275 0.192 Uiso 1 1 calc R U . . .
C81 C -0.0222(8) 0.5093(8) 0.2415(6) 0.124(4) Uani 1 1 d . U . . .
H81A H -0.011574 0.481487 0.243721 0.186 Uiso 1 1 calc R U . . .
H81B H 0.013184 0.550308 0.252512 0.186 Uiso 1 1 calc R U . . .
H81C H -0.045971 0.491192 0.204391 0.186 Uiso 1 1 calc R U . . .
C82 C 0.0159(5) 0.6686(6) 0.3338(5) 0.076(2) Uani 1 1 d . U . . .
C83 C -0.0217(5) 0.6867(6) 0.3282(5) 0.085(3) Uani 1 1 d . U . . .
H83 H -0.052754 0.674961 0.342099 0.103 Uiso 1 1 calc R U . . .
C84 C -0.0141(6) 0.7218(6) 0.3023(6) 0.090(3) Uani 1 1 d . U . . .
H84 H -0.042650 0.730061 0.296587 0.108 Uiso 1 1 calc R U . . .
C85 C 0.0305(6) 0.7445(6) 0.2852(5) 0.085(2) Uani 1 1 d . U . . .
C86 C 0.0717(5) 0.7294(6) 0.2932(5) 0.083(3) Uani 1 1 d . U . . .
H86 H 0.105293 0.745766 0.283042 0.099 Uiso 1 1 calc R U . . .
C87 C 0.0629(5) 0.6912(6) 0.3154(5) 0.079(2) Uani 1 1 d . U . . .
H87 H 0.089539 0.679918 0.318466 0.094 Uiso 1 1 calc R U . . .
C88 C 0.0429(6) 0.7855(6) 0.2610(5) 0.089(3) Uani 1 1 d . U . . .
H88 H 0.077354 0.800762 0.251955 0.107 Uiso 1 1 calc R U . . .
C89 C 0.0251(6) 0.8439(7) 0.2312(6) 0.101(3) Uani 1 1 d . U . . .
H89A H 0.058912 0.849022 0.219695 0.121 Uiso 1 1 calc R U . . .
H89B H 0.037179 0.885327 0.260126 0.121 Uiso 1 1 calc R U . . .
C90 C -0.0253(6) 0.8207(6) 0.1831(5) 0.092(3) Uani 1 1 d . U . . .
H90A H -0.062680 0.799566 0.189165 0.111 Uiso 1 1 calc R U . . .
H90B H -0.020016 0.857087 0.180445 0.111 Uiso 1 1 calc R U . . .
C91 C -0.0649(5) 0.3300(6) 0.3032(5) 0.073(2) Uani 1 1 d . U . . .
C92 C -0.0505(5) 0.2919(6) 0.3111(5) 0.080(2) Uani 1 1 d . U . . .
C93 C -0.0160(6) 0.3254(6) 0.3670(6) 0.088(3) Uani 1 1 d . U . . .
C94 C -0.1033(6) 0.3165(6) 0.2521(5) 0.086(3) Uani 1 1 d . U . . .
H94 H -0.115523 0.346059 0.263487 0.103 Uiso 1 1 calc R U . . .
C95 C -0.1576(7) 0.2519(7) 0.2183(6) 0.118(5) Uani 1 1 d . U . . .
H95A H -0.179304 0.250201 0.188183 0.177 Uiso 1 1 calc R U . . .
H95B H -0.181877 0.241520 0.240339 0.177 Uiso 1 1 calc R U . . .
H95C H -0.147236 0.221731 0.204358 0.177 Uiso 1 1 calc R U . . .
C96 C -0.0709(7) 0.3292(7) 0.2154(6) 0.109(4) Uani 1 1 d . U . . .
H96A H -0.070296 0.292887 0.193444 0.164 Uiso 1 1 calc R U . . .
H96B H -0.030826 0.365967 0.236482 0.164 Uiso 1 1 calc R U . . .
H96C H -0.089984 0.337271 0.191798 0.164 Uiso 1 1 calc R U . . .
C97 C 0.0114(7) 0.3115(8) 0.4016(7) 0.117(4) Uani 1 1 d . U . . .
H97 H 0.025352 0.342872 0.440387 0.140 Uiso 1 1 calc R U . . .
C98 C 0.0618(8) 0.3131(10) 0.3849(8) 0.156(6) Uani 1 1 d . U . . .
H98A H 0.081453 0.304591 0.407551 0.233 Uiso 1 1 calc R U . . .
H98B H 0.089454 0.354509 0.389146 0.233 Uiso 1 1 calc R U . . .
H98C H 0.047224 0.281191 0.347115 0.233 Uiso 1 1 calc R U . . .
C99 C -0.0280(9) 0.2432(8) 0.3925(9) 0.176(7) Uani 1 1 d . U . . .
H99A H -0.003298 0.231058 0.403395 0.264 Uiso 1 1 calc R U . . .
H99B H -0.051687 0.214342 0.354367 0.264 Uiso 1 1 calc R U . . .
H99C H -0.053503 0.241620 0.414192 0.264 Uiso 1 1 calc R U . . .
C100 C -0.0632(5) 0.2309(6) 0.2719(5) 0.080(2) Uani 1 1 d . U . . .
C101 C -0.1091(5) 0.1747(6) 0.2615(6) 0.090(3) Uani 1 1 d . U . . .
H101 H -0.133838 0.174960 0.282229 0.108 Uiso 1 1 calc R U . . .
C102 C -0.1238(6) 0.1164(6) 0.2232(6) 0.093(3) Uani 1 1 d . U . . .
H102 H -0.156637 0.079211 0.219403 0.112 Uiso 1 1 calc R U . . .
C103 C -0.0884(6) 0.1126(6) 0.1892(6) 0.090(3) Uani 1 1 d . U . . .
C104 C -0.0388(5) 0.1724(6) 0.2008(6) 0.085(3) Uani 1 1 d . U . . .
H104 H -0.013250 0.173183 0.180767 0.102 Uiso 1 1 calc R U . . .
C105 C -0.0257(5) 0.2319(6) 0.2419(5) 0.080(3) Uani 1 1 d . U . . .
H105 H 0.007338 0.270483 0.248214 0.096 Uiso 1 1 calc R U . . .
C106 C -0.1657(7) -0.0555(7) 0.0875(8) 0.132(4) Uani 1 1 d . U . . .
H10A H -0.139312 -0.048864 0.066203 0.158 Uiso 1 1 calc R U . . .
H10B H -0.206002 -0.077448 0.063672 0.158 Uiso 1 1 calc R U . . .
C107 C -0.1619(7) -0.0948(7) 0.1146(8) 0.126(4) Uani 1 1 d . U . . .
H10C H -0.182725 -0.093157 0.140906 0.151 Uiso 1 1 calc R U . . .
H10D H -0.183316 -0.139043 0.086101 0.151 Uiso 1 1 calc R U . . .
C108 C 0.4413(5) 0.5804(6) 0.5719(5) 0.080(2) Uani 1 1 d . U . . .
C109 C 0.4894(6) 0.6460(7) 0.5926(5) 0.086(2) Uani 1 1 d . U . . .
C110 C 0.5203(5) 0.6419(6) 0.5568(5) 0.081(2) Uani 1 1 d . U . . .
C111 C 0.3885(6) 0.5474(8) 0.5885(6) 0.108(3) Uani 1 1 d . U . . .
H111 H 0.371811 0.501629 0.568479 0.130 Uiso 1 1 calc R U . . .
C112 C 0.3420(6) 0.5563(9) 0.5653(7) 0.127(5) Uani 1 1 d . U . . .
H11A H 0.306981 0.535752 0.574285 0.190 Uiso 1 1 calc R U . . .
H11B H 0.331820 0.537641 0.526122 0.190 Uiso 1 1 calc R U . . .
H11C H 0.358267 0.601081 0.581169 0.190 Uiso 1 1 calc R U . . .
C113 C 0.3982(6) 0.5641(9) 0.6424(6) 0.120(5) Uani 1 1 d . U . . .
H11D H 0.428969 0.608893 0.664572 0.181 Uiso 1 1 calc R U . . .
H11E H 0.410149 0.539865 0.650603 0.181 Uiso 1 1 calc R U . . .
H11F H 0.362228 0.555536 0.650271 0.181 Uiso 1 1 calc R U . . .
C114 C 0.5729(7) 0.6931(7) 0.5552(6) 0.112(4) Uani 1 1 d . U . . .
H114 H 0.590781 0.672904 0.534144 0.134 Uiso 1 1 calc R U . . .
C115 C 0.5504(8) 0.7151(7) 0.5188(6) 0.123(5) Uani 1 1 d . U . . .
H11G H 0.527083 0.729517 0.534678 0.184 Uiso 1 1 calc R U . . .
H11H H 0.526470 0.679797 0.482283 0.184 Uiso 1 1 calc R U . . .
H11I H 0.583983 0.749379 0.517436 0.184 Uiso 1 1 calc R U . . .
C116 C 0.6212(8) 0.7462(8) 0.6097(8) 0.164(7) Uani 1 1 d . U . . .
H11J H 0.634685 0.728783 0.627106 0.245 Uiso 1 1 calc R U . . .
H11K H 0.605903 0.767120 0.632774 0.245 Uiso 1 1 calc R U . . .
H11L H 0.653895 0.776568 0.603877 0.245 Uiso 1 1 calc R U . . .
C117 C 0.4995(6) 0.6996(7) 0.6387(6) 0.089(3) Uani 1 1 d . U . . .
C118 C 0.4809(6) 0.7350(7) 0.6337(6) 0.092(3) Uani 1 1 d . U . . .
H118 H 0.459521 0.723285 0.599030 0.111 Uiso 1 1 calc R U . . .
C119 C 0.4929(6) 0.7889(7) 0.6794(6) 0.095(3) Uani 1 1 d . U . . .
H119 H 0.483072 0.815010 0.674405 0.114 Uiso 1 1 calc R U . . .
C120 C 0.5193(6) 0.8041(7) 0.7322(6) 0.098(3) Uani 1 1 d . U . . .
C121 C 0.5417(6) 0.7661(7) 0.7357(6) 0.103(3) Uani 1 1 d . U . . .
H121 H 0.565809 0.778205 0.769179 0.124 Uiso 1 1 calc R U . . .
C122 C 0.5277(6) 0.7161(7) 0.6919(6) 0.100(3) Uani 1 1 d . U . . .
H122 H 0.536905 0.689105 0.695856 0.120 Uiso 1 1 calc R U . . .
C123 C 0.5353(7) 0.8641(8) 0.7802(7) 0.121(4) Uani 1 1 d . U . . .
H123 H 0.526516 0.891147 0.775827 0.145 Uiso 1 1 calc R U . . .
C124 C 0.5774(8) 0.9380(9) 0.8715(7) 0.143(5) Uani 1 1 d . U . . .
H12A H 0.620172 0.968957 0.886043 0.171 Uiso 1 1 calc R U . . .
H12B H 0.558814 0.955084 0.858448 0.171 Uiso 1 1 calc R U . . .
C125 C 0.5563(8) 0.9241(9) 0.9118(7) 0.147(5) Uani 1 1 d . U . . .
H12C H 0.578300 0.963223 0.946880 0.176 Uiso 1 1 calc R U . . .
H12D H 0.564492 0.894641 0.914878 0.176 Uiso 1 1 calc R U . . .
C126 C 0.5515(5) 0.5475(7) 0.3524(5) 0.082(2) Uani 1 1 d . U . . .
C127 C 0.5359(5) 0.5074(7) 0.3012(5) 0.084(2) Uani 1 1 d . U . . .
C128 C 0.4868(5) 0.4460(7) 0.2886(5) 0.084(3) Uani 1 1 d . U . . .
C129 C 0.5956(7) 0.6141(8) 0.3820(7) 0.128(4) Uani 1 1 d . U . . .
H129 H 0.602571 0.624908 0.420746 0.153 Uiso 1 1 calc R U . . .
C130 C 0.6544(9) 0.6475(11) 0.3788(9) 0.221(10) Uani 1 1 d . U . . .
H13A H 0.669821 0.621783 0.373282 0.332 Uiso 1 1 calc R U . . .
H13B H 0.680163 0.687292 0.412309 0.332 Uiso 1 1 calc R U . . .
H13C H 0.652249 0.655771 0.348502 0.332 Uiso 1 1 calc R U . . .
C131 C 0.5707(9) 0.6522(9) 0.3744(9) 0.167(7) Uani 1 1 d . U . . .
H13D H 0.602201 0.696773 0.392078 0.250 Uiso 1 1 calc R U . . .
H13E H 0.540018 0.646311 0.390503 0.250 Uiso 1 1 calc R U . . .
H13F H 0.554452 0.636782 0.335902 0.250 Uiso 1 1 calc R U . . .
C132 C 0.4536(6) 0.3797(7) 0.2386(6) 0.095(3) Uani 1 1 d . U . . .
H132 H 0.428843 0.348399 0.249599 0.114 Uiso 1 1 calc R U . . .
C133 C 0.4127(6) 0.3763(8) 0.1951(7) 0.127(5) Uani 1 1 d . U . . .
H13G H 0.398497 0.401942 0.212753 0.190 Uiso 1 1 calc R U . . .
H13H H 0.379473 0.332801 0.171866 0.190 Uiso 1 1 calc R U . . .
H13I H 0.434217 0.392179 0.173378 0.190 Uiso 1 1 calc R U . . .
C134 C 0.4917(7) 0.3617(7) 0.2143(6) 0.109(4) Uani 1 1 d . U . . .
H13J H 0.503888 0.345102 0.233766 0.163 Uiso 1 1 calc R U . . .
H13K H 0.526200 0.398689 0.217006 0.163 Uiso 1 1 calc R U . . .
H13L H 0.469947 0.329688 0.176393 0.163 Uiso 1 1 calc R U . . .
C135 C 0.5582(5) 0.5222(6) 0.2579(5) 0.077(2) Uani 1 1 d . U . . .
C136 C 0.5306(5) 0.5391(6) 0.2298(5) 0.081(2) Uani 1 1 d . U . . .
H136 H 0.498498 0.540237 0.236821 0.098 Uiso 1 1 calc R U . . .
C137 C 0.5526(5) 0.5546(6) 0.1900(5) 0.082(2) Uani 1 1 d . U . . .
H137 H 0.535870 0.568314 0.172376 0.099 Uiso 1 1 calc R U . . .
C138 C 0.5976(5) 0.5501(6) 0.1767(5) 0.074(2) Uani 1 1 d . U . . .
C139 C 0.6236(5) 0.5348(6) 0.2063(5) 0.085(3) Uani 1 1 d . U . . .
H139 H 0.656609 0.535166 0.200190 0.102 Uiso 1 1 calc R U . . .
C140 C 0.6035(5) 0.5184(6) 0.2459(5) 0.083(2) Uani 1 1 d . U . . .
H140 H 0.620999 0.505248 0.263469 0.100 Uiso 1 1 calc R U . . .
C141 C 0.6171(5) 0.5644(5) 0.1359(5) 0.072(2) Uani 1 1 d . U . . .
H141 H 0.598737 0.577022 0.118485 0.086 Uiso 1 1 calc R U . . .
C142 C 0.6761(5) 0.5770(5) 0.0822(4) 0.070(2) Uani 1 1 d . U . . .
H14A H 0.651151 0.587836 0.068487 0.084 Uiso 1 1 calc R U . . .
H14B H 0.671062 0.540645 0.051599 0.084 Uiso 1 1 calc R U . . .
C143 C 0.7404(5) 0.6331(5) 0.1058(5) 0.079(3) Uani 1 1 d . U . . .
H14C H 0.762894 0.629867 0.131754 0.095 Uiso 1 1 calc R U . . .
H14D H 0.757047 0.632227 0.076472 0.095 Uiso 1 1 calc R U . . .
C144 C 0.2856(6) 0.2911(7) 0.3274(6) 0.093(3) Uani 1 1 d . U . . .
C145 C 0.2444(6) 0.2765(7) 0.3548(6) 0.092(3) Uani 1 1 d . U . . .
C146 C 0.2744(6) 0.3235(7) 0.4068(6) 0.096(3) Uani 1 1 d . U . . .
C147 C 0.2762(7) 0.2497(8) 0.2674(6) 0.112(3) Uani 1 1 d . U . . .
H147 H 0.236164 0.211809 0.256314 0.135 Uiso 1 1 calc R U . . .
C148 C 0.3096(9) 0.2213(9) 0.2569(8) 0.165(7) Uani 1 1 d . U . . .
H14E H 0.316000 0.216005 0.222559 0.248 Uiso 1 1 calc R U . . .
H14F H 0.287753 0.180336 0.255206 0.248 Uiso 1 1 calc R U . . .
H14G H 0.347333 0.248649 0.285968 0.248 Uiso 1 1 calc R U . . .
C149 C 0.2631(9) 0.2810(10) 0.2378(7) 0.161(7) Uani 1 1 d . U . . .
H14H H 0.299810 0.315451 0.240224 0.242 Uiso 1 1 calc R U . . .
H14I H 0.241465 0.297401 0.254820 0.242 Uiso 1 1 calc R U . . .
H14J H 0.239680 0.249908 0.199908 0.242 Uiso 1 1 calc R U . . .
C150 C 0.2595(7) 0.3368(8) 0.4620(8) 0.133(5) Uani 1 1 d D U . . .
H150 H 0.297964 0.369497 0.491633 0.159 Uiso 1 1 calc R U . . .
C151 C 0.2256(8) 0.3671(9) 0.4672(9) 0.197(8) Uani 1 1 d D U . . .
H15A H 0.183713 0.334505 0.452263 0.295 Uiso 1 1 calc R U . . .
H15B H 0.235473 0.390574 0.447465 0.295 Uiso 1 1 calc R U . . .
H15C H 0.236097 0.395699 0.505311 0.295 Uiso 1 1 calc R U . . .
C152 C 0.2344(10) 0.2817(9) 0.4709(9) 0.208(8) Uani 1 1 d D U . . .
H15D H 0.259212 0.265976 0.466696 0.313 Uiso 1 1 calc R U . . .
H15E H 0.232412 0.294151 0.507378 0.313 Uiso 1 1 calc R U . . .
H15F H 0.195179 0.248727 0.444564 0.313 Uiso 1 1 calc R U . . .
C153 C 0.1809(6) 0.2177(7) 0.3301(6) 0.096(3) Uani 1 1 d . U . . .
C154 C 0.1388(6) 0.2306(7) 0.3199(6) 0.098(3) Uani 1 1 d . U . . .
H154 H 0.150535 0.271827 0.328360 0.117 Uiso 1 1 calc R U . . .
C155 C 0.0784(6) 0.1801(7) 0.2967(7) 0.102(3) Uani 1 1 d . U . . .
H155 H 0.050247 0.187073 0.286011 0.122 Uiso 1 1 calc R U . . .
C156 C 0.0609(6) 0.1239(7) 0.2897(7) 0.101(3) Uani 1 1 d . U . . .
C157 C 0.1033(6) 0.1141(7) 0.2989(7) 0.114(4) Uani 1 1 d . U . . .
H157 H 0.091817 0.072964 0.290357 0.137 Uiso 1 1 calc R U . . .
C158 C 0.1638(6) 0.1625(7) 0.3206(7) 0.109(3) Uani 1 1 d . U . . .
H158 H 0.191589 0.153814 0.327963 0.130 Uiso 1 1 calc R U . . .
C159 C -0.0025(6) 0.0747(7) 0.2699(7) 0.117(4) Uani 1 1 d . U . . .
H159 H -0.030249 0.083345 0.262085 0.140 Uiso 1 1 calc R U . . .
C160 C -0.0859(6) -0.0244(8) 0.2419(8) 0.138(5) Uani 1 1 d . U . . .
H16A H -0.104795 -0.005736 0.232457 0.166 Uiso 1 1 calc R U . . .
H16B H -0.099768 -0.035643 0.269214 0.166 Uiso 1 1 calc R U . . .
C161 C -0.1011(7) -0.0856(7) 0.1890(8) 0.121(4) Uani 1 1 d . U . . .
H16C H -0.071017 -0.093915 0.194658 0.145 Uiso 1 1 calc R U . . .
H16D H -0.139214 -0.122509 0.182329 0.145 Uiso 1 1 calc R U . . .
C162 C 0.0711(5) 0.2617(5) 0.0666(5) 0.071(2) Uani 1 1 d . U . . .
C163 C 0.0991(5) 0.2351(5) 0.0706(5) 0.071(2) Uani 1 1 d . U . . .
C164 C 0.1496(5) 0.2669(5) 0.0617(5) 0.070(2) Uani 1 1 d . U . . .
C165 C 0.0130(5) 0.2480(6) 0.0720(6) 0.093(3) Uani 1 1 d D U . . .
H165 H 0.003791 0.271953 0.058882 0.112 Uiso 1 1 calc R U . . .
C166 C 0.0199(8) 0.2739(8) 0.1303(7) 0.135(5) Uani 1 1 d D U . . .
H16E H 0.017098 0.244305 0.142018 0.202 Uiso 1 1 calc R U . . .
H16F H -0.010883 0.280588 0.136021 0.202 Uiso 1 1 calc R U . . .
H16G H 0.058046 0.313858 0.151160 0.202 Uiso 1 1 calc R U . . .
C167 C -0.0367(6) 0.1789(6) 0.0373(7) 0.130(5) Uani 1 1 d D U . . .
H16H H -0.031864 0.162032 0.002421 0.195 Uiso 1 1 calc R U . . .
H16I H -0.073979 0.174737 0.031668 0.195 Uiso 1 1 calc R U . . .
H16J H -0.036225 0.155749 0.055529 0.195 Uiso 1 1 calc R U . . .
C168 C 0.2037(5) 0.2604(6) 0.0671(5) 0.089(3) Uani 1 1 d D U . . .
H168 H 0.189010 0.219659 0.066491 0.107 Uiso 1 1 calc R U . . .
C169 C 0.2520(5) 0.3115(7) 0.1211(6) 0.126(5) Uani 1 1 d D U . . .
H16K H 0.284584 0.306924 0.123125 0.189 Uiso 1 1 calc R U . . .
H16L H 0.237113 0.307974 0.150297 0.189 Uiso 1 1 calc R U . . .
H16M H 0.265436 0.352654 0.124704 0.189 Uiso 1 1 calc R U . . .
C170 C 0.2209(8) 0.2556(8) 0.0186(7) 0.145(5) Uani 1 1 d D U . . .
H17C H 0.226784 0.290157 0.012979 0.217 Uiso 1 1 calc R U . . .
H17D H 0.190066 0.215634 -0.012876 0.217 Uiso 1 1 calc R U . . .
H17E H 0.257183 0.257766 0.023739 0.217 Uiso 1 1 calc R U . . .
C171 C 0.0807(5) 0.1843(5) 0.0890(5) 0.067(2) Uani 1 1 d . U . . .
C172 C 0.0438(5) 0.1207(5) 0.0510(5) 0.072(2) Uani 1 1 d . U . . .
H172 H 0.029798 0.108521 0.014069 0.087 Uiso 1 1 calc R U . . .
C173 C 0.0278(6) 0.0766(6) 0.0660(6) 0.094(3) Uani 1 1 d . U . . .
H173 H 0.000257 0.033959 0.039614 0.112 Uiso 1 1 calc R U . . .
C174 C 0.0502(6) 0.0908(6) 0.1197(6) 0.087(3) Uani 1 1 d . U . . .
C175 C 0.0882(5) 0.1558(6) 0.1601(6) 0.089(3) Uani 1 1 d . U . . .
H175 H 0.104068 0.167912 0.196597 0.106 Uiso 1 1 calc R U . . .
C176 C 0.1015(5) 0.2021(5) 0.1429(5) 0.076(3) Uani 1 1 d . U . . .
H176 H 0.124733 0.245245 0.168969 0.092 Uiso 1 1 calc R U . . .
C177 C 0.0341(6) 0.0446(6) 0.1384(6) 0.093(3) Uani 1 1 d . U . . .
H177 H 0.047698 0.057073 0.175364 0.111 Uiso 1 1 calc R U . . .
C178 C -0.0139(6) -0.0606(6) 0.1211(7) 0.105(3) Uani 1 1 d . U . . .
H17F H 0.005139 -0.037960 0.160615 0.126 Uiso 1 1 calc R U . . .
H17G H 0.001650 -0.085515 0.104522 0.126 Uiso 1 1 calc R U . . .
C179 C -0.0790(6) -0.1039(6) 0.1069(8) 0.118(4) Uani 1 1 d . U . . .
H17H H -0.098604 -0.117360 0.069303 0.141 Uiso 1 1 calc R U . . .
H17I H -0.087775 -0.141751 0.108733 0.141 Uiso 1 1 calc R U . . .
C180 C 0.3424(4) 0.4824(5) 0.0627(4) 0.0538(17) Uani 1 1 d . U . . .
C181 C 0.3722(3) 0.5408(5) 0.0631(4) 0.0530(17) Uani 1 1 d . U . . .
C182 C 0.3284(4) 0.5476(4) 0.0452(4) 0.0527(17) Uani 1 1 d . U . . .
C183 C 0.3339(4) 0.6004(5) 0.0369(4) 0.063(2) Uani 1 1 d . U . . .
H183 H 0.293431 0.587906 0.021956 0.076 Uiso 1 1 calc R U . . .
C184 C 0.3640(6) 0.6618(6) 0.0891(5) 0.092(3) Uani 1 1 d . U . . .
H18C H 0.406097 0.680864 0.100567 0.139 Uiso 1 1 calc R U . . .
H18D H 0.348950 0.653917 0.116948 0.139 Uiso 1 1 calc R U . . .
H18E H 0.356529 0.690240 0.083504 0.139 Uiso 1 1 calc R U . . .
C185 C 0.3635(5) 0.6109(6) -0.0030(5) 0.086(3) Uani 1 1 d . U . . .
H18F H 0.363101 0.643183 -0.008439 0.129 Uiso 1 1 calc R U . . .
H18G H 0.342849 0.571765 -0.037388 0.129 Uiso 1 1 calc R U . . .
H18H H 0.403888 0.624521 0.010628 0.129 Uiso 1 1 calc R U . . .
C186 C 0.4382(4) 0.5847(5) 0.0782(4) 0.057(2) Uani 1 1 d . U . . .
C187 C 0.4672(4) 0.5806(5) 0.0398(4) 0.068(2) Uani 1 1 d . U . . .
H187 H 0.445975 0.550272 0.002898 0.081 Uiso 1 1 calc R U . . .
C188 C 0.5258(4) 0.6207(5) 0.0572(4) 0.067(2) Uani 1 1 d . U . . .
H188 H 0.544650 0.618553 0.031065 0.081 Uiso 1 1 calc R U . . .
C189 C 0.5599(4) 0.6644(5) 0.1102(5) 0.066(2) Uani 1 1 d . U . . .
C190 C 0.5337(4) 0.6684(5) 0.1467(5) 0.070(2) Uani 1 1 d . U . . .
H190 H 0.556747 0.697228 0.183562 0.084 Uiso 1 1 calc R U . . .
C191 C 0.4711(4) 0.6300(5) 0.1319(4) 0.069(2) Uani 1 1 d . U . . .
H191 H 0.452846 0.635607 0.158129 0.083 Uiso 1 1 calc R U . . .
C192 C 0.6238(4) 0.7091(5) 0.1258(5) 0.072(2) Uani 1 1 d . U . . .
H192 H 0.645717 0.739071 0.162707 0.087 Uiso 1 1 calc R U . . .
C193 C 0.7174(5) 0.7556(6) 0.1159(6) 0.092(3) Uani 1 1 d . U . . .
H19A H 0.730170 0.785397 0.101731 0.111 Uiso 1 1 calc R U . . .
H19B H 0.730595 0.779772 0.155676 0.111 Uiso 1 1 calc R U . . .
C194 C 0.7432(5) 0.7173(6) 0.0989(6) 0.082(2) Uani 1 1 d . U . . .
H19C H 0.719049 0.682070 0.061851 0.098 Uiso 1 1 calc R U . . .
H19D H 0.782969 0.743960 0.099060 0.098 Uiso 1 1 calc R U . . .
C195 C 0.3649(4) 0.4507(6) 0.0796(5) 0.072(2) Uani 1 1 d . U . . .
H195 H 0.330321 0.406743 0.064886 0.086 Uiso 1 1 calc R U . . .
C196 C 0.4106(5) 0.4443(7) 0.0556(6) 0.095(4) Uani 1 1 d . U . . .
H19E H 0.422328 0.422998 0.069170 0.142 Uiso 1 1 calc R U . . .
H19F H 0.393482 0.419836 0.016219 0.142 Uiso 1 1 calc R U . . .
H19G H 0.444779 0.485989 0.066205 0.142 Uiso 1 1 calc R U . . .
C197 C 0.3830(5) 0.4799(6) 0.1429(5) 0.090(3) Uani 1 1 d . U . . .
H19H H 0.378096 0.448205 0.152623 0.135 Uiso 1 1 calc R U . . .
H19I H 0.358275 0.493775 0.155620 0.135 Uiso 1 1 calc R U . . .
H19J H 0.423867 0.515691 0.159596 0.135 Uiso 1 1 calc R U . . .
C198 C 0.1189(4) 0.5364(5) 0.0609(4) 0.0593(18) Uani 1 1 d . U . . .
C199 C 0.0706(4) 0.5200(5) 0.0786(4) 0.0574(17) Uani 1 1 d . U . . .
C200 C 0.0545(4) 0.4636(5) 0.0782(4) 0.0620(18) Uani 1 1 d . U . . .
C201 C 0.1562(4) 0.5936(5) 0.0554(5) 0.074(2) Uani 1 1 d . U . . .
H201 H 0.135641 0.615168 0.062734 0.089 Uiso 1 1 calc R U . . .
C202 C 0.1517(6) 0.5746(6) -0.0035(6) 0.098(4) Uani 1 1 d . U . . .
H20A H 0.169220 0.551043 -0.014798 0.146 Uiso 1 1 calc R U . . .
H20B H 0.172343 0.612184 -0.007280 0.146 Uiso 1 1 calc R U . . .
H20C H 0.110596 0.548331 -0.026059 0.146 Uiso 1 1 calc R U . . .
C203 C 0.2151(6) 0.6407(6) 0.0999(7) 0.118(5) Uani 1 1 d . U . . .
H20D H 0.209569 0.651996 0.134931 0.176 Uiso 1 1 calc R U . . .
H20E H 0.236364 0.678291 0.096122 0.176 Uiso 1 1 calc R U . . .
H20F H 0.237507 0.622201 0.097228 0.176 Uiso 1 1 calc R U . . .
C204 C -0.0008(5) 0.4206(6) 0.0885(6) 0.087(3) Uani 1 1 d . U . . .
H204 H -0.021909 0.441457 0.096871 0.104 Uiso 1 1 calc R U . . .
C205 C -0.0421(5) 0.3573(7) 0.0410(6) 0.104(4) Uani 1 1 d . U . . .
H20G H -0.021290 0.337977 0.028292 0.156 Uiso 1 1 calc R U . . .
H20H H -0.059232 0.361010 0.012240 0.156 Uiso 1 1 calc R U . . .
H20I H -0.073146 0.331279 0.051326 0.156 Uiso 1 1 calc R U . . .
C206 C 0.0198(6) 0.4176(7) 0.1416(6) 0.107(4) Uani 1 1 d . U . . .
H20J H -0.013649 0.398780 0.152942 0.160 Uiso 1 1 calc R U . . .
H20K H 0.049858 0.460071 0.170713 0.160 Uiso 1 1 calc R U . . .
H20L H 0.035753 0.392203 0.133193 0.160 Uiso 1 1 calc R U . . .
C207 C 0.0405(4) 0.5526(5) 0.0930(4) 0.0574(18) Uani 1 1 d . U . . .
C208 C 0.0288(4) 0.5668(5) 0.1421(4) 0.065(2) Uani 1 1 d . U . . .
H208 H 0.042178 0.557696 0.167146 0.078 Uiso 1 1 calc R U . . .
C209 C -0.0020(4) 0.5939(5) 0.1539(5) 0.067(2) Uani 1 1 d . U . . .
H209 H -0.008585 0.604529 0.187347 0.081 Uiso 1 1 calc R U . . .
C210 C -0.0240(4) 0.6059(5) 0.1148(4) 0.0612(19) Uani 1 1 d . U . . .
C211 C -0.0101(4) 0.5936(5) 0.0684(4) 0.063(2) Uani 1 1 d . U . . .
H211 H -0.022176 0.603883 0.043744 0.076 Uiso 1 1 calc R U . . .
C212 C 0.0219(4) 0.5659(5) 0.0558(4) 0.0591(19) Uani 1 1 d . U . . .
H212 H 0.030110 0.556896 0.023134 0.071 Uiso 1 1 calc R U . . .
C213 C -0.0569(4) 0.6340(5) 0.1279(5) 0.072(2) Uani 1 1 d . U . . .
H213 H -0.060511 0.647722 0.162548 0.086 Uiso 1 1 calc R U . . .
C214 C -0.1123(5) 0.6688(6) 0.1068(6) 0.085(3) Uani 1 1 d . U . . .
H21A H -0.105837 0.686109 0.145921 0.102 Uiso 1 1 calc R U . . .
H21B H -0.154591 0.637504 0.087049 0.102 Uiso 1 1 calc R U . . .
C215 C -0.0890(5) 0.7223(6) 0.0920(6) 0.089(3) Uani 1 1 d . U . . .
H21C H -0.087271 0.706899 0.055092 0.107 Uiso 1 1 calc R U . . .
H21D H -0.115527 0.736259 0.093059 0.107 Uiso 1 1 calc R U . . .
C216 C -0.1033(6) 0.0540(6) 0.1470(6) 0.095(3) Uani 1 1 d . U . . .
H216 H -0.076038 0.054754 0.129159 0.114 Uiso 1 1 calc R U . . .

loop_
_atom_site_aniso_label
_atom_site_aniso_U_11
_atom_site_aniso_U_22
_atom_site_aniso_U_33
_atom_site_aniso_U_23
_atom_site_aniso_U_13
_atom_site_aniso_U_12
Au1 0.0789(3) 0.0783(3) 0.0841(3) 0.0456(3) 0.0425(3) 0.0457(3)
Au2 0.0769(3) 0.0699(3) 0.0779(3) 0.0359(2) 0.0411(2) 0.0422(2)
Au3 0.0830(3) 0.0856(3) 0.0831(3) 0.0405(3) 0.0394(3) 0.0550(3)
Au4 0.0608(3) 0.1022(3) 0.0841(3) 0.0654(3) 0.0384(2) 0.0512(3)
Au5 0.0662(3) 0.1060(4) 0.0827(3) 0.0687(3) 0.0398(2) 0.0530(3)
Au6 0.0705(3) 0.0935(3) 0.0789(3) 0.0612(3) 0.0428(2) 0.0561(3)
Au7 0.0714(3) 0.1035(4) 0.0931(3) 0.0590(3) 0.0421(3) 0.0577(3)
Au8 0.0802(3) 0.1087(4) 0.0908(3) 0.0667(3) 0.0478(3) 0.0671(3)
Au9 0.0753(3) 0.1080(4) 0.0933(3) 0.0672(3) 0.0471(3) 0.0631(3)
Au10 0.0610(2) 0.0900(3) 0.0889(3) 0.0699(3) 0.0479(2) 0.0570(2)
Au11 0.0460(2) 0.0711(2) 0.0701(2) 0.0472(2) 0.02869(18) 0.03861(19)
Au12 0.04073(19) 0.0750(2) 0.0642(2) 0.0464(2) 0.02797(17) 0.03945(19)
N1 0.087(5) 0.079(4) 0.070(4) 0.034(4) 0.041(4) 0.047(4)
N2 0.088(5) 0.071(4) 0.076(4) 0.036(4) 0.041(4) 0.047(4)
N3 0.083(5) 0.088(5) 0.078(4) 0.045(4) 0.041(4) 0.060(4)
N4 0.085(5) 0.098(5) 0.080(4) 0.044(4) 0.037(4) 0.064(4)
N5 0.091(5) 0.079(5) 0.094(5) 0.043(4) 0.050(4) 0.049(4)
N6 0.079(4) 0.094(5) 0.094(5) 0.052(4) 0.039(4) 0.046(4)
N7 0.053(4) 0.112(5) 0.096(5) 0.074(4) 0.043(3) 0.054(4)
N8 0.073(4) 0.110(5) 0.096(5) 0.070(4) 0.051(4) 0.055(4)
N9 0.078(5) 0.101(5) 0.095(5) 0.063(4) 0.039(4) 0.058(4)
N10 0.075(4) 0.108(5) 0.086(4) 0.075(4) 0.046(3) 0.066(4)
N11 0.072(4) 0.101(5) 0.084(4) 0.063(4) 0.043(4) 0.061(4)
N12 0.079(4) 0.105(5) 0.088(4) 0.068(4) 0.051(4) 0.064(4)
N13 0.079(4) 0.119(5) 0.100(5) 0.069(4) 0.050(4) 0.078(4)
N14 0.091(5) 0.104(5) 0.102(5) 0.072(4) 0.049(4) 0.077(4)
N15 0.090(5) 0.109(5) 0.103(5) 0.070(4) 0.049(4) 0.071(4)
N16 0.075(5) 0.111(5) 0.097(5) 0.072(4) 0.044(4) 0.062(4)
N17 0.079(4) 0.113(5) 0.117(5) 0.075(5) 0.051(4) 0.060(4)
N18 0.074(4) 0.107(5) 0.117(5) 0.072(4) 0.050(4) 0.057(4)
N19 0.061(4) 0.085(4) 0.096(4) 0.073(4) 0.045(3) 0.056(3)
N20 0.056(4) 0.085(4) 0.090(4) 0.066(4) 0.040(3) 0.050(3)
N21 0.040(3) 0.073(4) 0.070(4) 0.047(3) 0.026(3) 0.032(3)
N22 0.040(3) 0.059(3) 0.064(4) 0.041(3) 0.023(3) 0.027(3)
N23 0.046(3) 0.077(4) 0.076(4) 0.057(3) 0.034(3) 0.039(3)
N24 0.049(3) 0.081(4) 0.087(4) 0.065(3) 0.038(3) 0.049(3)
N25 0.150(7) 0.134(7) 0.085(5) 0.051(5) 0.059(5) 0.059(6)
N26 0.107(6) 0.126(6) 0.096(5) 0.059(5) 0.006(5) 0.049(5)
N27 0.148(7) 0.137(7) 0.097(6) 0.041(6) 0.053(6) 0.067(6)
N28 0.149(6) 0.140(6) 0.071(5) 0.046(5) 0.038(5) 0.059(6)
N29 0.082(5) 0.113(6) 0.085(5) 0.034(4) 0.035(4) 0.060(4)
N30 0.081(4) 0.081(4) 0.082(5) 0.048(4) 0.044(4) 0.050(4)
N31 0.054(4) 0.087(5) 0.116(6) 0.062(5) 0.031(4) 0.023(4)
N32 0.047(3) 0.096(4) 0.092(4) 0.055(4) 0.041(3) 0.040(3)
N33 0.074(4) 0.107(5) 0.117(6) 0.068(5) 0.039(4) 0.053(4)
N34 0.103(6) 0.093(5) 0.104(6) 0.061(4) 0.036(5) 0.057(4)
N35 0.067(4) 0.105(5) 0.108(5) 0.059(4) 0.042(4) 0.069(4)
N36 0.086(4) 0.103(5) 0.103(5) 0.067(4) 0.044(4) 0.074(4)
N37 0.099(6) 0.088(5) 0.156(7) 0.060(5) 0.048(6) 0.054(5)
N38 0.096(6) 0.105(6) 0.183(8) 0.079(6) 0.046(6) 0.045(5)
N39 0.102(6) 0.079(4) 0.151(7) 0.075(5) 0.032(5) 0.046(4)
N40 0.095(5) 0.080(5) 0.180(7) 0.071(5) 0.059(5) 0.045(4)
C1 0.089(5) 0.083(5) 0.085(5) 0.045(4) 0.047(4) 0.040(4)
C2 0.095(5) 0.074(4) 0.080(4) 0.040(4) 0.046(4) 0.048(4)
C3 0.099(5) 0.073(4) 0.082(5) 0.043(4) 0.048(4) 0.049(4)
C4 0.093(5) 0.101(6) 0.097(6) 0.059(5) 0.063(5) 0.048(5)
C5 0.115(9) 0.144(11) 0.125(9) 0.061(8) 0.084(8) 0.076(8)
C6 0.091(7) 0.123(9) 0.137(10) 0.075(8) 0.056(7) 0.050(6)
C7 0.113(6) 0.091(6) 0.112(7) 0.050(5) 0.037(6) 0.062(5)
C8 0.134(10) 0.120(10) 0.204(15) 0.061(10) 0.006(10) 0.070(8)
C9 0.148(11) 0.107(8) 0.140(12) 0.047(8) 0.056(10) 0.079(8)
C10 0.100(5) 0.079(5) 0.077(4) 0.037(4) 0.040(4) 0.044(4)
C11 0.114(6) 0.091(6) 0.080(5) 0.036(4) 0.043(5) 0.043(5)
C12 0.117(7) 0.103(6) 0.084(5) 0.040(5) 0.047(5) 0.045(5)
C13 0.109(6) 0.102(5) 0.082(4) 0.049(4) 0.042(5) 0.058(5)
C14 0.113(6) 0.091(6) 0.084(5) 0.048(4) 0.042(5) 0.051(5)
C15 0.101(6) 0.086(5) 0.080(5) 0.045(4) 0.038(5) 0.048(5)
C16 0.131(7) 0.121(7) 0.084(5) 0.052(5) 0.053(5) 0.062(6)
C17 0.158(8) 0.142(8) 0.079(6) 0.047(6) 0.054(6) 0.068(7)
C18 0.151(7) 0.143(7) 0.077(6) 0.042(6) 0.054(5) 0.065(6)
C19 0.082(5) 0.099(5) 0.086(4) 0.045(4) 0.044(4) 0.066(4)
C20 0.082(5) 0.099(5) 0.083(4) 0.038(4) 0.043(4) 0.061(4)
C21 0.090(5) 0.109(5) 0.085(4) 0.038(4) 0.043(4) 0.069(4)
C22 0.093(6) 0.125(7) 0.096(6) 0.053(6) 0.039(5) 0.076(5)
C23 0.098(8) 0.179(13) 0.118(11) 0.050(10) 0.021(8) 0.056(9)
C24 0.178(13) 0.126(10) 0.134(12) 0.067(9) 0.015(11) 0.067(10)
C25 0.107(7) 0.134(7) 0.089(5) 0.042(6) 0.039(5) 0.082(6)
C26 0.156(11) 0.166(12) 0.097(9) 0.056(9) 0.059(8) 0.079(10)
C27 0.105(9) 0.134(9) 0.119(10) 0.038(8) 0.022(8) 0.071(7)
C28 0.088(5) 0.091(5) 0.083(5) 0.038(4) 0.041(4) 0.057(4)
C29 0.097(6) 0.098(6) 0.096(6) 0.043(5) 0.045(5) 0.060(5)
C30 0.083(5) 0.097(5) 0.092(6) 0.041(5) 0.048(5) 0.053(5)
C31 0.088(5) 0.097(5) 0.087(5) 0.035(4) 0.039(4) 0.056(4)
C32 0.081(5) 0.089(5) 0.092(6) 0.035(5) 0.041(5) 0.051(4)
C33 0.080(5) 0.087(5) 0.093(6) 0.033(5) 0.037(5) 0.051(4)
C34 0.086(5) 0.104(6) 0.083(5) 0.036(5) 0.038(5) 0.060(5)
C35 0.071(5) 0.122(6) 0.087(5) 0.030(5) 0.031(4) 0.059(5)
C36 0.053(4) 0.113(6) 0.096(5) 0.039(5) 0.038(4) 0.041(4)
C37 0.085(5) 0.091(5) 0.101(5) 0.046(4) 0.044(4) 0.053(4)
C38 0.079(4) 0.082(4) 0.101(5) 0.051(4) 0.043(4) 0.057(4)
C39 0.074(4) 0.102(5) 0.103(5) 0.057(5) 0.037(4) 0.050(4)
C40 0.085(6) 0.127(7) 0.097(6) 0.041(6) 0.036(5) 0.057(6)
C41 0.117(10) 0.138(9) 0.110(10) 0.008(8) 0.025(9) 0.059(9)
C42 0.107(9) 0.173(12) 0.105(9) 0.065(9) 0.042(8) 0.067(9)
C43 0.085(6) 0.133(7) 0.115(7) 0.061(6) 0.048(5) 0.051(5)
C44 0.111(10) 0.152(11) 0.153(13) 0.073(10) 0.062(9) 0.044(9)
C45 0.145(11) 0.151(11) 0.154(13) 0.056(10) 0.055(10) 0.098(9)
C46 0.073(4) 0.082(4) 0.094(5) 0.053(4) 0.043(4) 0.048(4)
C47 0.075(5) 0.085(5) 0.108(6) 0.049(5) 0.030(4) 0.043(4)
C48 0.082(5) 0.081(5) 0.105(6) 0.049(5) 0.030(4) 0.046(4)
C49 0.071(4) 0.077(4) 0.099(5) 0.055(4) 0.038(4) 0.042(4)
C50 0.080(5) 0.081(5) 0.110(6) 0.057(5) 0.034(4) 0.045(4)
C51 0.084(5) 0.082(5) 0.107(6) 0.057(5) 0.037(4) 0.054(4)
C52 0.064(4) 0.093(5) 0.099(6) 0.057(5) 0.043(4) 0.050(4)
C53 0.085(5) 0.111(6) 0.110(6) 0.065(5) 0.043(4) 0.067(5)
C54 0.092(5) 0.101(5) 0.106(6) 0.072(5) 0.041(4) 0.068(4)
C55 0.057(4) 0.121(5) 0.090(5) 0.070(4) 0.044(3) 0.059(4)
C56 0.066(4) 0.122(5) 0.084(4) 0.070(4) 0.045(3) 0.056(4)
C57 0.071(4) 0.118(5) 0.086(5) 0.071(4) 0.047(4) 0.059(4)
C58 0.076(5) 0.117(6) 0.104(6) 0.069(5) 0.035(5) 0.061(5)
C59 0.105(9) 0.131(10) 0.148(10) 0.064(9) 0.051(8) 0.087(8)
C60 0.089(8) 0.128(9) 0.129(8) 0.090(8) 0.034(7) 0.071(7)
C61 0.102(6) 0.121(6) 0.114(7) 0.069(6) 0.049(6) 0.054(6)
C62 0.133(11) 0.147(12) 0.157(12) 0.089(10) 0.077(9) 0.036(9)
C63 0.156(12) 0.113(9) 0.134(10) 0.066(8) 0.072(10) 0.061(9)
C64 0.069(4) 0.123(5) 0.089(4) 0.067(4) 0.039(4) 0.066(4)
C65 0.066(4) 0.127(6) 0.089(5) 0.063(5) 0.038(4) 0.063(5)
C66 0.071(5) 0.128(6) 0.096(5) 0.070(5) 0.033(4) 0.056(5)
C67 0.079(5) 0.120(6) 0.091(5) 0.067(5) 0.030(4) 0.060(5)
C68 0.081(5) 0.135(7) 0.084(5) 0.064(5) 0.038(4) 0.060(5)
C69 0.072(5) 0.136(7) 0.086(5) 0.064(5) 0.040(4) 0.063(5)
C70 0.093(6) 0.122(7) 0.095(5) 0.061(6) 0.015(5) 0.048(5)
C71 0.122(7) 0.141(7) 0.096(6) 0.053(6) 0.002(6) 0.054(7)
C72 0.147(7) 0.150(7) 0.079(6) 0.055(5) 0.018(6) 0.052(7)
C73 0.089(5) 0.104(5) 0.092(5) 0.063(4) 0.037(4) 0.060(4)
C74 0.081(5) 0.103(4) 0.091(4) 0.069(4) 0.040(4) 0.062(4)
C75 0.078(5) 0.105(4) 0.086(4) 0.070(4) 0.048(4) 0.068(4)
C76 0.134(7) 0.116(7) 0.109(7) 0.057(5) 0.020(6) 0.065(6)
C77 0.203(13) 0.139(11) 0.119(12) 0.027(9) -0.012(11) 0.109(10)
C78 0.129(9) 0.187(14) 0.110(11) 0.072(11) 0.015(9) 0.018(10)
C79 0.110(6) 0.112(6) 0.086(5) 0.067(4) 0.050(4) 0.079(5)
C80 0.132(10) 0.132(10) 0.111(10) 0.072(8) 0.009(8) 0.065(9)
C81 0.184(11) 0.149(11) 0.085(8) 0.071(7) 0.074(8) 0.110(9)
C82 0.073(4) 0.098(5) 0.094(5) 0.069(4) 0.039(4) 0.054(4)
C83 0.079(5) 0.108(6) 0.108(6) 0.077(5) 0.046(5) 0.057(4)
C84 0.090(5) 0.108(6) 0.107(6) 0.075(5) 0.037(5) 0.061(5)
C85 0.089(5) 0.095(5) 0.096(5) 0.066(4) 0.036(4) 0.052(4)
C86 0.078(5) 0.093(5) 0.098(6) 0.066(4) 0.043(4) 0.045(4)
C87 0.071(5) 0.098(5) 0.099(6) 0.063(4) 0.036(4) 0.056(4)
C88 0.094(6) 0.089(5) 0.098(6) 0.057(4) 0.034(5) 0.052(5)
C89 0.114(6) 0.101(6) 0.105(6) 0.066(5) 0.040(5) 0.059(5)
C90 0.105(6) 0.103(6) 0.104(5) 0.065(5) 0.044(5) 0.069(5)
C91 0.080(5) 0.100(5) 0.084(4) 0.068(4) 0.048(4) 0.060(4)
C92 0.083(5) 0.099(4) 0.095(4) 0.066(4) 0.043(4) 0.060(4)
C93 0.092(5) 0.104(5) 0.103(5) 0.073(4) 0.032(4) 0.062(4)
C94 0.101(6) 0.113(6) 0.082(5) 0.066(5) 0.044(4) 0.070(5)
C95 0.123(9) 0.123(9) 0.091(9) 0.054(7) 0.013(7) 0.061(7)
C96 0.146(10) 0.151(10) 0.105(8) 0.082(8) 0.082(7) 0.111(8)
C97 0.117(7) 0.126(7) 0.138(7) 0.085(6) 0.022(6) 0.076(6)
C98 0.140(10) 0.191(13) 0.163(13) 0.082(11) 0.031(9) 0.117(10)
C99 0.186(13) 0.126(10) 0.191(14) 0.102(10) 0.005(12) 0.063(10)
C100 0.076(5) 0.094(4) 0.107(5) 0.064(4) 0.048(4) 0.058(4)
C101 0.080(5) 0.096(5) 0.123(6) 0.066(5) 0.056(5) 0.056(4)
C102 0.085(5) 0.092(5) 0.129(7) 0.063(5) 0.060(5) 0.057(5)
C103 0.087(5) 0.092(4) 0.123(6) 0.063(4) 0.050(5) 0.061(4)
C104 0.086(5) 0.091(5) 0.113(6) 0.064(5) 0.054(5) 0.059(4)
C105 0.080(5) 0.090(5) 0.104(6) 0.064(4) 0.047(4) 0.056(4)
C106 0.110(6) 0.090(6) 0.169(8) 0.054(5) 0.049(6) 0.046(6)
C107 0.101(6) 0.081(6) 0.175(8) 0.060(6) 0.051(6) 0.039(5)
C108 0.081(4) 0.128(5) 0.093(5) 0.072(4) 0.045(4) 0.083(4)
C109 0.094(5) 0.120(5) 0.091(5) 0.067(4) 0.042(4) 0.077(4)
C110 0.095(5) 0.113(5) 0.099(5) 0.076(4) 0.043(4) 0.079(4)
C111 0.080(5) 0.171(7) 0.110(6) 0.078(6) 0.055(5) 0.083(5)
C112 0.095(8) 0.215(13) 0.129(10) 0.107(10) 0.056(7) 0.106(9)
C113 0.087(8) 0.195(12) 0.120(8) 0.110(9) 0.056(7) 0.078(8)
C114 0.132(7) 0.118(7) 0.111(7) 0.081(5) 0.049(6) 0.068(6)
C115 0.174(12) 0.117(9) 0.114(9) 0.079(8) 0.057(8) 0.089(9)
C116 0.166(13) 0.124(10) 0.162(12) 0.087(9) 0.006(10) 0.053(9)
C117 0.099(5) 0.111(5) 0.093(5) 0.058(4) 0.039(4) 0.075(4)
C118 0.093(6) 0.120(6) 0.092(6) 0.055(5) 0.031(5) 0.076(5)
C119 0.095(6) 0.115(6) 0.096(5) 0.055(5) 0.040(5) 0.070(5)
C120 0.099(6) 0.114(6) 0.095(5) 0.049(5) 0.047(5) 0.069(5)
C121 0.113(6) 0.115(6) 0.090(6) 0.057(5) 0.031(5) 0.066(5)
C122 0.114(6) 0.113(6) 0.097(5) 0.055(5) 0.031(5) 0.079(5)
C123 0.123(7) 0.126(7) 0.104(6) 0.040(6) 0.050(6) 0.074(6)
C124 0.150(8) 0.142(8) 0.095(6) 0.038(6) 0.054(6) 0.069(7)
C125 0.157(7) 0.146(8) 0.083(6) 0.035(6) 0.035(6) 0.068(7)
C126 0.079(5) 0.123(5) 0.102(5) 0.074(4) 0.058(4) 0.075(4)
C127 0.083(5) 0.120(5) 0.101(5) 0.075(4) 0.054(4) 0.073(4)
C128 0.075(5) 0.122(5) 0.099(5) 0.072(4) 0.053(4) 0.067(4)
C129 0.118(7) 0.134(7) 0.124(7) 0.059(6) 0.064(6) 0.067(6)
C130 0.145(11) 0.213(15) 0.162(14) 0.020(12) 0.097(11) 0.055(10)
C131 0.190(13) 0.129(11) 0.153(14) 0.054(10) 0.044(12) 0.084(10)
C132 0.087(6) 0.131(6) 0.099(6) 0.066(5) 0.051(5) 0.071(5)
C133 0.099(9) 0.154(11) 0.118(10) 0.062(9) 0.015(7) 0.071(8)
C134 0.133(9) 0.143(10) 0.100(8) 0.073(7) 0.070(7) 0.096(8)
C135 0.077(4) 0.111(5) 0.098(5) 0.074(4) 0.051(4) 0.068(4)
C136 0.076(5) 0.109(6) 0.097(5) 0.068(5) 0.045(4) 0.061(4)
C137 0.078(5) 0.108(6) 0.099(6) 0.070(5) 0.038(4) 0.062(4)
C138 0.070(4) 0.100(5) 0.092(5) 0.067(4) 0.043(4) 0.057(4)
C139 0.077(5) 0.122(6) 0.108(6) 0.080(5) 0.052(4) 0.069(5)
C140 0.084(5) 0.121(6) 0.105(6) 0.078(5) 0.054(4) 0.076(5)
C141 0.070(5) 0.089(5) 0.080(5) 0.053(4) 0.035(4) 0.051(4)
C142 0.075(5) 0.086(5) 0.073(5) 0.046(4) 0.040(4) 0.054(4)
C143 0.064(4) 0.099(5) 0.087(5) 0.047(4) 0.044(4) 0.050(4)
C144 0.089(5) 0.118(6) 0.111(5) 0.077(4) 0.049(4) 0.065(4)
C145 0.081(4) 0.111(5) 0.117(5) 0.070(4) 0.047(4) 0.064(4)
C146 0.087(5) 0.111(6) 0.118(5) 0.070(5) 0.056(4) 0.059(4)
C147 0.102(7) 0.147(8) 0.110(6) 0.071(6) 0.043(6) 0.078(6)
C148 0.167(12) 0.160(12) 0.151(13) 0.033(10) 0.043(11) 0.114(10)
C149 0.168(13) 0.178(13) 0.115(10) 0.070(10) 0.002(10) 0.092(11)
C150 0.106(7) 0.140(8) 0.133(7) 0.067(6) 0.074(6) 0.051(6)
C151 0.123(11) 0.207(14) 0.170(14) 0.017(12) 0.061(10) 0.090(10)
C152 0.212(15) 0.172(13) 0.154(13) 0.097(11) 0.082(12) 0.037(12)
C153 0.082(5) 0.105(5) 0.124(6) 0.067(5) 0.040(5) 0.059(4)
C154 0.083(5) 0.102(6) 0.131(7) 0.069(5) 0.037(5) 0.058(4)
C155 0.079(5) 0.107(6) 0.143(7) 0.075(6) 0.040(5) 0.057(5)
C156 0.076(5) 0.103(5) 0.143(7) 0.072(5) 0.041(5) 0.054(4)
C157 0.090(5) 0.102(6) 0.157(8) 0.066(6) 0.035(6) 0.058(5)
C158 0.087(5) 0.108(6) 0.146(7) 0.066(6) 0.036(6) 0.062(5)
C159 0.082(5) 0.106(6) 0.166(8) 0.076(6) 0.051(6) 0.046(5)
C160 0.097(6) 0.111(7) 0.185(8) 0.081(6) 0.054(7) 0.037(6)
C161 0.097(6) 0.092(6) 0.187(8) 0.083(5) 0.053(6) 0.049(5)
C162 0.078(4) 0.091(4) 0.106(5) 0.080(4) 0.059(4) 0.060(4)
C163 0.069(4) 0.082(4) 0.098(5) 0.065(4) 0.035(4) 0.050(3)
C164 0.071(4) 0.084(4) 0.103(5) 0.068(4) 0.044(4) 0.056(4)
C165 0.088(5) 0.123(6) 0.146(7) 0.107(6) 0.073(5) 0.073(5)
C166 0.166(11) 0.178(11) 0.163(9) 0.118(9) 0.107(9) 0.129(9)
C167 0.101(8) 0.125(8) 0.212(12) 0.124(8) 0.067(9) 0.061(7)
C168 0.074(5) 0.099(6) 0.142(7) 0.076(5) 0.047(5) 0.066(5)
C169 0.073(7) 0.145(10) 0.181(10) 0.100(9) 0.023(7) 0.062(7)
C170 0.139(10) 0.148(11) 0.193(11) 0.087(10) 0.102(9) 0.101(9)
C171 0.074(4) 0.077(4) 0.092(4) 0.059(4) 0.039(4) 0.053(4)
C172 0.083(5) 0.077(4) 0.093(5) 0.056(4) 0.035(4) 0.057(4)
C173 0.096(6) 0.077(5) 0.105(5) 0.056(4) 0.036(5) 0.039(5)
C174 0.094(5) 0.076(4) 0.114(5) 0.068(4) 0.040(5) 0.046(4)
C175 0.095(6) 0.085(5) 0.100(5) 0.065(4) 0.033(5) 0.045(5)
C176 0.084(5) 0.076(5) 0.091(5) 0.058(4) 0.037(4) 0.044(4)
C177 0.097(6) 0.076(4) 0.137(7) 0.073(5) 0.046(5) 0.052(4)
C178 0.104(6) 0.074(5) 0.164(8) 0.080(5) 0.047(6) 0.052(5)
C179 0.107(6) 0.070(5) 0.178(8) 0.068(6) 0.055(6) 0.045(5)
C180 0.042(3) 0.083(4) 0.069(4) 0.050(3) 0.027(3) 0.045(3)
C181 0.034(3) 0.078(4) 0.067(4) 0.048(3) 0.024(3) 0.035(3)
C182 0.047(3) 0.073(4) 0.064(4) 0.044(3) 0.028(3) 0.042(3)
C183 0.061(5) 0.078(5) 0.078(5) 0.050(4) 0.034(4) 0.046(4)
C184 0.114(9) 0.085(6) 0.098(7) 0.048(5) 0.031(7) 0.067(7)
C185 0.074(6) 0.108(8) 0.108(7) 0.080(7) 0.047(6) 0.051(6)
C186 0.038(3) 0.079(4) 0.066(4) 0.040(3) 0.024(3) 0.037(3)
C187 0.043(4) 0.087(5) 0.066(4) 0.035(4) 0.025(3) 0.032(4)
C188 0.050(4) 0.083(5) 0.080(4) 0.047(4) 0.032(4) 0.038(4)
C189 0.047(4) 0.078(4) 0.086(4) 0.051(4) 0.026(3) 0.035(3)
C190 0.052(4) 0.078(5) 0.080(5) 0.043(4) 0.028(4) 0.032(4)
C191 0.049(4) 0.091(5) 0.063(4) 0.039(4) 0.024(3) 0.035(4)
C192 0.051(4) 0.080(5) 0.104(6) 0.061(4) 0.027(4) 0.037(4)
C193 0.058(4) 0.088(5) 0.131(7) 0.063(5) 0.037(5) 0.033(4)
C194 0.050(4) 0.096(5) 0.112(6) 0.067(5) 0.044(4) 0.035(4)
C195 0.045(4) 0.100(5) 0.097(5) 0.064(5) 0.025(4) 0.047(4)
C196 0.078(7) 0.122(9) 0.116(9) 0.062(7) 0.031(6) 0.074(7)
C197 0.068(6) 0.118(9) 0.095(6) 0.064(7) 0.017(6) 0.051(6)
C198 0.046(3) 0.082(4) 0.086(4) 0.059(4) 0.032(3) 0.045(3)
C199 0.052(4) 0.084(4) 0.080(4) 0.058(3) 0.039(3) 0.052(3)
C200 0.050(4) 0.094(4) 0.094(5) 0.069(4) 0.043(3) 0.054(3)
C201 0.059(4) 0.087(5) 0.107(6) 0.070(5) 0.033(4) 0.044(4)
C202 0.099(8) 0.104(8) 0.126(7) 0.088(7) 0.060(7) 0.053(7)
C203 0.093(8) 0.072(7) 0.146(10) 0.056(7) 0.016(7) 0.022(6)
C204 0.064(5) 0.112(6) 0.124(6) 0.082(5) 0.066(5) 0.051(4)
C205 0.061(6) 0.127(8) 0.153(9) 0.089(7) 0.061(6) 0.052(6)
C206 0.124(9) 0.134(9) 0.138(9) 0.104(8) 0.090(7) 0.087(8)
C207 0.049(4) 0.076(4) 0.083(4) 0.056(3) 0.037(3) 0.044(3)
C208 0.061(4) 0.086(5) 0.079(4) 0.053(4) 0.029(4) 0.050(4)
C209 0.067(5) 0.078(5) 0.088(5) 0.050(4) 0.037(4) 0.051(4)
C210 0.056(4) 0.073(4) 0.088(4) 0.049(4) 0.039(3) 0.048(3)
C211 0.057(4) 0.074(5) 0.085(5) 0.050(4) 0.031(4) 0.044(4)
C212 0.050(4) 0.074(4) 0.082(5) 0.054(4) 0.036(4) 0.040(3)
C213 0.064(5) 0.085(5) 0.102(5) 0.055(4) 0.043(4) 0.055(4)
C214 0.075(5) 0.109(5) 0.113(6) 0.060(5) 0.044(4) 0.074(4)
C215 0.080(5) 0.114(6) 0.117(6) 0.066(5) 0.041(4) 0.075(4)
C216 0.090(6) 0.088(5) 0.135(7) 0.058(5) 0.044(6) 0.065(4)

loop_
_atom_type_symbol
_atom_type_description
_atom_type_scat_dispersion_real
_atom_type_scat_dispersion_imag
_atom_type_scat_source
C C 0.0181 0.0091 'International Tables Vol C Tables 4.2.6.8 and 6.1.1.4'
H H 0.0000 0.0000 'International Tables Vol C Tables 4.2.6.8 and 6.1.1.4'
Au Au -4.4197 7.2980 'International Tables Vol C Tables 4.2.6.8 and 6.1.1.4'
Cl Cl 0.3639 0.7018 'International Tables Vol C Tables 4.2.6.8 and 6.1.1.4'
N N 0.0311 0.0180 'International Tables Vol C Tables 4.2.6.8 and 6.1.1.4'

loop_
_exptl_crystal_face_index_h
_exptl_crystal_face_index_k
_exptl_crystal_face_index_l
_exptl_crystal_face_perp_dist
-1 0 0 0.1983
1 0 0 0.1703
0 2 -1 0.1467
0 -2 1 0.0990
-2 2 -1 0.2070
-1 2 -1 0.1863
0 0 -1 0.1049
0 0 1 0.0161
0 -1 0 0.1149
0 1 0 0.1089
2 -2 1 0.1314

loop_
_geom_angle_atom_site_label_1
_geom_angle_atom_site_label_2
_geom_angle_atom_site_label_3
_geom_angle
_geom_angle_site_symmetry_1
_geom_angle_site_symmetry_3
_geom_angle_publ_flag
Au2 Au1 Au2 101.691(17) 2_676 . ?
Au3 Au1 Au2 106.540(18) . 2_676 ?
Au3 Au1 Au2 59.738(15) . . ?
N1 Au1 Au2 87.9(3) . 2_676 ?
N1 Au1 Au2 60.1(3) . . ?
N1 Au1 Au3 119.8(3) . . ?
N1 Au1 N6 174.0(4) . . ?
N6 Au1 Au2 97.7(3) . 2_676 ?
N6 Au1 Au2 120.6(3) . . ?
N6 Au1 Au3 60.9(3) . . ?
Au1 Au2 Au1 78.308(17) 2_676 . ?
Au3 Au2 Au1 59.530(15) . . ?
Au3 Au2 Au1 94.554(19) . 2_676 ?
N2 Au2 Au1 79.2(2) . 2_676 ?
N2 Au2 Au1 59.3(3) . . ?
N2 Au2 Au3 118.5(3) . . ?
N3 Au2 Au1 107.3(3) . 2_676 ?
N3 Au2 Au1 120.3(3) . . ?
N3 Au2 Au3 60.8(3) . . ?
N3 Au2 N2 173.4(4) . . ?
Au1 Au3 Au2 60.732(15) . . ?
N4 Au3 Au1 120.5(3) . . ?
N4 Au3 Au2 59.9(3) . . ?
N5 Au3 Au1 59.4(3) . . ?
N5 Au3 Au2 120.1(3) . . ?
N5 Au3 N4 176.6(4) . . ?
Au5 Au4 Au5 107.246(17) 2_566 . ?
Au5 Au4 Au6 59.680(14) . . ?
Au5 Au4 Au6 105.806(16) 2_566 . ?
N7 Au4 Au5 94.7(2) . 2_566 ?
N7 Au4 Au5 60.6(3) . . ?
N7 Au4 Au6 120.1(3) . . ?
N12 Au4 Au5 92.3(2) . 2_566 ?
N12 Au4 Au5 119.7(3) . . ?
N12 Au4 Au6 60.1(3) . . ?
N12 Au4 N7 172.5(3) . . ?
Au4 Au5 Au4 72.753(17) 2_566 . ?
Au4 Au5 Au6 88.693(17) 2_566 . ?
Au6 Au5 Au4 60.401(15) . . ?
N8 Au5 Au4 61.1(3) . . ?
N8 Au5 Au4 79.7(2) . 2_566 ?
N8 Au5 Au6 121.2(3) . . ?
N8 Au5 N9 173.4(4) . . ?
N9 Au5 Au4 121.5(3) . . ?
N9 Au5 Au4 106.7(3) . 2_566 ?
N9 Au5 Au6 61.1(3) . . ?
Au5 Au6 Au4 59.919(14) . . ?
N10 Au6 Au4 119.8(3) . . ?
N10 Au6 Au5 59.9(3) . . ?
N11 Au6 Au4 60.2(3) . . ?
N11 Au6 Au5 120.1(3) . . ?
N11 Au6 N10 175.3(3) . . ?
Au8 Au7 Au9 60.534(16) . . ?
N13 Au7 Au8 61.0(3) . . ?
N13 Au7 Au9 121.4(3) . . ?
N13 Au7 N18 174.1(4) . . ?
N18 Au7 Au8 119.9(3) . . ?
N18 Au7 Au9 59.5(3) . . ?
Au7 Au8 Au9 60.050(16) . . ?
N14 Au8 Au7 61.5(3) . . ?
N14 Au8 Au9 121.5(3) . . ?
N15 Au8 Au7 118.7(3) . . ?
N15 Au8 Au9 58.8(3) . . ?
N15 Au8 N14 173.1(4) . . ?
Au7 Au9 Au8 59.416(15) . . ?
N16 Au9 Au7 118.9(3) . . ?
N16 Au9 Au8 59.5(3) . . ?
N17 Au9 Au7 60.7(4) . . ?
N17 Au9 Au8 119.9(4) . . ?
N17 Au9 N16 174.4(4) . . ?
Au11 Au10 Au12 60.760(11) . . ?
N19 Au10 Au11 60.9(2) . . ?
N19 Au10 Au12 121.4(2) . . ?
N19 Au10 N24 177.1(3) . . ?
N24 Au10 Au11 120.75(19) . . ?
N24 Au10 Au12 60.53(19) . . ?
Au10 Au11 Au12 60.281(11) . . ?
N20 Au11 Au10 61.8(2) . . ?
N20 Au11 Au12 122.0(2) . . ?
N21 Au11 Au10 119.3(2) . . ?
N21 Au11 Au12 59.5(2) . . ?
N21 Au11 N20 175.7(3) . . ?
Au10 Au12 Au11 58.959(11) . . ?
N22 Au12 Au10 119.3(2) . . ?
N22 Au12 Au11 60.3(2) . . ?
N23 Au12 Au10 60.4(2) . . ?
N23 Au12 Au11 119.2(2) . . ?
N23 Au12 N22 174.3(3) . . ?
N2 N1 Au1 120.3(7) . . ?
N2 N1 C1 109.3(10) . . ?
C1 N1 Au1 127.7(9) . . ?
N1 N2 Au2 119.7(7) . . ?
C3 N2 Au2 128.9(8) . . ?
C3 N2 N1 110.9(9) . . ?
N4 N3 Au2 118.4(7) . . ?
N4 N3 C19 110.0(9) . . ?
C19 N3 Au2 129.7(8) . . ?
N3 N4 Au3 120.6(7) . . ?
N3 N4 C21 108.9(10) . . ?
C21 N4 Au3 129.7(9) . . ?
N6 N5 Au3 122.0(9) . . ?
N6 N5 C37 106.1(10) . . ?
C37 N5 Au3 129.7(8) . . ?
N5 N6 Au1 117.2(8) . . ?
C39 N6 Au1 133.1(9) . . ?
C39 N6 N5 109.2(11) . . ?
N8 N7 Au4 118.8(7) . . ?
C55 N7 Au4 130.1(9) . . ?
C55 N7 N8 109.1(10) . . ?
N7 N8 Au5 119.4(8) . . ?
C57 N8 Au5 134.3(9) . . ?
C57 N8 N7 104.8(9) . . ?
N10 N9 Au5 117.8(7) . . ?
C73 N9 Au5 131.1(9) . . ?
C73 N9 N10 108.9(10) . . ?
N9 N10 Au6 121.0(6) . . ?
N9 N10 C75 109.2(9) . . ?
C75 N10 Au6 128.3(8) . . ?
N12 N11 Au6 121.4(7) . . ?
C91 N11 Au6 130.6(7) . . ?
C91 N11 N12 105.5(8) . . ?
N11 N12 Au4 118.2(7) . . ?
C93 N12 Au4 130.2(8) . . ?
C93 N12 N11 109.8(10) . . ?
N14 N13 Au7 120.1(7) . . ?
C108 N13 Au7 132.3(8) . . ?
C108 N13 N14 105.9(10) . . ?
N13 N14 Au8 117.4(8) . . ?
C110 N14 Au8 131.7(9) . . ?
C110 N14 N13 109.1(10) . . ?
N16 N15 Au8 121.9(8) . . ?
N16 N15 C126 107.6(11) . . ?
C126 N15 Au8 130.2(9) . . ?
N15 N16 Au9 119.5(8) . . ?
N15 N16 C128 110.9(10) . . ?
C128 N16 Au9 127.3(9) . . ?
N18 N17 Au9 119.7(9) . . ?
C144 N17 Au9 132.6(10) . . ?
C144 N17 N18 106.7(10) . . ?
N17 N18 Au7 120.0(8) . . ?
C146 N18 Au7 130.1(10) . . ?
C146 N18 N17 108.2(11) . . ?
N20 N19 Au10 120.4(6) . . ?
C162 N19 Au10 130.8(7) . . ?
C162 N19 N20 106.3(7) . . ?
N19 N20 Au11 116.6(5) . . ?
C164 N20 Au11 135.9(7) . . ?
C164 N20 N19 107.3(8) . . ?
N22 N21 Au11 120.9(5) . . ?
C180 N21 Au11 130.1(6) . . ?
C180 N21 N22 108.8(7) . . ?
N21 N22 Au12 117.7(5) . . ?
C182 N22 Au12 128.6(6) . . ?
C182 N22 N21 109.2(7) . . ?
N24 N23 Au12 119.6(5) . . ?
C198 N23 Au12 130.7(6) . . ?
C198 N23 N24 108.3(7) . . ?
N23 N24 Au10 119.1(5) . . ?
C200 N24 Au10 132.2(6) . . ?
C200 N24 N23 108.5(7) . . ?
C16 N25 C17 118.0(15) . . ?
C70 N26 C71 116.0(15) . . ?
C123 N27 C124 113.8(18) . . ?
C18 N28 C72 120.1(16) . . ?
C18 N28 C125 114.9(15) . . ?
C72 N28 C125 110.0(16) . . ?
C34 N29 C35 122.3(12) . . ?
C141 N30 C142 119.6(10) . . ?
C192 N31 C193 116.5(11) . . ?
C143 N32 C36 111.5(9) . . ?
C194 N32 C36 113.6(10) . . ?
C194 N32 C143 111.9(10) . . ?
C52 N33 C53 117.3(11) . . ?
C88 N34 C89 118.2(12) . . ?
C213 N35 C214 117.4(11) . . ?
C54 N36 C90 112.3(10) . . ?
C54 N36 C215 110.0(10) . . ?
C90 N36 C215 116.1(10) . . ?
C216 N37 C106 126.1(15) . . ?
C159 N38 C160 113.3(15) . . ?
C177 N39 C178 115.9(13) . . ?
C161 N40 C107 112.1(13) . . ?
C179 N40 C107 113.7(15) . . ?
C179 N40 C161 109.8(13) . . ?
N1 C1 C2 107.0(11) . . ?
N1 C1 C4 120.1(12) . . ?
C2 C1 C4 132.8(11) . . ?
C1 C2 C3 106.8(11) . . ?
C1 C2 C10 129.7(11) . . ?
C3 C2 C10 123.3(12) . . ?
N2 C3 C2 106.0(11) . . ?
N2 C3 C7 124.8(12) . . ?
C2 C3 C7 129.1(12) . . ?
C1 C4 H4 107.5 . . ?
C1 C4 C5 109.0(11) . . ?
C5 C4 H4 107.5 . . ?
C6 C4 C1 116.6(12) . . ?
C6 C4 H4 107.5 . . ?
C6 C4 C5 108.4(11) . . ?
C4 C5 H5A 109.5 . . ?
C4 C5 H5B 109.5 . . ?
C4 C5 H5C 109.5 . . ?
H5A C5 H5B 109.5 . . ?
H5A C5 H5C 109.5 . . ?
H5B C5 H5C 109.5 . . ?
C4 C6 H6A 109.5 . . ?
C4 C6 H6B 109.5 . . ?
C4 C6 H6C 109.5 . . ?
H6A C6 H6B 109.5 . . ?
H6A C6 H6C 109.5 . . ?
H6B C6 H6C 109.5 . . ?
C3 C7 H7 95.1 . . ?
C3 C7 C8 117.9(12) . . ?
C3 C7 C9 121.1(12) . . ?
C8 C7 H7 95.1 . . ?
C8 C7 C9 118.7(13) . . ?
C9 C7 H7 95.1 . . ?
C7 C8 H8A 109.5 . . ?
C7 C8 H8B 109.5 . . ?
C7 C8 H8C 109.5 . . ?
H8A C8 H8B 109.5 . . ?
H8A C8 H8C 109.5 . . ?
H8B C8 H8C 109.5 . . ?
C7 C9 H9A 109.5 . . ?
C7 C9 H9B 109.5 . . ?
C7 C9 H9C 109.5 . . ?
H9A C9 H9B 109.5 . . ?
H9A C9 H9C 109.5 . . ?
H9B C9 H9C 109.5 . . ?
C11 C10 C2 120.2(12) . . ?
C15 C10 C2 120.3(11) . . ?
C15 C10 C11 119.4(13) . . ?
C10 C11 H11 121.2 . . ?
C12 C11 C10 117.5(14) . . ?
C12 C11 H11 121.2 . . ?
C11 C12 H12 117.3 . . ?
C11 C12 C13 125.4(15) . . ?
C13 C12 H12 117.3 . . ?
C12 C13 C16 121.4(13) . . ?
C14 C13 C12 116.4(14) . . ?
C14 C13 C16 122.2(14) . . ?
C13 C14 H14 119.2 . . ?
C13 C14 C15 121.6(14) . . ?
C15 C14 H14 119.2 . . ?
C10 C15 C14 119.6(13) . . ?
C10 C15 H15 120.2 . . ?
C14 C15 H15 120.2 . . ?
N25 C16 C13 125.3(16) . . ?
N25 C16 H16 117.4 . . ?
C13 C16 H16 117.4 . . ?
N25 C17 H17A 110.0 . . ?
N25 C17 H17B 110.0 . . ?
N25 C17 C18 108.5(15) . . ?
H17A C17 H17B 108.4 . . ?
C18 C17 H17A 110.0 . . ?
C18 C17 H17B 110.0 . . ?
N28 C18 C17 112.4(15) . . ?
N28 C18 H18A 109.1 . . ?
N28 C18 H18B 109.1 . . ?
C17 C18 H18A 109.1 . . ?
C17 C18 H18B 109.1 . . ?
H18A C18 H18B 107.9 . . ?
N3 C19 C20 105.3(10) . . ?
N3 C19 C22 120.1(11) . . ?
C20 C19 C22 134.5(11) . . ?
C19 C20 C28 125.9(12) . . ?
C21 C20 C19 106.6(10) . . ?
C21 C20 C28 127.3(12) . . ?
N4 C21 C20 109.1(12) . . ?
N4 C21 C25 120.8(12) . . ?
C20 C21 C25 130.0(12) . . ?
C19 C22 H22 108.0 . . ?
C19 C22 C23 114.0(13) . . ?
C19 C22 C24 111.3(12) . . ?
C23 C22 H22 108.0 . . ?
C23 C22 C24 107.2(14) . . ?
C24 C22 H22 108.0 . . ?
C22 C23 H23A 109.5 . . ?
C22 C23 H23B 109.5 . . ?
C22 C23 H23C 109.5 . . ?
H23A C23 H23B 109.5 . . ?
H23A C23 H23C 109.5 . . ?
H23B C23 H23C 109.5 . . ?
C22 C24 H24A 109.5 . . ?
C22 C24 H24B 109.5 . . ?
C22 C24 H24C 109.5 . . ?
H24A C24 H24B 109.5 . . ?
H24A C24 H24C 109.5 . . ?
H24B C24 H24C 109.5 . . ?
C21 C25 H25 105.7 . . ?
C21 C25 C26 113.2(13) . . ?
C26 C25 H25 105.7 . . ?
C27 C25 C21 112.7(15) . . ?
C27 C25 H25 105.7 . . ?
C27 C25 C26 113.1(14) . . ?
C25 C26 H26A 109.5 . . ?
C25 C26 H26B 109.5 . . ?
C25 C26 H26C 109.5 . . ?
H26A C26 H26B 109.5 . . ?
H26A C26 H26C 109.5 . . ?
H26B C26 H26C 109.5 . . ?
C25 C27 H27A 109.5 . . ?
C25 C27 H27B 109.5 . . ?
C25 C27 H27C 109.5 . . ?
H27A C27 H27B 109.5 . . ?
H27A C27 H27C 109.5 . . ?
H27B C27 H27C 109.5 . . ?
C20 C28 C29 121.2(12) . . ?
C33 C28 C20 124.6(12) . . ?
C33 C28 C29 114.2(11) . . ?
C28 C29 H29 118.2 . . ?
C30 C29 C28 123.6(13) . . ?
C30 C29 H29 118.2 . . ?
C29 C30 H30 120.6 . . ?
C29 C30 C31 118.8(12) . . ?
C31 C30 H30 120.6 . . ?
C32 C31 C30 117.8(12) . . ?
C32 C31 C34 122.1(13) . . ?
C34 C31 C30 120.1(12) . . ?
C31 C32 H32 119.4 . . ?
C31 C32 C33 121.3(13) . . ?
C33 C32 H32 119.4 . . ?
C28 C33 C32 124.2(13) . . ?
C28 C33 H33 117.9 . . ?
C32 C33 H33 117.9 . . ?
N29 C34 C31 124.9(14) . . ?
N29 C34 H34 117.6 . . ?
C31 C34 H34 117.6 . . ?
N29 C35 H35A 108.8 . . ?
N29 C35 H35B 108.8 . . ?
H35A C35 H35B 107.7 . . ?
C36 C35 N29 113.9(13) . . ?
C36 C35 H35A 108.8 . . ?
C36 C35 H35B 108.8 . . ?
N32 C36 H36A 108.8 . . ?
N32 C36 H36B 108.8 . . ?
C35 C36 N32 113.9(10) . . ?
C35 C36 H36A 108.8 . . ?
C35 C36 H36B 108.8 . . ?
H36A C36 H36B 107.7 . . ?
N5 C37 C40 118.9(11) . . ?
C38 C37 N5 108.8(12) . . ?
C38 C37 C40 132.3(13) . . ?
C37 C38 C39 105.7(11) . . ?
C37 C38 C46 125.8(12) . . ?
C39 C38 C46 128.4(11) . . ?
N6 C39 C38 110.2(12) . . ?
N6 C39 C43 118.3(13) . . ?
C38 C39 C43 131.5(13) . . ?
C37 C40 H40 108.2 . . ?
C41 C40 C37 108.6(14) . . ?
C41 C40 H40 108.2 . . ?
C42 C40 C37 116.2(13) . . ?
C42 C40 H40 108.2 . . ?
C42 C40 C41 107.2(14) . . ?
C40 C41 H41A 109.5 . . ?
C40 C41 H41B 109.5 . . ?
C40 C41 H41C 109.5 . . ?
H41A C41 H41B 109.5 . . ?
H41A C41 H41C 109.5 . . ?
H41B C41 H41C 109.5 . . ?
C40 C42 H42A 109.5 . . ?
C40 C42 H42B 109.5 . . ?
C40 C42 H42C 109.5 . . ?
H42A C42 H42B 109.5 . . ?
H42A C42 H42C 109.5 . . ?
H42B C42 H42C 109.5 . . ?
C39 C43 H43 107.4 . . ?
C39 C43 C44 111.5(14) . . ?
C39 C43 C45 114.7(15) . . ?
C44 C43 H43 107.4 . . ?
C45 C43 H43 107.4 . . ?
C45 C43 C44 108.1(13) . . ?
C43 C44 H44A 109.5 . . ?
C43 C44 H44B 109.5 . . ?
C43 C44 H44C 109.5 . . ?
H44A C44 H44B 109.5 . . ?
H44A C44 H44C 109.5 . . ?
H44B C44 H44C 109.5 . . ?
C43 C45 H45A 109.5 . . ?
C43 C45 H45B 109.5 . . ?
C43 C45 H45C 109.5 . . ?
H45A C45 H45B 109.5 . . ?
H45A C45 H45C 109.5 . . ?
H45B C45 H45C 109.5 . . ?
C47 C46 C38 123.1(11) . . ?
C51 C46 C38 120.4(11) . . ?
C51 C46 C47 116.5(11) . . ?
C46 C47 H47 117.9 . . ?
C48 C47 C46 124.2(13) . . ?
C48 C47 H47 117.9 . . ?
C47 C48 H48 119.6 . . ?
C47 C48 C49 120.9(12) . . ?
C49 C48 H48 119.6 . . ?
C48 C49 C52 122.9(11) . . ?
C50 C49 C48 116.7(12) . . ?
C50 C49 C52 120.2(11) . . ?
C49 C50 H50 120.6 . . ?
C49 C50 C51 118.9(12) . . ?
C51 C50 H50 120.6 . . ?
C46 C51 C50 122.8(11) . . ?
C46 C51 H51 118.6 . . ?
C50 C51 H51 118.6 . . ?
N33 C52 C49 119.2(12) . . ?
N33 C52 H52 120.4 . . ?
C49 C52 H52 120.4 . . ?
N33 C53 H53A 110.0 . . ?
N33 C53 H53B 110.0 . . ?
N33 C53 C54 108.3(11) . . ?
H53A C53 H53B 108.4 . . ?
C54 C53 H53A 110.0 . . ?
C54 C53 H53B 110.0 . . ?
N36 C54 C53 110.6(10) . . ?
N36 C54 H54A 109.5 . . ?
N36 C54 H54B 109.5 . . ?
C53 C54 H54A 109.5 . . ?
C53 C54 H54B 109.5 . . ?
H54A C54 H54B 108.1 . . ?
N7 C55 C56 107.8(11) . . ?
N7 C55 C58 119.5(11) . . ?
C56 C55 C58 132.7(11) . . ?
C55 C56 C64 124.4(12) . . ?
C57 C56 C55 108.2(11) . . ?
C57 C56 C64 127.4(13) . . ?
N8 C57 C61 117.3(12) . . ?
C56 C57 N8 110.0(12) . . ?
C56 C57 C61 132.7(14) . . ?
C55 C58 H58 107.5 . . ?
C59 C58 C55 110.4(11) . . ?
C59 C58 H58 107.5 . . ?
C60 C58 C55 115.3(12) . . ?
C60 C58 H58 107.5 . . ?
C60 C58 C59 108.5(12) . . ?
C58 C59 H59A 109.5 . . ?
C58 C59 H59B 109.5 . . ?
C58 C59 H59C 109.5 . . ?
H59A C59 H59B 109.5 . . ?
H59A C59 H59C 109.5 . . ?
H59B C59 H59C 109.5 . . ?
C58 C60 H60A 109.5 . . ?
C58 C60 H60B 109.5 . . ?
C58 C60 H60C 109.5 . . ?
H60A C60 H60B 109.5 . . ?
H60A C60 H60C 109.5 . . ?
H60B C60 H60C 109.5 . . ?
C57 C61 H61 100.6 . . ?
C57 C61 C62 112.7(15) . . ?
C62 C61 H61 100.6 . . ?
C63 C61 C57 120.2(14) . . ?
C63 C61 H61 100.6 . . ?
C63 C61 C62 117.2(15) . . ?
C61 C62 H62A 109.5 . . ?
C61 C62 H62B 109.5 . . ?
C61 C62 H62C 109.5 . . ?
H62A C62 H62B 109.5 . . ?
H62A C62 H62C 109.5 . . ?
H62B C62 H62C 109.5 . . ?
C61 C63 H63A 109.5 . . ?
C61 C63 H63B 109.5 . . ?
C61 C63 H63C 109.5 . . ?
H63A C63 H63B 109.5 . . ?
H63A C63 H63C 109.5 . . ?
H63B C63 H63C 109.5 . . ?
C65 C64 C56 122.5(11) . . ?
C65 C64 C69 118.1(11) . . ?
C69 C64 C56 119.1(10) . . ?
C64 C65 H65 119.7 . . ?
C64 C65 C66 120.7(12) . . ?
C66 C65 H65 119.7 . . ?
C65 C66 H66 118.2 . . ?
C67 C66 C65 123.7(12) . . ?
C67 C66 H66 118.2 . . ?
C66 C67 C70 123.2(13) . . ?
C68 C67 C66 113.6(12) . . ?
C68 C67 C70 123.2(14) . . ?
C67 C68 H68 117.3 . . ?
C69 C68 C67 125.4(13) . . ?
C69 C68 H68 117.3 . . ?
C64 C69 H69 121.0 . . ?
C68 C69 C64 118.1(11) . . ?
C68 C69 H69 121.0 . . ?
N26 C70 C67 120.7(16) . . ?
N26 C70 H70 119.6 . . ?
C67 C70 H70 119.6 . . ?
N26 C71 H71A 109.9 . . ?
N26 C71 H71B 109.9 . . ?
H71A C71 H71B 108.3 . . ?
C72 C71 N26 108.9(16) . . ?
C72 C71 H71A 109.9 . . ?
C72 C71 H71B 109.9 . . ?
N28 C72 H72A 108.4 . . ?
N28 C72 H72B 108.4 . . ?
C71 C72 N28 115.4(15) . . ?
C71 C72 H72A 108.4 . . ?
C71 C72 H72B 108.4 . . ?
H72A C72 H72B 107.5 . . ?
N9 C73 C74 109.9(12) . . ?
N9 C73 C76 117.5(12) . . ?
C74 C73 C76 132.6(12) . . ?
C73 C74 C75 104.3(10) . . ?
C73 C74 C82 128.6(12) . . ?
C75 C74 C82 127.1(11) . . ?
N10 C75 C74 107.6(10) . . ?
N10 C75 C79 122.7(11) . . ?
C79 C75 C74 129.7(11) . . ?
C73 C76 H76 106.2 . . ?
C77 C76 C73 106.7(13) . . ?
C77 C76 H76 106.2 . . ?
C77 C76 C78 120.2(18) . . ?
C78 C76 C73 110.4(15) . . ?
C78 C76 H76 106.2 . . ?
C76 C77 H77A 109.5 . . ?
C76 C77 H77B 109.5 . . ?
C76 C77 H77C 109.5 . . ?
H77A C77 H77B 109.5 . . ?
H77A C77 H77C 109.5 . . ?
H77B C77 H77C 109.5 . . ?
C76 C78 H78A 109.5 . . ?
C76 C78 H78B 109.5 . . ?
C76 C78 H78C 109.5 . . ?
H78A C78 H78B 109.5 . . ?
H78A C78 H78C 109.5 . . ?
H78B C78 H78C 109.5 . . ?
C75 C79 H79 105.0 . . ?
C75 C79 C80 119.5(12) . . ?
C75 C79 C81 115.3(12) . . ?
C80 C79 H79 105.0 . . ?
C80 C79 C81 105.6(13) . . ?
C81 C79 H79 105.0 . . ?
C79 C80 H80A 109.5 . . ?
C79 C80 H80B 109.5 . . ?
C79 C80 H80C 109.5 . . ?
H80A C80 H80B 109.5 . . ?
H80A C80 H80C 109.5 . . ?
H80B C80 H80C 109.5 . . ?
C79 C81 H81A 109.5 . . ?
C79 C81 H81B 109.5 . . ?
C79 C81 H81C 109.5 . . ?
H81A C81 H81B 109.5 . . ?
H81A C81 H81C 109.5 . . ?
H81B C81 H81C 109.5 . . ?
C83 C82 C74 123.9(10) . . ?
C83 C82 C87 116.2(10) . . ?
C87 C82 C74 119.8(10) . . ?
C82 C83 H83 119.7 . . ?
C84 C83 C82 120.7(12) . . ?
C84 C83 H83 119.7 . . ?
C83 C84 H84 117.9 . . ?
C85 C84 C83 124.1(13) . . ?
C85 C84 H84 117.9 . . ?
C84 C85 C86 116.2(11) . . ?
C84 C85 C88 126.5(13) . . ?
C86 C85 C88 117.2(12) . . ?
C85 C86 H86 119.8 . . ?
C87 C86 C85 120.4(11) . . ?
C87 C86 H86 119.8 . . ?
C82 C87 H87 118.9 . . ?
C86 C87 C82 122.1(11) . . ?
C86 C87 H87 118.9 . . ?
N34 C88 C85 121.5(13) . . ?
N34 C88 H88 119.3 . . ?
C85 C88 H88 119.3 . . ?
N34 C89 H89A 109.3 . . ?
N34 C89 H89B 109.3 . . ?
N34 C89 C90 111.7(11) . . ?
H89A C89 H89B 107.9 . . ?
C90 C89 H89A 109.3 . . ?
C90 C89 H89B 109.3 . . ?
N36 C90 C89 111.6(11) . . ?
N36 C90 H90A 109.3 . . ?
N36 C90 H90B 109.3 . . ?
C89 C90 H90A 109.3 . . ?
C89 C90 H90B 109.3 . . ?
H90A C90 H90B 108.0 . . ?
N11 C91 C92 111.9(10) . . ?
N11 C91 C94 119.0(10) . . ?
C92 C91 C94 128.8(12) . . ?
C91 C92 C93 106.2(11) . . ?
C91 C92 C100 129.8(12) . . ?
C93 C92 C100 123.9(11) . . ?
N12 C93 C92 106.4(10) . . ?
N12 C93 C97 119.2(13) . . ?
C92 C93 C97 134.2(14) . . ?
C91 C94 H94 107.0 . . ?
C95 C94 C91 117.6(11) . . ?
C95 C94 H94 107.0 . . ?
C96 C94 C91 111.9(11) . . ?
C96 C94 H94 107.0 . . ?
C96 C94 C95 105.8(13) . . ?
C94 C95 H95A 109.5 . . ?
C94 C95 H95B 109.5 . . ?
C94 C95 H95C 109.5 . . ?
H95A C95 H95B 109.5 . . ?
H95A C95 H95C 109.5 . . ?
H95B C95 H95C 109.5 . . ?
C94 C96 H96A 109.5 . . ?
C94 C96 H96B 109.5 . . ?
C94 C96 H96C 109.5 . . ?
H96A C96 H96B 109.5 . . ?
H96A C96 H96C 109.5 . . ?
H96B C96 H96C 109.5 . . ?
C93 C97 H97 110.6 . . ?
C93 C97 C98 107.3(15) . . ?
C93 C97 C99 114.3(13) . . ?
C98 C97 H97 110.6 . . ?
C98 C97 C99 103.0(16) . . ?
C99 C97 H97 110.6 . . ?
C97 C98 H98A 109.5 . . ?
C97 C98 H98B 109.5 . . ?
C97 C98 H98C 109.5 . . ?
H98A C98 H98B 109.5 . . ?
H98A C98 H98C 109.5 . . ?
H98B C98 H98C 109.5 . . ?
C97 C99 H99A 109.5 . . ?
C97 C99 H99B 109.5 . . ?
C97 C99 H99C 109.5 . . ?
H99A C99 H99B 109.5 . . ?
H99A C99 H99C 109.5 . . ?
H99B C99 H99C 109.5 . . ?
C101 C100 C92 124.8(11) . . ?
C101 C100 C105 118.0(12) . . ?
C105 C100 C92 117.1(11) . . ?
C100 C101 H101 116.8 . . ?
C100 C101 C102 126.4(12) . . ?
C102 C101 H101 116.8 . . ?
C101 C102 H102 120.2 . . ?
C101 C102 C103 119.7(12) . . ?
C103 C102 H102 120.2 . . ?
C104 C103 C102 114.1(12) . . ?
C216 C103 C102 122.1(12) . . ?
C216 C103 C104 123.7(13) . . ?
C103 C104 H104 118.4 . . ?
C103 C104 C105 123.3(11) . . ?
C105 C104 H104 118.4 . . ?
C100 C105 C104 118.5(11) . . ?
C100 C105 H105 120.8 . . ?
C104 C105 H105 120.8 . . ?
N37 C106 H10A 110.8 . . ?
N37 C106 H10B 110.8 . . ?
N37 C106 C107 104.7(15) . . ?
H10A C106 H10B 108.9 . . ?
C107 C106 H10A 110.8 . . ?
C107 C106 H10B 110.8 . . ?
N40 C107 C106 117.3(12) . . ?
N40 C107 H10C 108.0 . . ?
N40 C107 H10D 108.0 . . ?
C106 C107 H10C 108.0 . . ?
C106 C107 H10D 108.0 . . ?
H10C C107 H10D 107.2 . . ?
N13 C108 C109 109.6(10) . . ?
N13 C108 C111 116.4(12) . . ?
C109 C108 C111 134.0(12) . . ?
C110 C109 C108 103.0(12) . . ?
C110 C109 C117 130.8(14) . . ?
C117 C109 C108 126.2(12) . . ?
N14 C110 C109 112.4(12) . . ?
N14 C110 C114 118.4(12) . . ?
C109 C110 C114 129.1(14) . . ?
C108 C111 H111 106.8 . . ?
C108 C111 C112 105.7(12) . . ?
C112 C111 H111 106.8 . . ?
C113 C111 C108 117.9(13) . . ?
C113 C111 H111 106.8 . . ?
C113 C111 C112 112.3(13) . . ?
C111 C112 H11A 109.5 . . ?
C111 C112 H11B 109.5 . . ?
C111 C112 H11C 109.5 . . ?
H11A C112 H11B 109.5 . . ?
H11A C112 H11C 109.5 . . ?
H11B C112 H11C 109.5 . . ?
C111 C113 H11D 109.5 . . ?
C111 C113 H11E 109.5 . . ?
C111 C113 H11F 109.5 . . ?
H11D C113 H11E 109.5 . . ?
H11D C113 H11F 109.5 . . ?
H11E C113 H11F 109.5 . . ?
C110 C114 H114 105.6 . . ?
C110 C114 C115 107.3(12) . . ?
C110 C114 C116 116.3(14) . . ?
C115 C114 H114 105.6 . . ?
C116 C114 H114 105.6 . . ?
C116 C114 C115 115.5(14) . . ?
C114 C115 H11G 109.5 . . ?
C114 C115 H11H 109.5 . . ?
C114 C115 H11I 109.5 . . ?
H11G C115 H11H 109.5 . . ?
H11G C115 H11I 109.5 . . ?
H11H C115 H11I 109.5 . . ?
C114 C116 H11J 109.5 . . ?
C114 C116 H11K 109.5 . . ?
C114 C116 H11L 109.5 . . ?
H11J C116 H11K 109.5 . . ?
H11J C116 H11L 109.5 . . ?
H11K C116 H11L 109.5 . . ?
C118 C117 C109 122.0(12) . . ?
C118 C117 C122 117.5(13) . . ?
C122 C117 C109 120.4(12) . . ?
C117 C118 H118 119.4 . . ?
C117 C118 C119 121.3(13) . . ?
C119 C118 H118 119.4 . . ?
C118 C119 H119 119.5 . . ?
C120 C119 C118 121.0(13) . . ?
C120 C119 H119 119.5 . . ?
C119 C120 C121 115.5(13) . . ?
C119 C120 C123 120.2(15) . . ?
C121 C120 C123 122.9(14) . . ?
C120 C121 H121 120.4 . . ?
C122 C121 C120 119.3(13) . . ?
C122 C121 H121 120.4 . . ?
C117 C122 H122 117.8 . . ?
C121 C122 C117 124.3(14) . . ?
C121 C122 H122 117.8 . . ?
N27 C123 C120 117.7(17) . . ?
N27 C123 H123 121.1 . . ?
C120 C123 H123 121.1 . . ?
N27 C124 H12A 110.7 . . ?
N27 C124 H12B 110.7 . . ?
H12A C124 H12B 108.8 . . ?
C125 C124 N27 105.1(17) . . ?
C125 C124 H12A 110.7 . . ?
C125 C124 H12B 110.7 . . ?
N28 C125 H12C 108.7 . . ?
N28 C125 H12D 108.7 . . ?
C124 C125 N28 114.4(16) . . ?
C124 C125 H12C 108.7 . . ?
C124 C125 H12D 108.7 . . ?
H12C C125 H12D 107.6 . . ?
N15 C126 C129 122.4(13) . . ?
C127 C126 N15 108.4(12) . . ?
C127 C126 C129 129.2(13) . . ?
C126 C127 C128 109.4(12) . . ?
C126 C127 C135 127.4(13) . . ?
C128 C127 C135 122.7(12) . . ?
N16 C128 C127 103.5(11) . . ?
N16 C128 C132 121.6(11) . . ?
C127 C128 C132 134.1(11) . . ?
C126 C129 H129 104.7 . . ?
C126 C129 C130 127.3(16) . . ?
C126 C129 C131 110.9(14) . . ?
C130 C129 H129 104.7 . . ?
C130 C129 C131 102.7(19) . . ?
C131 C129 H129 104.7 . . ?
C129 C130 H13A 109.5 . . ?
C129 C130 H13B 109.5 . . ?
C129 C130 H13C 109.5 . . ?
H13A C130 H13B 109.5 . . ?
H13A C130 H13C 109.5 . . ?
H13B C130 H13C 109.5 . . ?
C129 C131 H13D 109.5 . . ?
C129 C131 H13E 109.5 . . ?
C129 C131 H13F 109.5 . . ?
H13D C131 H13E 109.5 . . ?
H13D C131 H13F 109.5 . . ?
H13E C131 H13F 109.5 . . ?
C128 C132 H132 108.2 . . ?
C128 C132 C133 108.2(12) . . ?
C133 C132 H132 108.2 . . ?
C134 C132 C128 114.9(11) . . ?
C134 C132 H132 108.2 . . ?
C134 C132 C133 109.0(13) . . ?
C132 C133 H13G 109.5 . . ?
C132 C133 H13H 109.5 . . ?
C132 C133 H13I 109.5 . . ?
H13G C133 H13H 109.5 . . ?
H13G C133 H13I 109.5 . . ?
H13H C133 H13I 109.5 . . ?
C132 C134 H13J 109.5 . . ?
C132 C134 H13K 109.5 . . ?
C132 C134 H13L 109.5 . . ?
H13J C134 H13K 109.5 . . ?
H13J C134 H13L 109.5 . . ?
H13K C134 H13L 109.5 . . ?
C136 C135 C127 118.3(10) . . ?
C140 C135 C127 121.3(10) . . ?
C140 C135 C136 120.4(11) . . ?
C135 C136 H136 120.9 . . ?
C135 C136 C137 118.3(10) . . ?
C137 C136 H136 120.9 . . ?
C136 C137 H137 118.9 . . ?
C138 C137 C136 122.1(11) . . ?
C138 C137 H137 118.9 . . ?
C137 C138 C141 120.3(11) . . ?
C139 C138 C137 116.8(11) . . ?
C139 C138 C141 122.8(10) . . ?
C138 C139 H139 118.2 . . ?
C138 C139 C140 123.6(11) . . ?
C140 C139 H139 118.2 . . ?
C135 C140 C139 118.6(11) . . ?
C135 C140 H140 120.7 . . ?
C139 C140 H140 120.7 . . ?
N30 C141 C138 123.0(11) . . ?
N30 C141 H141 118.5 . . ?
C138 C141 H141 118.5 . . ?
N30 C142 H14A 109.5 . . ?
N30 C142 H14B 109.5 . . ?
N30 C142 C143 110.5(9) . . ?
H14A C142 H14B 108.1 . . ?
C143 C142 H14A 109.5 . . ?
C143 C142 H14B 109.5 . . ?
N32 C143 C142 110.7(8) . . ?
N32 C143 H14C 109.5 . . ?
N32 C143 H14D 109.5 . . ?
C142 C143 H14C 109.5 . . ?
C142 C143 H14D 109.5 . . ?
H14C C143 H14D 108.1 . . ?
N17 C144 C145 110.5(13) . . ?
N17 C144 C147 122.4(12) . . ?
C145 C144 C147 126.7(14) . . ?
C144 C145 C153 126.4(14) . . ?
C146 C145 C144 104.7(12) . . ?
C146 C145 C153 128.8(13) . . ?
N18 C146 C150 116.0(13) . . ?
C145 C146 N18 109.8(13) . . ?
C145 C146 C150 134.0(13) . . ?
C144 C147 H147 100.8 . . ?
C144 C147 C149 103.1(14) . . ?
C148 C147 C144 118.3(14) . . ?
C148 C147 H147 100.8 . . ?
C148 C147 C149 128.1(17) . . ?
C149 C147 H147 100.8 . . ?
C147 C148 H14E 109.5 . . ?
C147 C148 H14F 109.5 . . ?
C147 C148 H14G 109.5 . . ?
H14E C148 H14F 109.5 . . ?
H14E C148 H14G 109.5 . . ?
H14F C148 H14G 109.5 . . ?
C147 C149 H14H 109.5 . . ?
C147 C149 H14I 109.5 . . ?
C147 C149 H14J 109.5 . . ?
H14H C149 H14I 109.5 . . ?
H14H C149 H14J 109.5 . . ?
H14I C149 H14J 109.5 . . ?
C146 C150 H150 105.3 . . ?
C151 C150 C146 111.0(15) . . ?
C151 C150 H150 105.3 . . ?
C152 C150 C146 112.8(15) . . ?
C152 C150 H150 105.3 . . ?
C152 C150 C151 116.0(15) . . ?
C150 C151 H15A 109.5 . . ?
C150 C151 H15B 109.5 . . ?
C150 C151 H15C 109.5 . . ?
H15A C151 H15B 109.5 . . ?
H15A C151 H15C 109.5 . . ?
H15B C151 H15C 109.5 . . ?
C150 C152 H15D 109.5 . . ?
C150 C152 H15E 109.5 . . ?
C150 C152 H15F 109.5 . . ?
H15D C152 H15E 109.5 . . ?
H15D C152 H15F 109.5 . . ?
H15E C152 H15F 109.5 . . ?
C154 C153 C145 112.9(12) . . ?
C158 C153 C145 127.6(13) . . ?
C158 C153 C154 119.5(13) . . ?
C153 C154 H154 120.8 . . ?
C153 C154 C155 118.5(13) . . ?
C155 C154 H154 120.8 . . ?
C154 C155 H155 119.3 . . ?
C156 C155 C154 121.4(13) . . ?
C156 C155 H155 119.3 . . ?
C155 C156 C157 116.9(13) . . ?
C155 C156 C159 119.2(14) . . ?
C157 C156 C159 123.9(14) . . ?
C156 C157 H157 118.5 . . ?
C156 C157 C158 123.1(14) . . ?
C158 C157 H157 118.5 . . ?
C153 C158 C157 120.2(14) . . ?
C153 C158 H158 119.9 . . ?
C157 C158 H158 119.9 . . ?
N38 C159 C156 119.0(16) . . ?
N38 C159 H159 120.5 . . ?
C156 C159 H159 120.5 . . ?
N38 C160 H16A 110.4 . . ?
N38 C160 H16B 110.4 . . ?
N38 C160 C161 106.7(14) . . ?
H16A C160 H16B 108.6 . . ?
C161 C160 H16A 110.4 . . ?
C161 C160 H16B 110.4 . . ?
N40 C161 C160 109.2(13) . . ?
N40 C161 H16C 109.8 . . ?
N40 C161 H16D 109.8 . . ?
C160 C161 H16C 109.8 . . ?
C160 C161 H16D 109.8 . . ?
H16C C161 H16D 108.3 . . ?
N19 C162 C165 119.5(9) . . ?
C163 C162 N19 109.0(9) . . ?
C163 C162 C165 131.5(10) . . ?
C162 C163 C164 105.1(9) . . ?
C162 C163 C171 126.5(9) . . ?
C164 C163 C171 128.0(9) . . ?
N20 C164 C163 112.1(9) . . ?
N20 C164 C168 119.7(9) . . ?
C163 C164 C168 127.7(9) . . ?
C162 C165 H165 107.1 . . ?
C162 C165 C167 113.0(11) . . ?
C166 C165 C162 108.3(11) . . ?
C166 C165 H165 107.1 . . ?
C166 C165 C167 114.0(12) . . ?
C167 C165 H165 107.1 . . ?
C165 C166 H16E 109.5 . . ?
C165 C166 H16F 109.5 . . ?
C165 C166 H16G 109.5 . . ?
H16E C166 H16F 109.5 . . ?
H16E C166 H16G 109.5 . . ?
H16F C166 H16G 109.5 . . ?
C165 C167 H16H 109.5 . . ?
C165 C167 H16I 109.5 . . ?
C165 C167 H16J 109.5 . . ?
H16H C167 H16I 109.5 . . ?
H16H C167 H16J 109.5 . . ?
H16I C167 H16J 109.5 . . ?
C164 C168 H168 106.8 . . ?
C169 C168 C164 111.2(10) . . ?
C169 C168 H168 106.8 . . ?
C170 C168 C164 108.7(11) . . ?
C170 C168 H168 106.8 . . ?
C170 C168 C169 116.1(12) . . ?
C168 C169 H16K 109.5 . . ?
C168 C169 H16L 109.5 . . ?
C168 C169 H16M 109.5 . . ?
H16K C169 H16L 109.5 . . ?
H16K C169 H16M 109.5 . . ?
H16L C169 H16M 109.5 . . ?
C168 C170 H17C 109.5 . . ?
C168 C170 H17D 109.5 . . ?
C168 C170 H17E 109.5 . . ?
H17C C170 H17D 109.5 . . ?
H17C C170 H17E 109.5 . . ?
H17D C170 H17E 109.5 . . ?
C172 C171 C163 120.0(10) . . ?
C176 C171 C163 120.5(10) . . ?
C176 C171 C172 119.5(10) . . ?
C171 C172 H172 119.6 . . ?
C173 C172 C171 120.7(12) . . ?
C173 C172 H172 119.6 . . ?
C172 C173 H173 118.5 . . ?
C172 C173 C174 123.0(12) . . ?
C174 C173 H173 118.5 . . ?
C173 C174 C175 117.7(11) . . ?
C173 C174 C177 125.3(12) . . ?
C175 C174 C177 116.8(12) . . ?
C174 C175 H175 121.2 . . ?
C174 C175 C176 117.5(12) . . ?
C176 C175 H175 121.2 . . ?
C171 C176 C175 121.2(11) . . ?
C171 C176 H176 119.4 . . ?
C175 C176 H176 119.4 . . ?
N39 C177 C174 116.7(14) . . ?
N39 C177 H177 121.7 . . ?
C174 C177 H177 121.7 . . ?
N39 C178 H17F 109.4 . . ?
N39 C178 H17G 109.4 . . ?
N39 C178 C179 111.0(12) . . ?
H17F C178 H17G 108.0 . . ?
C179 C178 H17F 109.4 . . ?
C179 C178 H17G 109.4 . . ?
N40 C179 C178 113.3(13) . . ?
N40 C179 H17H 108.9 . . ?
N40 C179 H17I 108.9 . . ?
C178 C179 H17H 108.9 . . ?
C178 C179 H17I 108.9 . . ?
H17H C179 H17I 107.7 . . ?
N21 C180 C181 108.0(7) . . ?
N21 C180 C195 120.6(8) . . ?
C181 C180 C195 131.1(8) . . ?
C180 C181 C186 125.8(8) . . ?
C182 C181 C180 105.7(7) . . ?
C182 C181 C186 128.4(9) . . ?
N22 C182 C181 108.1(8) . . ?
N22 C182 C183 122.2(8) . . ?
C181 C182 C183 129.7(8) . . ?
C182 C183 H183 106.8 . . ?
C184 C183 C182 112.8(9) . . ?
C184 C183 H183 106.8 . . ?
C185 C183 C182 113.7(9) . . ?
C185 C183 H183 106.8 . . ?
C185 C183 C184 109.4(10) . . ?
C183 C184 H18C 109.5 . . ?
C183 C184 H18D 109.5 . . ?
C183 C184 H18E 109.5 . . ?
H18C C184 H18D 109.5 . . ?
H18C C184 H18E 109.5 . . ?
H18D C184 H18E 109.5 . . ?
C183 C185 H18F 109.5 . . ?
C183 C185 H18G 109.5 . . ?
C183 C185 H18H 109.5 . . ?
H18F C185 H18G 109.5 . . ?
H18F C185 H18H 109.5 . . ?
H18G C185 H18H 109.5 . . ?
C187 C186 C181 122.7(9) . . ?
C191 C186 C181 118.5(8) . . ?
C191 C186 C187 118.8(8) . . ?
C186 C187 H187 120.8 . . ?
C188 C187 C186 118.4(10) . . ?
C188 C187 H187 120.8 . . ?
C187 C188 H188 117.9 . . ?
C187 C188 C189 124.3(10) . . ?
C189 C188 H188 117.9 . . ?
C188 C189 C192 121.0(10) . . ?
C190 C189 C188 118.2(9) . . ?
C190 C189 C192 120.6(11) . . ?
C189 C190 H190 119.1 . . ?
C189 C190 C191 121.8(11) . . ?
C191 C190 H190 119.1 . . ?
C186 C191 C190 118.4(9) . . ?
C186 C191 H191 120.8 . . ?
C190 C191 H191 120.8 . . ?
N31 C192 C189 123.0(12) . . ?
N31 C192 H192 118.5 . . ?
C189 C192 H192 118.5 . . ?
N31 C193 H19A 110.2 . . ?
N31 C193 H19B 110.2 . . ?
H19A C193 H19B 108.5 . . ?
C194 C193 N31 107.5(10) . . ?
C194 C193 H19A 110.2 . . ?
C194 C193 H19B 110.2 . . ?
N32 C194 C193 110.8(11) . . ?
N32 C194 H19C 109.5 . . ?
N32 C194 H19D 109.5 . . ?
C193 C194 H19C 109.5 . . ?
C193 C194 H19D 109.5 . . ?
H19C C194 H19D 108.1 . . ?
C180 C195 H195 105.1 . . ?
C180 C195 C196 116.2(10) . . ?
C180 C195 C197 109.1(10) . . ?
C196 C195 H195 105.1 . . ?
C196 C195 C197 115.0(9) . . ?
C197 C195 H195 105.1 . . ?
C195 C196 H19E 109.5 . . ?
C195 C196 H19F 109.5 . . ?
C195 C196 H19G 109.5 . . ?
H19E C196 H19F 109.5 . . ?
H19E C196 H19G 109.5 . . ?
H19F C196 H19G 109.5 . . ?
C195 C197 H19H 109.5 . . ?
C195 C197 H19I 109.5 . . ?
C195 C197 H19J 109.5 . . ?
H19H C197 H19I 109.5 . . ?
H19H C197 H19J 109.5 . . ?
H19I C197 H19J 109.5 . . ?
N23 C198 C199 108.3(8) . . ?
N23 C198 C201 122.7(8) . . ?
C199 C198 C201 128.9(9) . . ?
C198 C199 C200 104.8(8) . . ?
C198 C199 C207 128.9(9) . . ?
C200 C199 C207 126.2(8) . . ?
N24 C200 C199 110.1(8) . . ?
N24 C200 C204 122.8(9) . . ?
C199 C200 C204 126.7(9) . . ?
C198 C201 H201 103.9 . . ?
C198 C201 C202 110.1(10) . . ?
C198 C201 C203 112.6(10) . . ?
C202 C201 H201 103.9 . . ?
C203 C201 H201 103.9 . . ?
C203 C201 C202 120.5(11) . . ?
C201 C202 H20A 109.5 . . ?
C201 C202 H20B 109.5 . . ?
C201 C202 H20C 109.5 . . ?
H20A C202 H20B 109.5 . . ?
H20A C202 H20C 109.5 . . ?
H20B C202 H20C 109.5 . . ?
C201 C203 H20D 109.5 . . ?
C201 C203 H20E 109.5 . . ?
C201 C203 H20F 109.5 . . ?
H20D C203 H20E 109.5 . . ?
H20D C203 H20F 109.5 . . ?
H20E C203 H20F 109.5 . . ?
C200 C204 H204 107.2 . . ?
C200 C204 C206 109.0(9) . . ?
C205 C204 C200 113.6(10) . . ?
C205 C204 H204 107.2 . . ?
C205 C204 C206 112.3(11) . . ?
C206 C204 H204 107.2 . . ?
C204 C205 H20G 109.5 . . ?
C204 C205 H20H 109.5 . . ?
C204 C205 H20I 109.5 . . ?
H20G C205 H20H 109.5 . . ?
H20G C205 H20I 109.5 . . ?
H20H C205 H20I 109.5 . . ?
C204 C206 H20J 109.5 . . ?
C204 C206 H20K 109.5 . . ?
C204 C206 H20L 109.5 . . ?
H20J C206 H20K 109.5 . . ?
H20J C206 H20L 109.5 . . ?
H20K C206 H20L 109.5 . . ?
C208 C207 C199 121.0(9) . . ?
C212 C207 C199 118.0(9) . . ?
C212 C207 C208 120.9(9) . . ?
C207 C208 H208 119.7 . . ?
C209 C208 C207 120.6(10) . . ?
C209 C208 H208 119.7 . . ?
C208 C209 H209 120.2 . . ?
C208 C209 C210 119.6(10) . . ?
C210 C209 H209 120.2 . . ?
C209 C210 C213 118.6(10) . . ?
C211 C210 C209 118.2(9) . . ?
C211 C210 C213 123.0(10) . . ?
C210 C211 H211 118.7 . . ?
C210 C211 C212 122.6(10) . . ?
C212 C211 H211 118.7 . . ?
C207 C212 C211 117.9(9) . . ?
C207 C212 H212 121.1 . . ?
C211 C212 H212 121.1 . . ?
N35 C213 C210 119.0(11) . . ?
N35 C213 H213 120.5 . . ?
C210 C213 H213 120.5 . . ?
N35 C214 H21A 110.2 . . ?
N35 C214 H21B 110.2 . . ?
N35 C214 C215 107.8(10) . . ?
H21A C214 H21B 108.5 . . ?
C215 C214 H21A 110.2 . . ?
C215 C214 H21B 110.2 . . ?
N36 C215 C214 108.8(10) . . ?
N36 C215 H21C 109.9 . . ?
N36 C215 H21D 109.9 . . ?
C214 C215 H21C 109.9 . . ?
C214 C215 H21D 109.9 . . ?
H21C C215 H21D 108.3 . . ?
N37 C216 C103 125.2(14) . . ?
N37 C216 H216 117.4 . . ?
C103 C216 H216 117.4 . . ?

loop_
_geom_bond_atom_site_label_1
_geom_bond_atom_site_label_2
_geom_bond_distance
_geom_bond_site_symmetry_2
_geom_bond_publ_flag
Au1 Au2 3.3595(7) 2_676 ?
Au1 Au2 3.3731(7) . ?
Au1 Au3 3.3327(7) . ?
Au1 N1 1.983(10) . ?
Au1 N6 1.986(11) . ?
Au2 Au3 3.3398(8) . ?
Au2 N2 2.019(9) . ?
Au2 N3 2.019(9) . ?
Au3 N4 2.019(9) . ?
Au3 N5 1.971(11) . ?
Au4 Au5 3.3458(7) . ?
Au4 Au5 3.2682(6) 2_566 ?
Au4 Au6 3.3620(6) . ?
Au4 N7 1.995(10) . ?
Au4 N12 1.994(10) . ?
Au5 Au6 3.3377(7) . ?
Au5 N8 1.970(10) . ?
Au5 N9 2.014(10) . ?
Au6 N10 2.012(9) . ?
Au6 N11 1.945(9) . ?
Au7 Au8 3.3258(7) . ?
Au7 Au9 3.3474(7) . ?
Au7 N13 1.973(11) . ?
Au7 N18 1.993(11) . ?
Au8 Au9 3.3635(8) . ?
Au8 N14 1.993(10) . ?
Au8 N15 1.982(11) . ?
Au9 N16 1.993(9) . ?
Au9 N17 1.955(10) . ?
Au10 Au11 3.2979(5) . ?
Au10 Au12 3.3428(5) . ?
Au10 N19 2.001(7) . ?
Au10 N24 2.010(7) . ?
Au11 Au12 3.3587(5) . ?
Au11 N20 2.022(7) . ?
Au11 N21 1.993(7) . ?
Au12 N22 2.010(7) . ?
Au12 N23 2.007(7) . ?
N1 N2 1.358(13) . ?
N1 C1 1.356(14) . ?
N2 C3 1.354(14) . ?
N3 N4 1.344(13) . ?
N3 C19 1.374(13) . ?
N4 C21 1.350(14) . ?
N5 N6 1.369(13) . ?
N5 C37 1.396(16) . ?
N6 C39 1.293(15) . ?
N7 N8 1.414(13) . ?
N7 C55 1.322(13) . ?
N8 C57 1.380(15) . ?
N9 N10 1.358(13) . ?
N9 C73 1.351(15) . ?
N10 C75 1.367(12) . ?
N11 N12 1.404(12) . ?
N11 C91 1.363(14) . ?
N12 C93 1.392(15) . ?
N13 N14 1.420(13) . ?
N13 C108 1.369(15) . ?
N14 C110 1.312(15) . ?
N15 N16 1.328(13) . ?
N15 C126 1.395(14) . ?
N16 C128 1.376(15) . ?
N17 N18 1.379(15) . ?
N17 C144 1.326(16) . ?
N18 C146 1.367(15) . ?
N19 N20 1.372(10) . ?
N19 C162 1.336(11) . ?
N20 C164 1.252(12) . ?
N21 N22 1.366(10) . ?
N21 C180 1.337(10) . ?
N22 C182 1.338(11) . ?
N23 N24 1.366(9) . ?
N23 C198 1.360(12) . ?
N24 C200 1.317(11) . ?
N25 C16 1.255(18) . ?
N25 C17 1.453(19) . ?
N26 C70 1.240(19) . ?
N26 C71 1.483(18) . ?
N27 C123 1.27(2) . ?
N27 C124 1.48(2) . ?
N28 C18 1.47(2) . ?
N28 C72 1.49(2) . ?
N28 C125 1.59(2) . ?
N29 C34 1.258(15) . ?
N29 C35 1.450(15) . ?
N30 C141 1.282(13) . ?
N30 C142 1.397(13) . ?
N31 C192 1.232(15) . ?
N31 C193 1.540(13) . ?
N32 C36 1.498(15) . ?
N32 C143 1.495(14) . ?
N32 C194 1.380(14) . ?
N33 C52 1.253(15) . ?
N33 C53 1.504(15) . ?
N34 C88 1.268(15) . ?
N34 C89 1.421(15) . ?
N35 C213 1.261(14) . ?
N35 C214 1.445(13) . ?
N36 C54 1.417(14) . ?
N36 C90 1.438(15) . ?
N36 C215 1.529(15) . ?
N37 C106 1.433(19) . ?
N37 C216 1.198(15) . ?
N38 C159 1.226(18) . ?
N38 C160 1.533(18) . ?
N39 C177 1.292(16) . ?
N39 C178 1.482(15) . ?
N40 C107 1.468(19) . ?
N40 C161 1.46(2) . ?
N40 C179 1.453(19) . ?
C1 C2 1.422(17) . ?
C1 C4 1.490(13) . ?
C2 C3 1.431(16) . ?
C2 C10 1.527(17) . ?
C3 C7 1.442(13) . ?
C4 H4 0.9900 . ?
C4 C5 1.566(18) . ?
C4 C6 1.452(17) . ?
C5 H5A 0.9700 . ?
C5 H5B 0.9700 . ?
C5 H5C 0.9700 . ?
C6 H6A 0.9700 . ?
C6 H6B 0.9700 . ?
C6 H6C 0.9700 . ?
C7 H7 0.9900 . ?
C7 C8 1.467(12) . ?
C7 C9 1.518(11) . ?
C8 H8A 0.9700 . ?
C8 H8B 0.9700 . ?
C8 H8C 0.9700 . ?
C9 H9A 0.9700 . ?
C9 H9B 0.9700 . ?
C9 H9C 0.9700 . ?
C10 C11 1.376(17) . ?
C10 C15 1.335(16) . ?
C11 H11 0.9400 . ?
C11 C12 1.307(18) . ?
C12 H12 0.9400 . ?
C12 C13 1.368(18) . ?
C13 C14 1.295(18) . ?
C13 C16 1.489(18) . ?
C14 H14 0.9400 . ?
C14 C15 1.398(17) . ?
C15 H15 0.9400 . ?
C16 H16 0.9400 . ?
C17 H17A 0.9800 . ?
C17 H17B 0.9800 . ?
C17 C18 1.49(2) . ?
C18 H18A 0.9800 . ?
C18 H18B 0.9800 . ?
C19 C20 1.437(16) . ?
C19 C22 1.446(17) . ?
C20 C21 1.373(17) . ?
C20 C28 1.448(15) . ?
C21 C25 1.492(19) . ?
C22 H22 0.9900 . ?
C22 C23 1.494(19) . ?
C22 C24 1.55(2) . ?
C23 H23A 0.9700 . ?
C23 H23B 0.9700 . ?
C23 H23C 0.9700 . ?
C24 H24A 0.9700 . ?
C24 H24B 0.9700 . ?
C24 H24C 0.9700 . ?
C25 H25 0.9900 . ?
C25 C26 1.52(2) . ?
C25 C27 1.451(19) . ?
C26 H26A 0.9700 . ?
C26 H26B 0.9700 . ?
C26 H26C 0.9700 . ?
C27 H27A 0.9700 . ?
C27 H27B 0.9700 . ?
C27 H27C 0.9700 . ?
C28 C29 1.469(17) . ?
C28 C33 1.333(16) . ?
C29 H29 0.9400 . ?
C29 C30 1.318(16) . ?
C30 H30 0.9400 . ?
C30 C31 1.452(18) . ?
C31 C32 1.352(16) . ?
C31 C34 1.444(16) . ?
C32 H32 0.9400 . ?
C32 C33 1.379(15) . ?
C33 H33 0.9400 . ?
C34 H34 0.9400 . ?
C35 H35A 0.9800 . ?
C35 H35B 0.9800 . ?
C35 C36 1.414(18) . ?
C36 H36A 0.9800 . ?
C36 H36B 0.9800 . ?
C37 C38 1.340(16) . ?
C37 C40 1.553(19) . ?
C38 C39 1.400(17) . ?
C38 C46 1.524(13) . ?
C39 C43 1.498(19) . ?
C40 H40 0.9900 . ?
C40 C41 1.52(2) . ?
C40 C42 1.50(2) . ?
C41 H41A 0.9700 . ?
C41 H41B 0.9700 . ?
C41 H41C 0.9700 . ?
C42 H42A 0.9700 . ?
C42 H42B 0.9700 . ?
C42 H42C 0.9700 . ?
C43 H43 0.9900 . ?
C43 C44 1.54(2) . ?
C43 C45 1.53(2) . ?
C44 H44A 0.9700 . ?
C44 H44B 0.9700 . ?
C44 H44C 0.9700 . ?
C45 H45A 0.9700 . ?
C45 H45B 0.9700 . ?
C45 H45C 0.9700 . ?
C46 C47 1.355(16) . ?
C46 C51 1.330(15) . ?
C47 H47 0.9400 . ?
C47 C48 1.336(17) . ?
C48 H48 0.9400 . ?
C48 C49 1.431(16) . ?
C49 C50 1.350(16) . ?
C49 C52 1.464(16) . ?
C50 H50 0.9400 . ?
C50 C51 1.459(16) . ?
C51 H51 0.9400 . ?
C52 H52 0.9400 . ?
C53 H53A 0.9800 . ?
C53 H53B 0.9800 . ?
C53 C54 1.535(16) . ?
C54 H54A 0.9800 . ?
C54 H54B 0.9800 . ?
C55 C56 1.398(17) . ?
C55 C58 1.527(17) . ?
C56 C57 1.321(16) . ?
C56 C64 1.524(16) . ?
C57 C61 1.438(19) . ?
C58 H58 0.9900 . ?
C58 C59 1.491(18) . ?
C58 C60 1.454(17) . ?
C59 H59A 0.9700 . ?
C59 H59B 0.9700 . ?
C59 H59C 0.9700 . ?
C60 H60A 0.9700 . ?
C60 H60B 0.9700 . ?
C60 H60C 0.9700 . ?
C61 H61 0.9900 . ?
C61 C62 1.52(2) . ?
C61 C63 1.38(2) . ?
C62 H62A 0.9700 . ?
C62 H62B 0.9700 . ?
C62 H62C 0.9700 . ?
C63 H63A 0.9700 . ?
C63 H63B 0.9700 . ?
C63 H63C 0.9700 . ?
C64 C65 1.342(14) . ?
C64 C69 1.433(17) . ?
C65 H65 0.9400 . ?
C65 C66 1.391(16) . ?
C66 H66 0.9400 . ?
C66 C67 1.384(18) . ?
C67 C68 1.384(17) . ?
C67 C70 1.440(17) . ?
C68 H68 0.9400 . ?
C68 C69 1.362(16) . ?
C69 H69 0.9400 . ?
C70 H70 0.9400 . ?
C71 H71A 0.9800 . ?
C71 H71B 0.9800 . ?
C71 C72 1.46(2) . ?
C72 H72A 0.9800 . ?
C72 H72B 0.9800 . ?
C73 C74 1.400(16) . ?
C73 C76 1.59(2) . ?
C74 C75 1.443(16) . ?
C74 C82 1.446(14) . ?
C75 C79 1.423(17) . ?
C76 H76 0.9900 . ?
C76 C77 1.45(2) . ?
C76 C78 1.55(2) . ?
C77 H77A 0.9700 . ?
C77 H77B 0.9700 . ?
C77 H77C 0.9700 . ?
C78 H78A 0.9700 . ?
C78 H78B 0.9700 . ?
C78 H78C 0.9700 . ?
C79 H79 0.9900 . ?
C79 C80 1.476(18) . ?
C79 C81 1.484(18) . ?
C80 H80A 0.9700 . ?
C80 H80B 0.9700 . ?
C80 H80C 0.9700 . ?
C81 H81A 0.9700 . ?
C81 H81B 0.9700 . ?
C81 H81C 0.9700 . ?
C82 C83 1.378(15) . ?
C82 C87 1.386(15) . ?
C83 H83 0.9400 . ?
C83 C84 1.377(16) . ?
C84 H84 0.9400 . ?
C84 C85 1.316(17) . ?
C85 C86 1.423(17) . ?
C85 C88 1.460(16) . ?
C86 H86 0.9400 . ?
C86 C87 1.363(15) . ?
C87 H87 0.9400 . ?
C88 H88 0.9400 . ?
C89 H89A 0.9800 . ?
C89 H89B 0.9800 . ?
C89 C90 1.529(17) . ?
C90 H90A 0.9800 . ?
C90 H90B 0.9800 . ?
C91 C92 1.377(15) . ?
C91 C94 1.513(15) . ?
C92 C93 1.422(17) . ?
C92 C100 1.463(17) . ?
C93 C97 1.459(17) . ?
C94 H94 0.9900 . ?
C94 C95 1.483(18) . ?
C94 C96 1.462(16) . ?
C95 H95A 0.9700 . ?
C95 H95B 0.9700 . ?
C95 H95C 0.9700 . ?
C96 H96A 0.9700 . ?
C96 H96B 0.9700 . ?
C96 H96C 0.9700 . ?
C97 H97 0.9900 . ?
C97 C98 1.50(2) . ?
C97 C99 1.55(2) . ?
C98 H98A 0.9700 . ?
C98 H98B 0.9700 . ?
C98 H98C 0.9700 . ?
C99 H99A 0.9700 . ?
C99 H99B 0.9700 . ?
C99 H99C 0.9700 . ?
C100 C101 1.334(16) . ?
C100 C105 1.391(16) . ?
C101 H101 0.9400 . ?
C101 C102 1.379(17) . ?
C102 H102 0.9400 . ?
C102 C103 1.443(17) . ?
C103 C104 1.424(16) . ?
C103 C216 1.419(18) . ?
C104 H104 0.9400 . ?
C104 C105 1.445(16) . ?
C105 H105 0.9400 . ?
C106 H10A 0.9800 . ?
C106 H10B 0.9800 . ?
C106 C107 1.59(2) . ?
C107 H10C 0.9800 . ?
C107 H10D 0.9800 . ?
C108 C109 1.454(17) . ?
C108 C111 1.527(17) . ?
C109 C110 1.389(17) . ?
C109 C117 1.427(17) . ?
C110 C114 1.476(18) . ?
C111 H111 0.9900 . ?
C111 C112 1.559(19) . ?
C111 C113 1.371(18) . ?
C112 H11A 0.9700 . ?
C112 H11B 0.9700 . ?
C112 H11C 0.9700 . ?
C113 H11D 0.9700 . ?
C113 H11E 0.9700 . ?
C113 H11F 0.9700 . ?
C114 H114 0.9900 . ?
C114 C115 1.599(19) . ?
C114 C116 1.52(2) . ?
C115 H11G 0.9700 . ?
C115 H11H 0.9700 . ?
C115 H11I 0.9700 . ?
C116 H11J 0.9700 . ?
C116 H11K 0.9700 . ?
C116 H11L 0.9700 . ?
C117 C118 1.355(17) . ?
C117 C122 1.416(18) . ?
C118 H118 0.9400 . ?
C118 C119 1.407(18) . ?
C119 H119 0.9400 . ?
C119 C120 1.403(19) . ?
C120 C121 1.487(19) . ?
C120 C123 1.503(19) . ?
C121 H121 0.9400 . ?
C121 C122 1.299(18) . ?
C122 H122 0.9400 . ?
C123 H123 0.9400 . ?
C124 H12A 0.9800 . ?
C124 H12B 0.9800 . ?
C124 C125 1.42(2) . ?
C125 H12C 0.9800 . ?
C125 H12D 0.9800 . ?
C126 C127 1.308(17) . ?
C126 C129 1.43(2) . ?
C127 C128 1.439(17) . ?
C127 C135 1.522(15) . ?
C128 C132 1.538(18) . ?
C129 H129 0.9900 . ?
C129 C130 1.46(2) . ?
C129 C131 1.58(2) . ?
C130 H13A 0.9700 . ?
C130 H13B 0.9700 . ?
C130 H13C 0.9700 . ?
C131 H13D 0.9700 . ?
C131 H13E 0.9700 . ?
C131 H13F 0.9700 . ?
C132 H132 0.9900 . ?
C132 C133 1.540(18) . ?
C132 C134 1.486(17) . ?
C133 H13G 0.9700 . ?
C133 H13H 0.9700 . ?
C133 H13I 0.9700 . ?
C134 H13J 0.9700 . ?
C134 H13K 0.9700 . ?
C134 H13L 0.9700 . ?
C135 C136 1.402(15) . ?
C135 C140 1.367(15) . ?
C136 H136 0.9400 . ?
C136 C137 1.432(16) . ?
C137 H137 0.9400 . ?
C137 C138 1.377(15) . ?
C138 C139 1.365(15) . ?
C138 C141 1.425(14) . ?
C139 H139 0.9400 . ?
C139 C140 1.420(16) . ?
C140 H140 0.9400 . ?
C141 H141 0.9400 . ?
C142 H14A 0.9800 . ?
C142 H14B 0.9800 . ?
C142 C143 1.527(14) . ?
C143 H14C 0.9800 . ?
C143 H14D 0.9800 . ?
C144 C145 1.416(17) . ?
C144 C147 1.55(2) . ?
C145 C146 1.348(19) . ?
C145 C153 1.535(18) . ?
C146 C150 1.60(2) . ?
C147 H147 0.9900 . ?
C147 C148 1.47(2) . ?
C147 C149 1.55(2) . ?
C148 H14E 0.9700 . ?
C148 H14F 0.9700 . ?
C148 H14G 0.9700 . ?
C149 H14H 0.9700 . ?
C149 H14I 0.9700 . ?
C149 H14J 0.9700 . ?
C150 H150 0.9900 . ?
C150 C151 1.518(15) . ?
C150 C152 1.472(15) . ?
C151 H15A 0.9700 . ?
C151 H15B 0.9700 . ?
C151 H15C 0.9700 . ?
C152 H15D 0.9700 . ?
C152 H15E 0.9700 . ?
C152 H15F 0.9700 . ?
C153 C154 1.415(17) . ?
C153 C158 1.263(18) . ?
C154 H154 0.9400 . ?
C154 C155 1.417(17) . ?
C155 H155 0.9400 . ?
C155 C156 1.311(18) . ?
C156 C157 1.353(18) . ?
C156 C159 1.472(18) . ?
C157 H157 0.9400 . ?
C157 C158 1.408(18) . ?
C158 H158 0.9400 . ?
C159 H159 0.9400 . ?
C160 H16A 0.9800 . ?
C160 H16B 0.9800 . ?
C160 C161 1.60(2) . ?
C161 H16C 0.9800 . ?
C161 H16D 0.9800 . ?
C162 C163 1.328(14) . ?
C162 C165 1.497(15) . ?
C163 C164 1.348(14) . ?
C163 C171 1.557(13) . ?
C164 C168 1.593(14) . ?
C165 H165 0.9900 . ?
C165 C166 1.475(14) . ?
C165 C167 1.512(14) . ?
C166 H16E 0.9700 . ?
C166 H16F 0.9700 . ?
C166 H16G 0.9700 . ?
C167 H16H 0.9700 . ?
C167 H16I 0.9700 . ?
C167 H16J 0.9700 . ?
C168 H168 0.9900 . ?
C168 C169 1.507(11) . ?
C168 C170 1.469(12) . ?
C169 H16K 0.9700 . ?
C169 H16L 0.9700 . ?
C169 H16M 0.9700 . ?
C170 H17C 0.9700 . ?
C170 H17D 0.9700 . ?
C170 H17E 0.9700 . ?
C171 C172 1.383(15) . ?
C171 C176 1.376(15) . ?
C172 H172 0.9400 . ?
C172 C173 1.336(15) . ?
C173 H173 0.9400 . ?
C173 C174 1.407(18) . ?
C174 C175 1.424(17) . ?
C174 C177 1.456(15) . ?
C175 H175 0.9400 . ?
C175 C176 1.438(14) . ?
C176 H176 0.9400 . ?
C177 H177 0.9400 . ?
C178 H17F 0.9800 . ?
C178 H17G 0.9800 . ?
C178 C179 1.498(18) . ?
C179 H17H 0.9800 . ?
C179 H17I 0.9800 . ?
C180 C181 1.408(13) . ?
C180 C195 1.482(13) . ?
C181 C182 1.397(12) . ?
C181 C186 1.516(11) . ?
C182 C183 1.508(13) . ?
C183 H183 0.9900 . ?
C183 C184 1.502(15) . ?
C183 C185 1.485(14) . ?
C184 H18C 0.9700 . ?
C184 H18D 0.9700 . ?
C184 H18E 0.9700 . ?
C185 H18F 0.9700 . ?
C185 H18G 0.9700 . ?
C185 H18H 0.9700 . ?
C186 C187 1.407(13) . ?
C186 C191 1.378(14) . ?
C187 H187 0.9400 . ?
C187 C188 1.337(13) . ?
C188 H188 0.9400 . ?
C188 C189 1.363(15) . ?
C189 C190 1.311(14) . ?
C189 C192 1.473(13) . ?
C190 H190 0.9400 . ?
C190 C191 1.428(13) . ?
C191 H191 0.9400 . ?
C192 H192 0.9400 . ?
C193 H19A 0.9800 . ?
C193 H19B 0.9800 . ?
C193 C194 1.509(16) . ?
C194 H19C 0.9800 . ?
C194 H19D 0.9800 . ?
C195 H195 0.9900 . ?
C195 C196 1.537(15) . ?
C195 C197 1.566(16) . ?
C196 H19E 0.9700 . ?
C196 H19F 0.9700 . ?
C196 H19G 0.9700 . ?
C197 H19H 0.9700 . ?
C197 H19I 0.9700 . ?
C197 H19J 0.9700 . ?
C198 C199 1.392(12) . ?
C198 C201 1.492(13) . ?
C199 C200 1.399(13) . ?
C199 C207 1.479(12) . ?
C200 C204 1.551(13) . ?
C201 H201 0.9900 . ?
C201 C202 1.513(17) . ?
C201 C203 1.502(16) . ?
C202 H20A 0.9700 . ?
C202 H20B 0.9700 . ?
C202 H20C 0.9700 . ?
C203 H20D 0.9700 . ?
C203 H20E 0.9700 . ?
C203 H20F 0.9700 . ?
C204 H204 0.9900 . ?
C204 C205 1.472(18) . ?
C204 C206 1.606(18) . ?
C205 H20G 0.9700 . ?
C205 H20H 0.9700 . ?
C205 H20I 0.9700 . ?
C206 H20J 0.9700 . ?
C206 H20K 0.9700 . ?
C206 H20L 0.9700 . ?
C207 C208 1.404(14) . ?
C207 C212 1.378(13) . ?
C208 H208 0.9400 . ?
C208 C209 1.372(13) . ?
C209 H209 0.9400 . ?
C209 C210 1.438(14) . ?
C210 C211 1.363(14) . ?
C210 C213 1.450(13) . ?
C211 H211 0.9400 . ?
C211 C212 1.417(13) . ?
C212 H212 0.9400 . ?
C213 H213 0.9400 . ?
C214 H21A 0.9800 . ?
C214 H21B 0.9800 . ?
C214 C215 1.544(17) . ?
C215 H21C 0.9800 . ?
C215 H21D 0.9800 . ?
C216 H216 0.9400 . ?

loop_
_geom_torsion_atom_site_label_1
_geom_torsion_atom_site_label_2
_geom_torsion_atom_site_label_3
_geom_torsion_atom_site_label_4
_geom_torsion
_geom_torsion_site_symmetry_1
_geom_torsion_site_symmetry_2
_geom_torsion_site_symmetry_3
_geom_torsion_site_symmetry_4
_geom_torsion_publ_flag
Au1 N1 N2 Au2 8.9(10) . . . . ?
Au1 N1 N2 C3 -163.4(7) . . . . ?
Au1 N1 C1 C2 161.3(8) . . . . ?
Au1 N1 C1 C4 -18.1(16) . . . . ?
Au1 N6 C39 C38 -171.1(9) . . . . ?
Au1 N6 C39 C43 7(2) . . . . ?
Au2 N2 C3 C2 -170.6(7) . . . . ?
Au2 N2 C3 C7 4.9(17) . . . . ?
Au2 N3 N4 Au3 6.6(11) . . . . ?
Au2 N3 N4 C21 -163.8(8) . . . . ?
Au2 N3 C19 C20 160.6(8) . . . . ?
Au2 N3 C19 C22 -17.4(17) . . . . ?
Au3 N4 C21 C20 -169.2(9) . . . . ?
Au3 N4 C21 C25 7(2) . . . . ?
Au3 N5 N6 Au1 8.3(12) . . . . ?
Au3 N5 N6 C39 -164.5(9) . . . . ?
Au3 N5 C37 C38 162.7(8) . . . . ?
Au3 N5 C37 C40 -18.7(18) . . . . ?
Au4 N7 N8 Au5 4.6(9) . . . . ?
Au4 N7 N8 C57 -163.6(7) . . . . ?
Au4 N7 C55 C56 162.2(7) . . . . ?
Au4 N7 C55 C58 -17.3(14) . . . . ?
Au4 N12 C93 C92 -167.3(8) . . . . ?
Au4 N12 C93 C97 17.1(18) . . . . ?
Au5 N8 C57 C56 -167.6(8) . . . . ?
Au5 N8 C57 C61 14.1(17) . . . . ?
Au5 N9 N10 Au6 4.7(10) . . . . ?
Au5 N9 N10 C75 -162.4(7) . . . . ?
Au5 N9 C73 C74 158.1(8) . . . . ?
Au5 N9 C73 C76 -20.6(18) . . . . ?
Au6 N10 C75 C74 -165.9(7) . . . . ?
Au6 N10 C75 C79 12.6(15) . . . . ?
Au6 N11 N12 Au4 4.3(9) . . . . ?
Au6 N11 N12 C93 -161.8(8) . . . . ?
Au6 N11 C91 C92 162.0(8) . . . . ?
Au6 N11 C91 C94 -22.8(15) . . . . ?
Au7 N13 N14 Au8 0.7(9) . . . . ?
Au7 N13 N14 C110 167.3(7) . . . . ?
Au7 N13 C108 C109 -165.8(8) . . . . ?
Au7 N13 C108 C111 13.9(16) . . . . ?
Au7 N18 C146 C145 164.3(10) . . . . ?
Au7 N18 C146 C150 -20.5(18) . . . . ?
Au8 N14 C110 C109 164.5(8) . . . . ?
Au8 N14 C110 C114 -14.7(16) . . . . ?
Au8 N15 N16 Au9 7.6(11) . . . . ?
Au8 N15 N16 C128 171.3(7) . . . . ?
Au8 N15 C126 C127 -173.1(8) . . . . ?
Au8 N15 C126 C129 5.2(18) . . . . ?
Au9 N16 C128 C127 166.1(8) . . . . ?
Au9 N16 C128 C132 -23.0(16) . . . . ?
Au9 N17 N18 Au7 4.6(12) . . . . ?
Au9 N17 N18 C146 171.5(9) . . . . ?
Au9 N17 C144 C145 -169.8(9) . . . . ?
Au9 N17 C144 C147 17(2) . . . . ?
Au10 N19 N20 Au11 -6.4(10) . . . . ?
Au10 N19 N20 C164 169.6(8) . . . . ?
Au10 N19 C162 C163 -166.3(8) . . . . ?
Au10 N19 C162 C165 15.5(17) . . . . ?
Au10 N24 C200 C199 175.0(7) . . . . ?
Au10 N24 C200 C204 -11.8(16) . . . . ?
Au11 N20 C164 C163 170.5(9) . . . . ?
Au11 N20 C164 C168 -1.9(18) . . . . ?
Au11 N21 N22 Au12 15.7(9) . . . . ?
Au11 N21 N22 C182 173.9(6) . . . . ?
Au11 N21 C180 C181 -171.4(7) . . . . ?
Au11 N21 C180 C195 2.9(14) . . . . ?
Au12 N22 C182 C181 153.9(6) . . . . ?
Au12 N22 C182 C183 -24.1(13) . . . . ?
Au12 N23 N24 Au10 -7.9(9) . . . . ?
Au12 N23 N24 C200 167.2(7) . . . . ?
Au12 N23 C198 C199 -165.6(7) . . . . ?
Au12 N23 C198 C201 11.5(15) . . . . ?
N1 N2 C3 C2 0.8(12) . . . . ?
N1 N2 C3 C7 176.3(10) . . . . ?
N1 C1 C2 C3 0.5(13) . . . . ?
N1 C1 C2 C10 -174.8(11) . . . . ?
N1 C1 C4 C5 -147.6(12) . . . . ?
N1 C1 C4 C6 89.4(15) . . . . ?
N2 N1 C1 C2 0.0(13) . . . . ?
N2 N1 C1 C4 -179.3(10) . . . . ?
N2 C3 C7 C8 84.1(19) . . . . ?
N2 C3 C7 C9 -78.2(19) . . . . ?
N3 N4 C21 C20 0.1(15) . . . . ?
N3 N4 C21 C25 176.3(12) . . . . ?
N3 C19 C20 C21 3.3(14) . . . . ?
N3 C19 C20 C28 -172.9(12) . . . . ?
N3 C19 C22 C23 -124.1(15) . . . . ?
N3 C19 C22 C24 114.4(15) . . . . ?
N4 N3 C19 C20 -3.4(13) . . . . ?
N4 N3 C19 C22 178.6(11) . . . . ?
N4 C21 C25 C26 135.8(15) . . . . ?
N4 C21 C25 C27 -94.3(17) . . . . ?
N5 N6 C39 C38 0.1(15) . . . . ?
N5 N6 C39 C43 177.8(12) . . . . ?
N5 C37 C38 C39 0.3(15) . . . . ?
N5 C37 C38 C46 178.6(11) . . . . ?
N5 C37 C40 C41 101.8(15) . . . . ?
N5 C37 C40 C42 -137.3(14) . . . . ?
N6 N5 C37 C38 -0.2(14) . . . . ?
N6 N5 C37 C40 178.4(11) . . . . ?
N6 C39 C43 C44 -101.4(16) . . . . ?
N6 C39 C43 C45 135.3(15) . . . . ?
N7 N8 C57 C56 -2.0(12) . . . . ?
N7 N8 C57 C61 179.7(10) . . . . ?
N7 C55 C56 C57 0.1(13) . . . . ?
N7 C55 C56 C64 -177.4(10) . . . . ?
N7 C55 C58 C59 90.2(13) . . . . ?
N7 C55 C58 C60 -146.4(11) . . . . ?
N8 N7 C55 C56 -1.4(11) . . . . ?
N8 N7 C55 C58 179.1(9) . . . . ?
N8 C57 C61 C62 -104.8(15) . . . . ?
N8 C57 C61 C63 110.6(17) . . . . ?
N9 N10 C75 C74 0.0(11) . . . . ?
N9 N10 C75 C79 178.5(10) . . . . ?
N9 C73 C74 C75 3.9(14) . . . . ?
N9 C73 C74 C82 -176.2(11) . . . . ?
N9 C73 C76 C77 -128.0(16) . . . . ?
N9 C73 C76 C78 99.7(16) . . . . ?
N10 N9 C73 C74 -4.1(14) . . . . ?
N10 N9 C73 C76 177.1(11) . . . . ?
N10 C75 C79 C80 131.3(13) . . . . ?
N10 C75 C79 C81 -101.1(14) . . . . ?
N11 N12 C93 C92 -3.5(13) . . . . ?
N11 N12 C93 C97 -179.1(11) . . . . ?
N11 C91 C92 C93 -2.4(14) . . . . ?
N11 C91 C92 C100 -178.7(11) . . . . ?
N11 C91 C94 C95 -134.2(13) . . . . ?
N11 C91 C94 C96 103.0(13) . . . . ?
N12 N11 C91 C92 0.2(12) . . . . ?
N12 N11 C91 C94 175.4(9) . . . . ?
N12 C93 C97 C98 -115.1(16) . . . . ?
N12 C93 C97 C99 131.3(16) . . . . ?
N13 N14 C110 C109 0.6(13) . . . . ?
N13 N14 C110 C114 -178.7(10) . . . . ?
N13 C108 C109 C110 1.8(12) . . . . ?
N13 C108 C109 C117 -178.7(11) . . . . ?
N13 C108 C111 C112 -100.9(14) . . . . ?
N13 C108 C111 C113 132.6(15) . . . . ?
N14 N13 C108 C109 -1.5(12) . . . . ?
N14 N13 C108 C111 178.2(9) . . . . ?
N14 C110 C114 C115 91.0(15) . . . . ?
N14 C110 C114 C116 -137.9(15) . . . . ?
N15 N16 C128 C127 4.0(12) . . . . ?
N15 N16 C128 C132 174.9(10) . . . . ?
N15 C126 C127 C128 1.7(14) . . . . ?
N15 C126 C127 C135 173.2(10) . . . . ?
N15 C126 C129 C130 141(2) . . . . ?
N15 C126 C129 C131 -93.4(18) . . . . ?
N16 N15 C126 C127 0.8(13) . . . . ?
N16 N15 C126 C129 179.1(12) . . . . ?
N16 C128 C132 C133 115.5(13) . . . . ?
N16 C128 C132 C134 -122.5(13) . . . . ?
N17 N18 C146 C145 -0.8(16) . . . . ?
N17 N18 C146 C150 174.4(11) . . . . ?
N17 C144 C145 C146 1.1(16) . . . . ?
N17 C144 C145 C153 -176.0(12) . . . . ?
N17 C144 C147 C148 61(2) . . . . ?
N17 C144 C147 C149 -86.5(16) . . . . ?
N18 N17 C144 C145 -1.6(15) . . . . ?
N18 N17 C144 C147 -175.3(12) . . . . ?
N18 C146 C150 C151 102.6(16) . . . . ?
N18 C146 C150 C152 -125.3(16) . . . . ?
N19 N20 C164 C163 -4.4(14) . . . . ?
N19 N20 C164 C168 -176.7(10) . . . . ?
N19 C162 C163 C164 1.8(14) . . . . ?
N19 C162 C163 C171 174.6(11) . . . . ?
N19 C162 C165 C166 -105.9(14) . . . . ?
N19 C162 C165 C167 126.8(13) . . . . ?
N20 N19 C162 C163 -4.3(13) . . . . ?
N20 N19 C162 C165 177.5(10) . . . . ?
N20 C164 C168 C169 73.1(15) . . . . ?
N20 C164 C168 C170 -55.8(16) . . . . ?
N21 N22 C182 C181 -1.3(10) . . . . ?
N21 N22 C182 C183 -179.2(8) . . . . ?
N21 C180 C181 C182 -3.5(11) . . . . ?
N21 C180 C181 C186 178.5(9) . . . . ?
N21 C180 C195 C196 135.7(10) . . . . ?
N21 C180 C195 C197 -92.4(11) . . . . ?
N22 N21 C180 C181 2.8(10) . . . . ?
N22 N21 C180 C195 177.1(9) . . . . ?
N22 C182 C183 C184 111.7(11) . . . . ?
N22 C182 C183 C185 -123.1(10) . . . . ?
N23 N24 C200 C199 0.7(12) . . . . ?
N23 N24 C200 C204 173.9(10) . . . . ?
N23 C198 C199 C200 -0.4(11) . . . . ?
N23 C198 C199 C207 -178.5(10) . . . . ?
N23 C198 C201 C202 65.9(13) . . . . ?
N23 C198 C201 C203 -71.7(15) . . . . ?
N24 N23 C198 C199 0.8(11) . . . . ?
N24 N23 C198 C201 177.8(9) . . . . ?
N24 C200 C204 C205 -56.0(15) . . . . ?
N24 C200 C204 C206 70.0(14) . . . . ?
N25 C17 C18 N28 -85.4(19) . . . . ?
N26 C71 C72 N28 -75(2) . . . . ?
N27 C124 C125 N28 -80(2) . . . . ?
N29 C35 C36 N32 -82.9(15) . . . . ?
N30 C142 C143 N32 -84.3(12) . . . . ?
N31 C193 C194 N32 -82.9(13) . . . . ?
N33 C53 C54 N36 -81.9(13) . . . . ?
N34 C89 C90 N36 -84.8(15) . . . . ?
N35 C214 C215 N36 -73.3(13) . . . . ?
N37 C106 C107 N40 -72.6(18) . . . . ?
N38 C160 C161 N40 -83.2(16) . . . . ?
N39 C178 C179 N40 -77.6(18) . . . . ?
C1 N1 N2 Au2 171.8(7) . . . . ?
C1 N1 N2 C3 -0.5(12) . . . . ?
C1 C2 C3 N2 -0.8(13) . . . . ?
C1 C2 C3 C7 -176.0(12) . . . . ?
C1 C2 C10 C11 -103.6(17) . . . . ?
C1 C2 C10 C15 72.2(18) . . . . ?
C2 C1 C4 C5 33.3(19) . . . . ?
C2 C1 C4 C6 -89.7(18) . . . . ?
C2 C3 C7 C8 -101.5(19) . . . . ?
C2 C3 C7 C9 96.3(19) . . . . ?
C2 C10 C11 C12 175.8(14) . . . . ?
C2 C10 C15 C14 -178.1(13) . . . . ?
C3 C2 C10 C11 81.8(17) . . . . ?
C3 C2 C10 C15 -102.4(16) . . . . ?
C4 C1 C2 C3 179.7(13) . . . . ?
C4 C1 C2 C10 4(2) . . . . ?
C10 C2 C3 N2 174.9(10) . . . . ?
C10 C2 C3 C7 -0.3(19) . . . . ?
C10 C11 C12 C13 1(3) . . . . ?
C11 C10 C15 C14 -2(2) . . . . ?
C11 C12 C13 C14 1(3) . . . . ?
C11 C12 C13 C16 179.2(16) . . . . ?
C12 C13 C14 C15 -3(2) . . . . ?
C12 C13 C16 N25 13(3) . . . . ?
C13 C14 C15 C10 4(2) . . . . ?
C14 C13 C16 N25 -168.7(18) . . . . ?
C15 C10 C11 C12 0(2) . . . . ?
C16 N25 C17 C18 117.6(19) . . . . ?
C16 C13 C14 C15 178.4(14) . . . . ?
C17 N25 C16 C13 -178.4(16) . . . . ?
C18 N28 C72 C71 138.6(17) . . . . ?
C18 N28 C125 C124 -83.7(19) . . . . ?
C19 N3 N4 Au3 172.6(8) . . . . ?
C19 N3 N4 C21 2.1(14) . . . . ?
C19 C20 C21 N4 -2.1(16) . . . . ?
C19 C20 C21 C25 -177.9(15) . . . . ?
C19 C20 C28 C29 -91.9(17) . . . . ?
C19 C20 C28 C33 90.4(18) . . . . ?
C20 C19 C22 C23 59(2) . . . . ?
C20 C19 C22 C24 -63(2) . . . . ?
C20 C21 C25 C26 -49(2) . . . . ?
C20 C21 C25 C27 81.1(19) . . . . ?
C20 C28 C29 C30 -177.6(14) . . . . ?
C20 C28 C33 C32 174.7(13) . . . . ?
C21 C20 C28 C29 92.7(18) . . . . ?
C21 C20 C28 C33 -85(2) . . . . ?
C22 C19 C20 C21 -179.1(15) . . . . ?
C22 C19 C20 C28 5(2) . . . . ?
C28 C20 C21 N4 174.0(13) . . . . ?
C28 C20 C21 C25 -2(3) . . . . ?
C28 C29 C30 C31 1(2) . . . . ?
C29 C28 C33 C32 -3(2) . . . . ?
C29 C30 C31 C32 0(2) . . . . ?
C29 C30 C31 C34 -178.8(14) . . . . ?
C30 C31 C32 C33 -2(2) . . . . ?
C30 C31 C34 N29 -1(2) . . . . ?
C31 C32 C33 C28 4(2) . . . . ?
C32 C31 C34 N29 -179.4(14) . . . . ?
C33 C28 C29 C30 0(2) . . . . ?
C34 N29 C35 C36 123.3(15) . . . . ?
C34 C31 C32 C33 176.1(14) . . . . ?
C35 N29 C34 C31 -179.0(13) . . . . ?
C36 N32 C143 C142 140.8(9) . . . . ?
C36 N32 C194 C193 -82.0(11) . . . . ?
C37 N5 N6 Au1 172.9(8) . . . . ?
C37 N5 N6 C39 0.0(14) . . . . ?
C37 C38 C39 N6 -0.3(16) . . . . ?
C37 C38 C39 C43 -177.5(15) . . . . ?
C37 C38 C46 C47 -91.5(16) . . . . ?
C37 C38 C46 C51 86.5(16) . . . . ?
C38 C37 C40 C41 -80(2) . . . . ?
C38 C37 C40 C42 41(2) . . . . ?
C38 C39 C43 C44 76(2) . . . . ?
C38 C39 C43 C45 -48(2) . . . . ?
C38 C46 C47 C48 178.0(13) . . . . ?
C38 C46 C51 C50 -175.4(12) . . . . ?
C39 C38 C46 C47 86.4(17) . . . . ?
C39 C38 C46 C51 -95.6(16) . . . . ?
C40 C37 C38 C39 -178.0(15) . . . . ?
C40 C37 C38 C46 0(2) . . . . ?
C46 C38 C39 N6 -178.6(11) . . . . ?
C46 C38 C39 C43 4(2) . . . . ?
C46 C47 C48 C49 -1(2) . . . . ?
C47 C46 C51 C50 2.7(19) . . . . ?
C47 C48 C49 C50 -1.5(19) . . . . ?
C47 C48 C49 C52 -176.5(12) . . . . ?
C48 C49 C50 C51 4.0(18) . . . . ?
C48 C49 C52 N33 0.5(18) . . . . ?
C49 C50 C51 C46 -5(2) . . . . ?
C50 C49 C52 N33 -174.3(12) . . . . ?
C51 C46 C47 C48 0(2) . . . . ?
C52 N33 C53 C54 120.4(12) . . . . ?
C52 C49 C50 C51 179.1(11) . . . . ?
C53 N33 C52 C49 -176.9(11) . . . . ?
C54 N36 C90 C89 -89.7(12) . . . . ?
C54 N36 C215 C214 147.4(10) . . . . ?
C55 N7 N8 Au5 170.3(7) . . . . ?
C55 N7 N8 C57 2.1(11) . . . . ?
C55 C56 C57 N8 1.3(13) . . . . ?
C55 C56 C57 C61 179.2(13) . . . . ?
C55 C56 C64 C65 81.7(16) . . . . ?
C55 C56 C64 C69 -104.9(15) . . . . ?
C56 C55 C58 C59 -89.1(16) . . . . ?
C56 C55 C58 C60 34.2(18) . . . . ?
C56 C57 C61 C62 77(2) . . . . ?
C56 C57 C61 C63 -67(2) . . . . ?
C56 C64 C65 C66 -179.4(12) . . . . ?
C56 C64 C69 C68 179.2(12) . . . . ?
C57 C56 C64 C65 -95.4(17) . . . . ?
C57 C56 C64 C69 78.0(16) . . . . ?
C58 C55 C56 C57 179.5(12) . . . . ?
C58 C55 C56 C64 1.9(19) . . . . ?
C64 C56 C57 N8 178.7(10) . . . . ?
C64 C56 C57 C61 -3(2) . . . . ?
C64 C65 C66 C67 -3(2) . . . . ?
C65 C64 C69 C68 -7(2) . . . . ?
C65 C66 C67 C68 -1(2) . . . . ?
C65 C66 C67 C70 177.2(13) . . . . ?
C66 C67 C68 C69 0(2) . . . . ?
C66 C67 C70 N26 -167.3(16) . . . . ?
C67 C68 C69 C64 3(2) . . . . ?
C68 C67 C70 N26 10(2) . . . . ?
C69 C64 C65 C66 7(2) . . . . ?
C70 N26 C71 C72 123.8(18) . . . . ?
C70 C67 C68 C69 -177.4(14) . . . . ?
C71 N26 C70 C67 177.5(14) . . . . ?
C72 N28 C18 C17 -83.9(18) . . . . ?
C72 N28 C125 C124 137.0(17) . . . . ?
C73 N9 N10 Au6 169.6(7) . . . . ?
C73 N9 N10 C75 2.5(12) . . . . ?
C73 C74 C75 N10 -2.3(12) . . . . ?
C73 C74 C75 C79 179.3(12) . . . . ?
C73 C74 C82 C83 -89.1(17) . . . . ?
C73 C74 C82 C87 87.7(17) . . . . ?
C74 C73 C76 C77 54(2) . . . . ?
C74 C73 C76 C78 -79(2) . . . . ?
C74 C75 C79 C80 -50.5(19) . . . . ?
C74 C75 C79 C81 77.0(16) . . . . ?
C74 C82 C83 C84 -179.0(13) . . . . ?
C74 C82 C87 C86 -176.9(12) . . . . ?
C75 C74 C82 C83 90.7(17) . . . . ?
C75 C74 C82 C87 -92.5(15) . . . . ?
C76 C73 C74 C75 -177.6(14) . . . . ?
C76 C73 C74 C82 2(2) . . . . ?
C82 C74 C75 N10 177.8(10) . . . . ?
C82 C74 C75 C79 -1(2) . . . . ?
C82 C83 C84 C85 -5(2) . . . . ?
C83 C82 C87 C86 0.1(19) . . . . ?
C83 C84 C85 C86 2(2) . . . . ?
C83 C84 C85 C88 -175.4(14) . . . . ?
C84 C85 C86 C87 3(2) . . . . ?
C84 C85 C88 N34 -3(2) . . . . ?
C85 C86 C87 C82 -4(2) . . . . ?
C86 C85 C88 N34 179.5(12) . . . . ?
C87 C82 C83 C84 4.2(19) . . . . ?
C88 N34 C89 C90 132.5(13) . . . . ?
C88 C85 C86 C87 -179.9(12) . . . . ?
C89 N34 C88 C85 176.6(13) . . . . ?
C90 N36 C54 C53 140.5(11) . . . . ?
C90 N36 C215 C214 -83.8(12) . . . . ?
C91 N11 N12 Au4 168.1(6) . . . . ?
C91 N11 N12 C93 2.1(11) . . . . ?
C91 C92 C93 N12 3.5(14) . . . . ?
C91 C92 C93 C97 178.1(15) . . . . ?
C91 C92 C100 C101 -95.1(17) . . . . ?
C91 C92 C100 C105 82.3(17) . . . . ?
C92 C91 C94 C95 40.0(18) . . . . ?
C92 C91 C94 C96 -82.8(16) . . . . ?
C92 C93 C97 C98 71(2) . . . . ?
C92 C93 C97 C99 -43(3) . . . . ?
C92 C100 C101 C102 177.1(13) . . . . ?
C92 C100 C105 C104 -176.9(11) . . . . ?
C93 C92 C100 C101 89.1(17) . . . . ?
C93 C92 C100 C105 -93.5(16) . . . . ?
C94 C91 C92 C93 -177.0(11) . . . . ?
C94 C91 C92 C100 7(2) . . . . ?
C100 C92 C93 N12 -179.8(10) . . . . ?
C100 C92 C93 C97 -5(2) . . . . ?
C100 C101 C102 C103 -1(2) . . . . ?
C101 C100 C105 C104 0.7(18) . . . . ?
C101 C102 C103 C104 2(2) . . . . ?
C101 C102 C103 C216 -176.3(13) . . . . ?
C102 C103 C104 C105 -1.9(19) . . . . ?
C102 C103 C216 N37 7(2) . . . . ?
C103 C104 C105 C100 0.5(19) . . . . ?
C104 C103 C216 N37 -171.6(15) . . . . ?
C105 C100 C101 C102 0(2) . . . . ?
C106 N37 C216 C103 175.1(15) . . . . ?
C107 N40 C161 C160 -89.3(15) . . . . ?
C107 N40 C179 C178 144.1(13) . . . . ?
C108 N13 N14 Au8 -166.0(7) . . . . ?
C108 N13 N14 C110 0.6(11) . . . . ?
C108 C109 C110 N14 -1.4(13) . . . . ?
C108 C109 C110 C114 177.7(12) . . . . ?
C108 C109 C117 C118 -96.2(17) . . . . ?
C108 C109 C117 C122 81.3(17) . . . . ?
C109 C108 C111 C112 78.7(17) . . . . ?
C109 C108 C111 C113 -48(2) . . . . ?
C109 C110 C114 C115 -88.1(16) . . . . ?
C109 C110 C114 C116 43(2) . . . . ?
C109 C117 C118 C119 -177.9(13) . . . . ?
C109 C117 C122 C121 175.6(15) . . . . ?
C110 C109 C117 C118 83.2(19) . . . . ?
C110 C109 C117 C122 -99.2(18) . . . . ?
C111 C108 C109 C110 -177.9(13) . . . . ?
C111 C108 C109 C117 2(2) . . . . ?
C117 C109 C110 N14 179.0(12) . . . . ?
C117 C109 C110 C114 -2(2) . . . . ?
C117 C118 C119 C120 -7(2) . . . . ?
C118 C117 C122 C121 -7(2) . . . . ?
C118 C119 C120 C121 9(2) . . . . ?
C118 C119 C120 C123 176.1(13) . . . . ?
C119 C120 C121 C122 -11(2) . . . . ?
C119 C120 C123 N27 -177.4(15) . . . . ?
C120 C121 C122 C117 10(2) . . . . ?
C121 C120 C123 N27 -12(2) . . . . ?
C122 C117 C118 C119 4(2) . . . . ?
C123 N27 C124 C125 130.5(18) . . . . ?
C123 C120 C121 C122 -177.5(15) . . . . ?
C124 N27 C123 C120 177.5(13) . . . . ?
C125 N28 C18 C17 141.3(14) . . . . ?
C125 N28 C72 C71 -84.6(18) . . . . ?
C126 N15 N16 Au9 -166.8(7) . . . . ?
C126 N15 N16 C128 -3.1(12) . . . . ?
C126 C127 C128 N16 -3.5(13) . . . . ?
C126 C127 C128 C132 -172.6(13) . . . . ?
C126 C127 C135 C136 -85.9(17) . . . . ?
C126 C127 C135 C140 94.9(17) . . . . ?
C127 C126 C129 C130 -41(3) . . . . ?
C127 C126 C129 C131 84.5(19) . . . . ?
C127 C128 C132 C133 -76.9(17) . . . . ?
C127 C128 C132 C134 45(2) . . . . ?
C127 C135 C136 C137 178.4(12) . . . . ?
C127 C135 C140 C139 -177.9(12) . . . . ?
C128 C127 C135 C136 84.6(15) . . . . ?
C128 C127 C135 C140 -94.7(15) . . . . ?
C129 C126 C127 C128 -176.4(14) . . . . ?
C129 C126 C127 C135 -5(2) . . . . ?
C135 C127 C128 N16 -175.4(10) . . . . ?
C135 C127 C128 C132 15(2) . . . . ?
C135 C136 C137 C138 3.5(19) . . . . ?
C136 C135 C140 C139 3(2) . . . . ?
C136 C137 C138 C139 -5.0(19) . . . . ?
C136 C137 C138 C141 178.3(12) . . . . ?
C137 C138 C139 C140 6(2) . . . . ?
C137 C138 C141 N30 -179.8(12) . . . . ?
C138 C139 C140 C135 -5(2) . . . . ?
C139 C138 C141 N30 4(2) . . . . ?
C140 C135 C136 C137 -2.4(19) . . . . ?
C141 N30 C142 C143 118.3(11) . . . . ?
C141 C138 C139 C140 -177.9(12) . . . . ?
C142 N30 C141 C138 -178.7(11) . . . . ?
C143 N32 C36 C35 -87.1(13) . . . . ?
C143 N32 C194 C193 150.7(9) . . . . ?
C144 N17 N18 Au7 -165.4(8) . . . . ?
C144 N17 N18 C146 1.5(14) . . . . ?
C144 C145 C146 N18 -0.2(16) . . . . ?
C144 C145 C146 C150 -174.2(15) . . . . ?
C144 C145 C153 C154 -104.2(16) . . . . ?
C144 C145 C153 C158 79(2) . . . . ?
C145 C144 C147 C148 -111.5(18) . . . . ?
C145 C144 C147 C149 100.9(17) . . . . ?
C145 C146 C150 C151 -84(2) . . . . ?
C145 C146 C150 C152 48(3) . . . . ?
C145 C153 C154 C155 179.5(13) . . . . ?
C145 C153 C158 C157 178.3(15) . . . . ?
C146 C145 C153 C154 79(2) . . . . ?
C146 C145 C153 C158 -98(2) . . . . ?
C147 C144 C145 C146 174.5(14) . . . . ?
C147 C144 C145 C153 -3(2) . . . . ?
C153 C145 C146 N18 176.9(12) . . . . ?
C153 C145 C146 C150 3(3) . . . . ?
C153 C154 C155 C156 7(2) . . . . ?
C154 C153 C158 C157 1(3) . . . . ?
C154 C155 C156 C157 -9(3) . . . . ?
C154 C155 C156 C159 174.5(15) . . . . ?
C155 C156 C157 C158 7(3) . . . . ?
C155 C156 C159 N38 -179.4(18) . . . . ?
C156 C157 C158 C153 -3(3) . . . . ?
C157 C156 C159 N38 4(3) . . . . ?
C158 C153 C154 C155 -3(2) . . . . ?
C159 N38 C160 C161 126.1(18) . . . . ?
C159 C156 C157 C158 -176.4(16) . . . . ?
C160 N38 C159 C156 -178.6(15) . . . . ?
C161 N40 C107 C106 147.0(15) . . . . ?
C161 N40 C179 C178 -89.3(14) . . . . ?
C162 N19 N20 Au11 -170.7(7) . . . . ?
C162 N19 N20 C164 5.3(12) . . . . ?
C162 C163 C164 N20 1.7(15) . . . . ?
C162 C163 C164 C168 173.3(12) . . . . ?
C162 C163 C171 C172 90.0(16) . . . . ?
C162 C163 C171 C176 -91.0(15) . . . . ?
C163 C162 C165 C166 76.4(18) . . . . ?
C163 C162 C165 C167 -50.9(19) . . . . ?
C163 C164 C168 C169 -98.0(16) . . . . ?
C163 C164 C168 C170 133.1(14) . . . . ?
C163 C171 C172 C173 179.6(11) . . . . ?
C163 C171 C176 C175 -175.5(10) . . . . ?
C164 C163 C171 C172 -98.8(15) . . . . ?
C164 C163 C171 C176 80.2(17) . . . . ?
C165 C162 C163 C164 179.7(13) . . . . ?
C165 C162 C163 C171 -7(2) . . . . ?
C171 C163 C164 N20 -171.0(11) . . . . ?
C171 C163 C164 C168 1(2) . . . . ?
C171 C172 C173 C174 -5(2) . . . . ?
C172 C171 C176 C175 3.5(17) . . . . ?
C172 C173 C174 C175 5(2) . . . . ?
C172 C173 C174 C177 179.6(13) . . . . ?
C173 C174 C175 C176 -0.8(19) . . . . ?
C173 C174 C177 N39 6(2) . . . . ?
C174 C175 C176 C171 -3.3(18) . . . . ?
C175 C174 C177 N39 -179.2(12) . . . . ?
C176 C171 C172 C173 0.6(17) . . . . ?
C177 N39 C178 C179 122.0(14) . . . . ?
C177 C174 C175 C176 -175.9(11) . . . . ?
C178 N39 C177 C174 177.7(11) . . . . ?
C179 N40 C107 C106 -87.7(17) . . . . ?
C179 N40 C161 C160 143.2(12) . . . . ?
C180 N21 N22 Au12 -159.2(6) . . . . ?
C180 N21 N22 C182 -1.0(10) . . . . ?
C180 C181 C182 N22 2.9(10) . . . . ?
C180 C181 C182 C183 -179.3(9) . . . . ?
C180 C181 C186 C187 89.7(13) . . . . ?
C180 C181 C186 C191 -89.4(13) . . . . ?
C181 C180 C195 C196 -51.5(16) . . . . ?
C181 C180 C195 C197 80.4(13) . . . . ?
C181 C182 C183 C184 -65.8(14) . . . . ?
C181 C182 C183 C185 59.5(14) . . . . ?
C181 C186 C187 C188 -178.8(10) . . . . ?
C181 C186 C191 C190 175.5(9) . . . . ?
C182 C181 C186 C187 -87.8(14) . . . . ?
C182 C181 C186 C191 93.1(13) . . . . ?
C186 C181 C182 N22 -179.2(9) . . . . ?
C186 C181 C182 C183 -1.5(17) . . . . ?
C186 C187 C188 C189 2.3(18) . . . . ?
C187 C186 C191 C190 -3.6(16) . . . . ?
C187 C188 C189 C190 -1.2(18) . . . . ?
C187 C188 C189 C192 -176.9(11) . . . . ?
C188 C189 C190 C191 -2.3(17) . . . . ?
C188 C189 C192 N31 -1.1(18) . . . . ?
C189 C190 C191 C186 4.8(17) . . . . ?
C190 C189 C192 N31 -176.6(12) . . . . ?
C191 C186 C187 C188 0.3(16) . . . . ?
C192 N31 C193 C194 120.2(13) . . . . ?
C192 C189 C190 C191 173.3(10) . . . . ?
C193 N31 C192 C189 -175.7(10) . . . . ?
C194 N32 C36 C35 145.4(12) . . . . ?
C194 N32 C143 C142 -90.7(11) . . . . ?
C195 C180 C181 C182 -177.0(10) . . . . ?
C195 C180 C181 C186 5.0(17) . . . . ?
C198 N23 N24 Au10 -176.1(6) . . . . ?
C198 N23 N24 C200 -0.9(11) . . . . ?
C198 C199 C200 N24 -0.2(12) . . . . ?
C198 C199 C200 C204 -173.0(11) . . . . ?
C198 C199 C207 C208 -130.1(11) . . . . ?
C198 C199 C207 C212 52.8(15) . . . . ?
C199 C198 C201 C202 -117.7(13) . . . . ?
C199 C198 C201 C203 104.7(14) . . . . ?
C199 C200 C204 C205 116.0(13) . . . . ?
C199 C200 C204 C206 -118.0(12) . . . . ?
C199 C207 C208 C209 -176.4(9) . . . . ?
C199 C207 C212 C211 176.3(8) . . . . ?
C200 C199 C207 C208 52.1(15) . . . . ?
C200 C199 C207 C212 -124.9(11) . . . . ?
C201 C198 C199 C200 -177.2(11) . . . . ?
C201 C198 C199 C207 4.7(18) . . . . ?
C207 C199 C200 N24 178.0(10) . . . . ?
C207 C199 C200 C204 5.1(18) . . . . ?
C207 C208 C209 C210 2.0(15) . . . . ?
C208 C207 C212 C211 -0.8(14) . . . . ?
C208 C209 C210 C211 -4.3(15) . . . . ?
C208 C209 C210 C213 179.4(9) . . . . ?
C209 C210 C211 C212 4.1(15) . . . . ?
C209 C210 C213 N35 -174.0(10) . . . . ?
C210 C211 C212 C207 -1.6(15) . . . . ?
C211 C210 C213 N35 9.9(16) . . . . ?
C212 C207 C208 C209 0.6(15) . . . . ?
C213 N35 C214 C215 128.3(12) . . . . ?
C213 C210 C211 C212 -179.7(9) . . . . ?
C214 N35 C213 C210 -178.9(10) . . . . ?
C215 N36 C54 C53 -88.6(12) . . . . ?
C215 N36 C90 C89 142.6(11) . . . . ?
C216 N37 C106 C107 111.1(18) . . . . ?
C216 C103 C104 C105 176.7(13) . . . . ?

loop_
_exptl_oxdiff_crystal_face_indexfrac_h
_exptl_oxdiff_crystal_face_indexfrac_k
_exptl_oxdiff_crystal_face_indexfrac_l
_exptl_oxdiff_crystal_face_x
_exptl_oxdiff_crystal_face_y
_exptl_oxdiff_crystal_face_z
-1.0010 0.0002 0.0004 0.0221 0.0040 0.0640
1.0010 -0.0002 -0.0004 -0.0221 -0.0040 -0.0640
0.0041 1.9987 -1.0008 -0.1231 -0.0260 -0.0210
-0.0041 -1.9987 1.0008 0.1231 0.0260 0.0210
-1.9978 1.9990 -0.9999 -0.0789 -0.0179 0.1070
-0.9968 1.9988 -1.0003 -0.1010 -0.0219 0.0430
-0.0019 -0.0005 -0.9997 0.0128 -0.0574 0.0218
0.0019 0.0005 0.9997 -0.0128 0.0574 -0.0218
-0.0030 -0.9996 0.0005 0.0679 -0.0157 0.0214
0.0030 0.9996 -0.0005 -0.0679 0.0157 -0.0214
1.9978 -1.9990 0.9999 0.0789 0.0179 -0.1070

loop_
_smtbx_masks_void_nr
_smtbx_masks_void_average_x
_smtbx_masks_void_average_y
_smtbx_masks_void_average_z
_smtbx_masks_void_volume
_smtbx_masks_void_count_electrons
_smtbx_masks_void_content
1 -0.517 -0.831 -0.387 5701.7 1575.5 '20 C2Cl4'
2 0.275 0.577 0.336 974.6 216.8 '2.75 C2Cl4'
3 -0.275 0.423 0.664 974.6 240.2 '2.75 C2Cl4'
